data_4130061
loop_
_publ_author_name
'Sanada, Kazuma'
'Ube, Hitoshi'
'Shionoya, Mitsuhiko'

_publ_section_title
;
 Rotational Control of a Dirhodium-Centered Supramolecular Four-Gear
 System by Ligand Exchange.
;
_journal_issue 9
_journal_name_full 'Journal of the American Chemical Society'
_journal_page_first 2945
_journal_page_last 2948
_journal_paper_doi 10.1021/jacs.5b13515
_journal_volume 138
_journal_year 2016
_chemical_formula_moiety 'C138 H149 Cl2 N2 O12 Rh2'
_chemical_formula_sum 'C138 H149 Cl2 N2 O12 Rh2'
_chemical_formula_weight 2304.42
_space_group_crystal_system monoclinic
_space_group_IT_number 14
_space_group_name_Hall '-P 2yn'
_space_group_name_H-M_alt 'P 1 21/n 1'
_atom_sites_solution_hydrogens geom
_atom_sites_solution_primary direct
_atom_sites_solution_secondary difmap
_cell_angle_alpha 90.0000
_cell_angle_beta 95.3565(7)
_cell_angle_gamma 90.0000
_cell_formula_units_Z 4
_cell_length_a 16.3695(3)
_cell_length_b 32.1947(6)
_cell_length_c 25.1628(5)
_cell_measurement_reflns_used 77390
_cell_measurement_temperature 93
_cell_measurement_theta_max 27.46
_cell_measurement_theta_min 3.01
_cell_volume 13203.2(4)
_computing_cell_refinement 'RAPID AUTO'
_computing_data_collection 'RAPID AUTO (Rigaku, ????)'
_computing_data_reduction 'RAPID AUTO'
_computing_molecular_graphics 'CrystalStructure 4.1'
_computing_publication_material 'CrystalStructure 4.1 (Rigaku, 2014)'
_computing_structure_refinement 'SHELXL2013 (Sheldrick, 2008)'
_computing_structure_solution 'DIRDIF99-PATTY (Gould, et al., 1999)'
_diffrn_ambient_temperature 93
_diffrn_detector_area_resol_mean 10.000
_diffrn_measured_fraction_theta_full 0.998
_diffrn_measured_fraction_theta_max 0.997
_diffrn_measurement_device_type 'Rigaku R-AXIS RAPID'
_diffrn_measurement_method \w
_diffrn_radiation_type 'Mo K\a'
_diffrn_radiation_wavelength 0.71075
_diffrn_reflns_av_R_equivalents 0.0657
_diffrn_reflns_Laue_measured_fraction_full 0.998
_diffrn_reflns_Laue_measured_fraction_max 0.997
_diffrn_reflns_limit_h_max 21
_diffrn_reflns_limit_h_min -21
_diffrn_reflns_limit_k_max 41
_diffrn_reflns_limit_k_min -41
_diffrn_reflns_limit_l_max 32
_diffrn_reflns_limit_l_min -31
_diffrn_reflns_number 125388
_diffrn_reflns_point_group_measured_fraction_full 0.998
_diffrn_reflns_point_group_measured_fraction_max 0.997
_diffrn_reflns_theta_full 25.242
_diffrn_reflns_theta_max 27.462
_diffrn_reflns_theta_min 3.008
_diffrn_standards_number 0
_exptl_absorpt_coefficient_mu 0.346
_exptl_absorpt_correction_T_max 0.930
_exptl_absorpt_correction_T_min 0.455
_exptl_absorpt_correction_type multi-scan
_exptl_absorpt_process_details 'ABSCOR (Rigaku, 1995)'
_exptl_crystal_colour red
_exptl_crystal_density_diffrn 1.159
_exptl_crystal_density_method 'not measured'
_exptl_crystal_description block
_exptl_crystal_F_000 4844.00
_exptl_crystal_size_max 0.250
_exptl_crystal_size_mid 0.210
_exptl_crystal_size_min 0.210
_refine_diff_density_max 1.00
_refine_diff_density_min -0.94
_refine_ls_extinction_coef 0.00045(8)
_refine_ls_extinction_method SHELXL
_refine_ls_goodness_of_fit_ref 1.027
_refine_ls_hydrogen_treatment constr
_refine_ls_number_parameters 1436
_refine_ls_number_reflns 30111
_refine_ls_number_restraints 959
_refine_ls_R_factor_all 0.0747
_refine_ls_R_factor_gt 0.0543
_refine_ls_shift/su_max 0.007
_refine_ls_structure_factor_coef Fsqd
_refine_ls_weighting_details 'w = 1/[\s^2^(Fo^2^)+(0.0777P)^2^+14.7326P] where P=(Fo^2^+2Fc^2^)/3'
_refine_ls_weighting_scheme calc
_refine_ls_wR_factor_gt 0.1484
_refine_ls_wR_factor_ref 0.1603
_reflns_number_gt 22682
_reflns_number_total 30111
_reflns_threshold_expression F^2^>2.0\s(F^2^)
_cod_data_source_file ja5b13515_si_007.cif
_cod_data_source_block 131023
_cod_original_cell_volume 13203.1(4)
_cod_database_code 4130061

loop_
_symmetry_equiv_pos_site_id
_space_group_symop_operation_xyz
1 +X,+Y,+Z
2 1/2-X,1/2+Y,1/2-Z
3 -X,-Y,-Z
4 1/2+X,1/2-Y,1/2+Z

loop_
_atom_site_label
_atom_site_type_symbol
_atom_site_fract_x
_atom_site_fract_y
_atom_site_fract_z
_atom_site_U_iso_or_equiv
_atom_site_adp_type
_atom_site_occupancy
_atom_site_site_symmetry_multiplicity
_atom_site_calc_flag
_atom_site_refinement_flags
Rh1 Rh 0.51212(2) 0.29780(2) 0.69537(2) 0.02143(7) Uani 1 4 d .
Rh2 Rh 0.62553(2) 0.30199(2) 0.76278(2) 0.02100(7) Uani 1 4 d .
Cl1 Cl 0.97379(11) 0.33533(6) 0.75009(8) 0.1127(6) Uani 1 4 d .
Cl2 Cl 0.88134(19) 0.39818(6) 0.80062(8) 0.1520(9) Uani 1 4 d .
O1 O 0.44515(12) 0.27296(6) 0.75209(8) 0.0264(4) Uani 1 4 d .
O2 O 0.55076(12) 0.27947(6) 0.81583(8) 0.0260(4) Uani 1 4 d .
O3 O 0.47770(13) 0.35518(6) 0.71770(8) 0.0275(4) Uani 1 4 d .
O4 O 0.58660(12) 0.36074(6) 0.77894(8) 0.0257(4) Uani 1 4 d .
O5 O 0.58774(13) 0.32281(6) 0.64343(8) 0.0269(4) Uani 1 4 d .
O6 O 0.69522(13) 0.32462(6) 0.70624(8) 0.0272(4) Uani 1 4 d .
O7 O 0.54933(13) 0.23990(6) 0.67698(8) 0.0266(4) Uani 1 4 d .
O8 O 0.65466(13) 0.24268(6) 0.74141(8) 0.0274(4) Uani 1 4 d .
O9 O 0.2120(3) 0.31644(14) 0.46908(17) 0.1109(17) Uani 1 4 d .
O10 O 0.17682(17) 0.25471(9) 0.50092(11) 0.0533(7) Uani 1 4 d .
O11 O 0.9811(2) 0.28816(16) 0.95405(18) 0.1103(16) Uani 1 4 d .
O12 O 0.89148(19) 0.31841(14) 1.00428(12) 0.0813(11) Uani 1 4 d .
N1 N 0.40873(16) 0.29473(7) 0.63177(10) 0.0264(5) Uani 1 4 d .
N2 N 0.72789(16) 0.30522(7) 0.82841(10) 0.0257(5) Uani 1 4 d .
C1 C 0.47680(18) 0.27072(8) 0.80000(11) 0.0233(6) Uani 1 4 d .
C2 C 0.42527(18) 0.25570(8) 0.84349(11) 0.0241(6) Uani 1 4 d .
C3 C 0.33171(18) 0.24900(9) 0.82895(12) 0.0256(6) Uani 1 4 d .
C4 C 0.28503(19) 0.25608(10) 0.78092(12) 0.0298(6) Uani 1 4 d .
C5 C 0.2000(2) 0.25097(11) 0.77611(13) 0.0355(7) Uani 1 4 d .
C6 C 0.1519(2) 0.25990(15) 0.72327(15) 0.0532(10) Uani 1 4 d .
C7 C 0.0680(2) 0.23556(14) 0.81734(16) 0.0505(10) Uani 1 4 d .
C8 C 0.1605(2) 0.23887(10) 0.82060(13) 0.0346(7) Uani 1 4 d .
C9 C 0.20761(19) 0.23091(9) 0.86856(12) 0.0298(6) Uani 1 4 d .
C10 C 0.29227(19) 0.23534(9) 0.87282(12) 0.0270(6) Uani 1 4 d .
C11 C 0.34879(19) 0.22870(9) 0.92350(12) 0.0274(6) Uani 1 4 d .
C12 C 0.41605(19) 0.19944(9) 0.90874(12) 0.0271(6) Uani 1 4 d .
C13 C 0.4390(2) 0.16247(10) 0.93368(13) 0.0337(7) Uani 1 4 d .
C14 C 0.5033(2) 0.13879(10) 0.91725(14) 0.0394(8) Uani 1 4 d .
C15 C 0.5295(3) 0.09892(13) 0.94671(19) 0.0666(14) Uani 1 4 d .
C16 C 0.6144(3) 0.12778(12) 0.85406(17) 0.0533(11) Uani 1 4 d .
C17 C 0.5447(2) 0.15246(10) 0.87415(13) 0.0350(7) Uani 1 4 d .
C18 C 0.5221(2) 0.19034(9) 0.84936(12) 0.0293(6) Uani 1 4 d .
C19 C 0.45776(18) 0.21363(9) 0.86634(11) 0.0250(6) Uani 1 4 d .
C20 C 0.43036(18) 0.28594(9) 0.89171(11) 0.0253(6) Uani 1 4 d .
C21 C 0.46584(19) 0.32500(9) 0.89525(12) 0.0288(6) Uani 1 4 d .
C22 C 0.4619(2) 0.34954(10) 0.94061(13) 0.0364(7) Uani 1 4 d .
C23 C 0.4990(3) 0.39280(12) 0.94150(17) 0.0613(12) Uani 1 4 d .
C24 C 0.4138(3) 0.36023(13) 1.03275(16) 0.0572(11) Uani 1 4 d .
C25 C 0.4225(2) 0.33426(10) 0.98358(13) 0.0373(7) Uani 1 4 d .
C26 C 0.3872(2) 0.29461(10) 0.98034(12) 0.0312(7) Uani 1 4 d .
C27 C 0.39002(19) 0.27088(9) 0.93466(12) 0.0267(6) Uani 1 4 d .
C28 C 0.52256(18) 0.37500(8) 0.75298(11) 0.0243(6) Uani 1 4 d .
C29 C 0.49444(19) 0.41943(9) 0.76271(12) 0.0268(6) Uani 1 4 d .
C30 C 0.5480(2) 0.44703(9) 0.80264(12) 0.0309(7) Uani 1 4 d .
C31 C 0.6212(2) 0.43738(10) 0.83270(13) 0.0346(7) Uani 1 4 d .
C32 C 0.6629(2) 0.46714(11) 0.86586(14) 0.0415(8) Uani 1 4 d .
C33 C 0.7420(3) 0.45513(14) 0.89735(17) 0.0577(11) Uani 1 4 d .
C34 C 0.6759(3) 0.54074(12) 0.90225(16) 0.0591(12) Uani 1 4 d .
C35 C 0.6308(3) 0.50756(11) 0.86795(14) 0.0449(9) Uani 1 4 d .
C36 C 0.5578(3) 0.51690(10) 0.83801(14) 0.0421(9) Uani 1 4 d .
C37 C 0.5160(2) 0.48745(9) 0.80571(12) 0.0339(7) Uani 1 4 d .
C38 C 0.4363(2) 0.49477(10) 0.77081(13) 0.0361(8) Uani 1 4 d .
C39 C 0.3776(2) 0.46121(9) 0.78658(13) 0.0341(7) Uani 1 4 d .
C40 C 0.3018(2) 0.46773(11) 0.80528(14) 0.0425(9) Uani 1 4 d .
C41 C 0.2534(2) 0.43434(11) 0.81944(15) 0.0448(9) Uani 1 4 d .
C42 C 0.1709(3) 0.44226(14) 0.8402(2) 0.0645(13) Uani 1 4 d .
C43 C 0.2330(2) 0.35681(11) 0.82861(16) 0.0465(9) Uani 1 4 d .
C44 C 0.2830(2) 0.39367(10) 0.81451(13) 0.0371(7) Uani 1 4 d .
C45 C 0.3599(2) 0.38744(9) 0.79554(12) 0.0306(7) Uani 1 4 d .
C46 C 0.4077(2) 0.42072(9) 0.78203(12) 0.0304(7) Uani 1 4 d .
C47 C 0.48842(19) 0.44436(9) 0.70959(12) 0.0281(6) Uani 1 4 d .
C48 C 0.51358(19) 0.43157(9) 0.66137(12) 0.0291(6) Uani 1 4 d .
C49 C 0.5074(2) 0.45821(10) 0.61708(13) 0.0374(8) Uani 1 4 d .
C50 C 0.5383(3) 0.44330(12) 0.56556(14) 0.0527(10) Uani 1 4 d .
C51 C 0.4662(3) 0.52712(12) 0.57459(16) 0.0590(12) Uani 1 4 d .
C52 C 0.4738(3) 0.49790(10) 0.62156(14) 0.0406(8) Uani 1 4 d .
C53 C 0.4480(2) 0.51023(10) 0.67043(13) 0.0363(7) Uani 1 4 d .
C54 C 0.4560(2) 0.48413(9) 0.71427(13) 0.0327(7) Uani 1 4 d .
C55 C 0.66297(19) 0.32931(8) 0.65877(11) 0.0253(6) Uani 1 4 d .
C56 C 0.72085(19) 0.34513(9) 0.61898(12) 0.0269(6) Uani 1 4 d .
C57 C 0.6877(2) 0.34903(9) 0.55940(12) 0.0311(7) Uani 1 4 d .
C58 C 0.6112(2) 0.33857(10) 0.53471(13) 0.0352(7) Uani 1 4 d .
C59 C 0.5913(2) 0.34475(11) 0.47934(13) 0.0422(8) Uani 1 4 d .
C60 C 0.5072(3) 0.33302(15) 0.45528(16) 0.0598(12) Uani 1 4 d .
C61 C 0.6315(3) 0.36948(13) 0.38941(14) 0.0589(12) Uani 1 4 d .
C62 C 0.6499(3) 0.36151(11) 0.44889(13) 0.0435(9) Uani 1 4 d .
C63 C 0.7272(3) 0.37114(10) 0.47334(13) 0.0415(9) Uani 1 4 d .
C64 C 0.7470(2) 0.36498(9) 0.52814(12) 0.0343(7) Uani 1 4 d .
C65 C 0.8291(2) 0.37351(10) 0.55834(13) 0.0349(7) Uani 1 4 d .
C66 C 0.8120(2) 0.40331(10) 0.60303(13) 0.0346(7) Uani 1 4 d .
C67 C 0.8486(3) 0.44187(10) 0.61273(15) 0.0459(9) Uani 1 4 d .
C68 C 0.8259(3) 0.46714(10) 0.65420(15) 0.0461(9) Uani 1 4 d .
C69 C 0.8675(3) 0.50857(12) 0.6644(2) 0.0685(14) Uani 1 4 d .
C70 C 0.7375(3) 0.48032(11) 0.72940(16) 0.0519(10) Uani 1 4 d .
C71 C 0.7656(3) 0.45336(10) 0.68521(14) 0.0411(8) Uani 1 4 d .
C72 C 0.7296(2) 0.41407(9) 0.67574(13) 0.0326(7) Uani 1 4 d .
C73 C 0.7532(2) 0.38907(9) 0.63498(12) 0.0301(6) Uani 1 4 d .
C74 C 0.79726(19) 0.31700(9) 0.61818(11) 0.0271(6) Uani 1 4 d .
C75 C 0.8121(2) 0.27939(9) 0.64383(12) 0.0298(6) Uani 1 4 d .
C76 C 0.8837(2) 0.25644(10) 0.63734(13) 0.0340(7) Uani 1 4 d .
C77 C 0.8965(3) 0.21555(12) 0.66637(16) 0.0486(9) Uani 1 4 d .
C78 C 1.0179(2) 0.24838(13) 0.59434(15) 0.0461(9) Uani 1 4 d .
C79 C 0.9410(2) 0.27196(10) 0.60398(13) 0.0344(7) Uani 1 4 d .
C80 C 0.9259(2) 0.31022(10) 0.57852(13) 0.0344(7) Uani 1 4 d .
C81 C 0.8547(2) 0.33263(9) 0.58512(12) 0.0303(6) Uani 1 4 d .
C82 C 0.61077(19) 0.22416(8) 0.70455(11) 0.0249(6) Uani 1 4 d .
C83 C 0.63012(19) 0.17925(8) 0.69086(12) 0.0263(6) Uani 1 4 d .
C84 C 0.70387(19) 0.15747(9) 0.72207(12) 0.0265(6) Uani 1 4 d .
C85 C 0.7564(2) 0.17259(9) 0.76421(12) 0.0312(7) Uani 1 4 d .
C86 C 0.8202(2) 0.14786(10) 0.78825(14) 0.0359(7) Uani 1 4 d .
C87 C 0.8735(3) 0.16511(12) 0.83530(17) 0.0535(10) Uani 1 4 d .
C88 C 0.9006(3) 0.08050(11) 0.79455(18) 0.0521(10) Uani 1 4 d .
C89 C 0.8323(2) 0.10760(10) 0.76986(14) 0.0372(7) Uani 1 4 d .
C90 C 0.7784(2) 0.09251(9) 0.72765(13) 0.0347(7) Uani 1 4 d .
C91 C 0.7148(2) 0.11661(9) 0.70449(12) 0.0306(7) Uani 1 4 d .
C92 C 0.6510(2) 0.10261(9) 0.66073(12) 0.0323(7) Uani 1 4 d .
C93 C 0.6558(2) 0.13360(9) 0.61537(12) 0.0307(7) Uani 1 4 d .
C94 C 0.6698(2) 0.12475(10) 0.56344(13) 0.0338(7) Uani 1 4 d .
C95 C 0.6757(2) 0.15633(10) 0.52583(13) 0.0341(7) Uani 1 4 d .
C96 C 0.6882(3) 0.14548(12) 0.46877(14) 0.0443(9) Uani 1 4 d .
C97 C 0.6743(2) 0.23327(11) 0.50305(14) 0.0394(8) Uani 1 4 d .
C98 C 0.6691(2) 0.19787(9) 0.54221(13) 0.0312(7) Uani 1 4 d .
C99 C 0.6536(2) 0.20657(9) 0.59483(12) 0.0299(6) Uani 1 4 d .
C100 C 0.64623(19) 0.17495(9) 0.63124(12) 0.0265(6) Uani 1 4 d .
C101 C 0.5561(2) 0.15029(9) 0.69869(12) 0.0297(6) Uani 1 4 d .
C102 C 0.4848(2) 0.16048(10) 0.72136(13) 0.0349(7) Uani 1 4 d .
C103 C 0.4273(2) 0.13014(11) 0.73175(16) 0.0443(9) Uani 1 4 d .
C104 C 0.3536(3) 0.14199(13) 0.7605(2) 0.0628(12) Uani 1 4 d .
C105 C 0.3829(3) 0.05426(14) 0.7297(3) 0.0849(18) Uani 1 4 d .
C106 C 0.4411(3) 0.08876(11) 0.71711(17) 0.0515(10) Uani 1 4 d .
C107 C 0.5114(2) 0.07912(10) 0.69249(15) 0.0440(9) Uani 1 4 d .
C108 C 0.5690(2) 0.10936(9) 0.68343(13) 0.0326(7) Uani 1 4 d .
C109 C 0.3970(2) 0.32533(11) 0.59649(15) 0.0462(9) Uani 1 4 d .
C110 C 0.3374(3) 0.32418(13) 0.55393(17) 0.0551(11) Uani 1 4 d .
C111 C 0.2874(2) 0.28982(12) 0.54725(14) 0.0426(8) Uani 1 4 d .
C112 C 0.2988(2) 0.25782(11) 0.58364(15) 0.0443(8) Uani 1 4 d .
C113 C 0.3609(2) 0.26153(11) 0.62511(14) 0.0408(8) Uani 1 4 d .
C114 C 0.2222(3) 0.28877(15) 0.50113(17) 0.0579(11) Uani 1 4 d .
C115 C 0.1089(3) 0.25259(16) 0.45875(18) 0.0636(12) Uani 1 4 d .
C116 C 0.8015(2) 0.29033(12) 0.82305(15) 0.0417(8) Uani 1 4 d .
C117 C 0.8636(3) 0.28942(14) 0.86502(18) 0.0539(10) Uani 1 4 d .
C118 C 0.8472(2) 0.30414(12) 0.91437(15) 0.0447(9) Uani 1 4 d .
C119 C 0.7703(2) 0.32045(13) 0.91980(15) 0.0476(9) Uani 1 4 d .
C120 C 0.7126(2) 0.32039(12) 0.87587(13) 0.0403(8) Uani 1 4 d .
C121 C 0.9146(3) 0.30178(16) 0.9595(2) 0.0652(13) Uani 1 4 d .
C122 C 0.9554(3) 0.3179(3) 1.0496(2) 0.106(2) Uani 1 4 d .
C123 C 0.8937(4) 0.36995(17) 0.7436(2) 0.0778(13) Uani 1 4 d .
C124 C 0.5437(5) 0.5019(2) 1.0011(4) 0.137(3) Uani 1 4 d .
C125 C 0.5921(6) 0.4921(3) 1.0528(4) 0.179(4) Uani 1 4 d .
C126 C 0.6863(8) 0.5038(5) 1.0535(3) 0.241(6) Uani 1 4 d .
C127 C 0.3028(6) 0.4276(3) 0.4500(4) 0.164(3) Uani 1 4 d .
C128 C 0.2893(8) 0.4519(3) 0.4947(5) 0.205(3) Uani 1 4 d .
C129 C 0.2297(8) 0.4810(3) 0.5010(5) 0.207(3) Uani 1 4 d .
C130 C 0.2261(8) 0.5018(4) 0.5487(5) 0.213(3) Uani 1 4 d .
C131 C 0.1677(9) 0.5266(4) 0.5651(5) 0.224(3) Uani 1 4 d .
C132 C 0.1743(8) 0.5454(3) 0.6167(4) 0.214(4) Uani 1 4 d .
C133 C 0.0749(8) 0.4426(4) 0.6886(5) 0.216(4) Uani 1 4 d .
C134 C 0.1303(8) 0.4139(5) 0.6694(6) 0.245(4) Uani 1 4 d .
C135 C 0.0837(8) 0.3924(4) 0.6241(6) 0.241(4) Uani 1 4 d .
C136 C 0.1466(8) 0.3603(4) 0.6187(6) 0.240(4) Uani 1 4 d .
C137 C 0.2224(8) 0.3668(4) 0.6595(6) 0.245(4) Uani 1 4 d .
C138 C 0.2219(8) 0.4140(4) 0.6655(6) 0.245(4) Uani 1 4 d .
H4 H 0.31148 0.26458 0.75068 0.0357 Uiso 1 4 calc R
H6A H 0.18984 0.26504 0.69611 0.0639 Uiso 1 4 calc R
H6B H 0.11739 0.28447 0.72672 0.0639 Uiso 1 4 calc R
H6C H 0.11704 0.23599 0.71264 0.0639 Uiso 1 4 calc R
H7A H 0.05101 0.22934 0.8528 0.0606 Uiso 1 4 calc R
H7B H 0.04959 0.21327 0.79254 0.0606 Uiso 1 4 calc R
H7C H 0.04355 0.26193 0.80457 0.0606 Uiso 1 4 calc R
H9 H 0.18132 0.22231 0.89881 0.0358 Uiso 1 4 calc R
H10A H 0.30369 0.1309 0.741 0.0754 Uiso 1 4 calc R
H10B H 0.34972 0.17232 0.76243 0.0754 Uiso 1 4 calc R
H10C H 0.3596 0.13044 0.79668 0.0754 Uiso 1 4 calc R
H10D H 0.40672 0.02736 0.72145 0.1018 Uiso 1 4 calc R
H10E H 0.33035 0.05787 0.70818 0.1018 Uiso 1 4 calc R
H10F H 0.37407 0.05524 0.76769 0.1018 Uiso 1 4 calc R
H11 H 0.31938 0.21832 0.95397 0.0328 Uiso 1 4 calc R
H11A H 0.13049 0.25493 0.42383 0.0763 Uiso 1 4 calc R
H11B H 0.07055 0.27542 0.4632 0.0763 Uiso 1 4 calc R
H11C H 0.08029 0.22601 0.461 0.0763 Uiso 1 4 calc R
H12A H 0.97109 0.28915 1.0582 0.1269 Uiso 1 4 calc R
H12B H 0.93403 0.33091 1.08072 0.1269 Uiso 1 4 calc R
H12C H 1.00348 0.33337 1.04009 0.1269 Uiso 1 4 calc R
H12D H 0.8424 0.35451 0.73323 0.0934 Uiso 1 4 calc R
H12E H 0.90255 0.38951 0.7143 0.0934 Uiso 1 4 calc R
H12F H 0.30057 0.4453 0.4182 0.1967 Uiso 1 4 calc R
H12G H 0.26041 0.40611 0.44499 0.1967 Uiso 1 4 calc R
H12H H 0.35694 0.41445 0.45559 0.1967 Uiso 1 4 calc R
H12I H 0.28436 0.43165 0.52384 0.2455 Uiso 1 4 calc R
H12J H 0.3418 0.46665 0.50391 0.2455 Uiso 1 4 calc R
H12K H 0.17608 0.46711 0.49278 0.2489 Uiso 1 4 calc R
H12L H 0.23413 0.50239 0.47312 0.2489 Uiso 1 4 calc R
H12M H 0.55664 0.53078 0.99123 0.1644 Uiso 1 4 calc R
H12N H 0.56311 0.48349 0.97336 0.1644 Uiso 1 4 calc R
H12O H 0.58722 0.46203 1.06012 0.2152 Uiso 1 4 calc R
H12P H 0.56822 0.50738 1.0818 0.2152 Uiso 1 4 calc R
H12Q H 0.70814 0.49257 1.02147 0.2893 Uiso 1 4 calc R
H12R H 0.71654 0.49188 1.08534 0.2893 Uiso 1 4 calc R
H12S H 0.69238 0.53405 1.05406 0.2893 Uiso 1 4 calc R
H13 H 0.41041 0.15302 0.96254 0.0405 Uiso 1 4 calc R
H13A H 0.23367 0.47986 0.57632 0.2558 Uiso 1 4 calc R
H13B H 0.27683 0.51869 0.55277 0.2558 Uiso 1 4 calc R
H13C H 0.11616 0.51038 0.562 0.2688 Uiso 1 4 calc R
H13D H 0.16005 0.54949 0.53882 0.2688 Uiso 1 4 calc R
H13E H 0.17862 0.57558 0.61294 0.2571 Uiso 1 4 calc R
H13F H 0.2233 0.53481 0.63772 0.2571 Uiso 1 4 calc R
H13G H 0.1255 0.53864 0.63476 0.2571 Uiso 1 4 calc R
H13H H 0.033 0.42755 0.70639 0.2593 Uiso 1 4 calc R
H13I H 0.04857 0.45866 0.65876 0.2593 Uiso 1 4 calc R
H13J H 0.1048 0.46135 0.7142 0.2593 Uiso 1 4 calc R
H13K H 0.03107 0.38073 0.63363 0.2893 Uiso 1 4 calc R
H13L H 0.07435 0.4102 0.59199 0.2893 Uiso 1 4 calc R
H13M H 0.16403 0.36112 0.58206 0.2878 Uiso 1 4 calc R
H13N H 0.12268 0.33254 0.62424 0.2878 Uiso 1 4 calc R
H13O H 0.21561 0.35267 0.69378 0.2936 Uiso 1 4 calc R
H13P H 0.27336 0.35689 0.64536 0.2936 Uiso 1 4 calc R
H13Q H 0.25387 0.42395 0.69838 0.2936 Uiso 1 4 calc R
H13R H 0.23827 0.42888 0.63378 0.2936 Uiso 1 4 calc R
H15A H 0.52598 0.07563 0.92153 0.0799 Uiso 1 4 calc R
H15B H 0.49314 0.09372 0.97482 0.0799 Uiso 1 4 calc R
H15C H 0.58608 0.10177 0.96273 0.0799 Uiso 1 4 calc R
H16A H 0.59626 0.09922 0.84637 0.0640 Uiso 1 4 calc R
H16B H 0.66118 0.12751 0.8814 0.0640 Uiso 1 4 calc R
H16C H 0.63096 0.14064 0.82142 0.0640 Uiso 1 4 calc R
H18 H 0.55088 0.20016 0.82078 0.0352 Uiso 1 4 calc R
H21 H 0.49334 0.33524 0.86632 0.0345 Uiso 1 4 calc R
H23A H 0.52433 0.39763 0.90826 0.0736 Uiso 1 4 calc R
H23B H 0.54079 0.39522 0.97188 0.0736 Uiso 1 4 calc R
H23C H 0.45588 0.41348 0.94495 0.0736 Uiso 1 4 calc R
H24A H 0.38083 0.3451 1.05697 0.0686 Uiso 1 4 calc R
H24B H 0.38656 0.3865 1.02231 0.0686 Uiso 1 4 calc R
H24C H 0.46821 0.36595 1.05086 0.0686 Uiso 1 4 calc R
H26 H 0.36123 0.28393 1.00966 0.0374 Uiso 1 4 calc R
H31 H 0.64341 0.41022 0.83077 0.0415 Uiso 1 4 calc R
H33A H 0.75178 0.42535 0.89296 0.0692 Uiso 1 4 calc R
H33B H 0.73844 0.46131 0.9352 0.0692 Uiso 1 4 calc R
H33C H 0.78737 0.47092 0.88442 0.0692 Uiso 1 4 calc R
H34A H 0.67472 0.53361 0.94004 0.0709 Uiso 1 4 calc R
H34B H 0.64916 0.56766 0.89522 0.0709 Uiso 1 4 calc R
H34C H 0.73299 0.54231 0.89361 0.0709 Uiso 1 4 calc R
H36 H 0.5359 0.54414 0.83961 0.0505 Uiso 1 4 calc R
H38 H 0.41422 0.52353 0.77406 0.0433 Uiso 1 4 calc R
H40 H 0.28223 0.49531 0.80857 0.0510 Uiso 1 4 calc R
H42A H 0.16228 0.47225 0.84335 0.0774 Uiso 1 4 calc R
H42B H 0.16958 0.42921 0.87527 0.0774 Uiso 1 4 calc R
H42C H 0.12736 0.43044 0.8153 0.0774 Uiso 1 4 calc R
H43A H 0.26695 0.33172 0.82911 0.0558 Uiso 1 4 calc R
H43B H 0.18575 0.35363 0.80199 0.0558 Uiso 1 4 calc R
H43C H 0.21368 0.36103 0.86392 0.0558 Uiso 1 4 calc R
H45 H 0.37961 0.35994 0.79187 0.0367 Uiso 1 4 calc R
H48 H 0.53533 0.40443 0.65815 0.0349 Uiso 1 4 calc R
H50A H 0.49218 0.4414 0.53785 0.0633 Uiso 1 4 calc R
H50B H 0.56357 0.41587 0.57116 0.0633 Uiso 1 4 calc R
H50C H 0.57896 0.46296 0.5543 0.0633 Uiso 1 4 calc R
H51A H 0.44056 0.55309 0.58479 0.0707 Uiso 1 4 calc R
H51B H 0.43217 0.51427 0.54493 0.0707 Uiso 1 4 calc R
H51C H 0.5208 0.53302 0.56349 0.0707 Uiso 1 4 calc R
H53 H 0.42446 0.53699 0.67365 0.0435 Uiso 1 4 calc R
H58 H 0.57123 0.327 0.55543 0.0422 Uiso 1 4 calc R
H60A H 0.47753 0.31892 0.48215 0.0718 Uiso 1 4 calc R
H60B H 0.51188 0.31435 0.42494 0.0718 Uiso 1 4 calc R
H60C H 0.47722 0.35811 0.44301 0.0718 Uiso 1 4 calc R
H61A H 0.581 0.38582 0.38324 0.0707 Uiso 1 4 calc R
H61B H 0.62451 0.34291 0.37053 0.0707 Uiso 1 4 calc R
H61C H 0.67711 0.38484 0.37613 0.0707 Uiso 1 4 calc R
H63 H 0.76752 0.38214 0.45244 0.0498 Uiso 1 4 calc R
H65 H 0.87052 0.38446 0.53509 0.0419 Uiso 1 4 calc R
H67 H 0.88937 0.45117 0.59101 0.0551 Uiso 1 4 calc R
H69A H 0.82585 0.53048 0.66422 0.0822 Uiso 1 4 calc R
H69B H 0.90375 0.51413 0.63637 0.0822 Uiso 1 4 calc R
H69C H 0.89975 0.50804 0.69919 0.0822 Uiso 1 4 calc R
H70A H 0.68885 0.46788 0.74293 0.0623 Uiso 1 4 calc R
H70B H 0.72383 0.50812 0.71537 0.0623 Uiso 1 4 calc R
H70C H 0.78151 0.4824 0.75845 0.0623 Uiso 1 4 calc R
H72 H 0.68886 0.4046 0.6974 0.0392 Uiso 1 4 calc R
H75 H 0.77335 0.26886 0.66623 0.0358 Uiso 1 4 calc R
H77A H 0.84531 0.20714 0.68065 0.0583 Uiso 1 4 calc R
H77B H 0.93972 0.21867 0.69576 0.0583 Uiso 1 4 calc R
H77C H 0.91273 0.19431 0.64152 0.0583 Uiso 1 4 calc R
H78A H 1.0032 0.22308 0.574 0.0553 Uiso 1 4 calc R
H78B H 1.04753 0.2409 0.62866 0.0553 Uiso 1 4 calc R
H78C H 1.05303 0.26585 0.5741 0.0553 Uiso 1 4 calc R
H80 H 0.9648 0.32108 0.55643 0.0413 Uiso 1 4 calc R
H85 H 0.74914 0.2 0.7769 0.0374 Uiso 1 4 calc R
H87A H 0.86908 0.14735 0.86654 0.0642 Uiso 1 4 calc R
H87B H 0.85541 0.19329 0.84308 0.0642 Uiso 1 4 calc R
H87C H 0.93075 0.16588 0.82683 0.0642 Uiso 1 4 calc R
H88A H 0.89066 0.07388 0.8314 0.0625 Uiso 1 4 calc R
H88B H 0.95299 0.09524 0.79434 0.0625 Uiso 1 4 calc R
H88C H 0.90273 0.05475 0.77396 0.0625 Uiso 1 4 calc R
H90 H 0.78568 0.06517 0.71472 0.0416 Uiso 1 4 calc R
H92 H 0.6592 0.07325 0.64939 0.0388 Uiso 1 4 calc R
H94 H 0.67546 0.09663 0.55295 0.0405 Uiso 1 4 calc R
H96A H 0.64354 0.15742 0.44489 0.0531 Uiso 1 4 calc R
H96B H 0.6883 0.11522 0.46462 0.0531 Uiso 1 4 calc R
H96C H 0.74074 0.15677 0.45978 0.0531 Uiso 1 4 calc R
H97A H 0.62001 0.23831 0.48436 0.0472 Uiso 1 4 calc R
H97B H 0.71301 0.22599 0.47707 0.0472 Uiso 1 4 calc R
H97C H 0.69336 0.25841 0.52238 0.0472 Uiso 1 4 calc R
H99 H 0.64813 0.23461 0.60568 0.0358 Uiso 1 4 calc R
H102 H 0.47473 0.18864 0.73 0.0418 Uiso 1 4 calc R
H107 H 0.52008 0.05132 0.68167 0.0528 Uiso 1 4 calc R
H109 H 0.43116 0.34915 0.60078 0.0554 Uiso 1 4 calc R
H110 H 0.33107 0.34676 0.52959 0.0662 Uiso 1 4 calc R
H112 H 0.26509 0.23377 0.58046 0.0531 Uiso 1 4 calc R
H113 H 0.36932 0.23927 0.64979 0.0490 Uiso 1 4 calc R
H116 H 0.81282 0.27977 0.78927 0.0500 Uiso 1 4 calc R
H117 H 0.91636 0.27883 0.85965 0.0647 Uiso 1 4 calc R
H119 H 0.7573 0.33148 0.953 0.0571 Uiso 1 4 calc R
H120 H 0.65986 0.33166 0.87968 0.0484 Uiso 1 4 calc R
H134 H 0.12764 0.39179 0.69712 0.2934 Uiso 1 4 calc R

loop_
_atom_site_aniso_label
_atom_site_aniso_U_11
_atom_site_aniso_U_22
_atom_site_aniso_U_33
_atom_site_aniso_U_12
_atom_site_aniso_U_13
_atom_site_aniso_U_23
Rh1 0.02431(13) 0.02067(11) 0.01889(12) -0.00010(8) -0.00026(9) -0.00027(8)
Rh2 0.02384(13) 0.01992(11) 0.01893(12) -0.00037(8) 0.00032(9) -0.00074(8)
Cl1 0.0806(11) 0.1152(13) 0.1443(16) 0.0310(9) 0.0205(10) 0.0359(11)
Cl2 0.258(3) 0.1046(13) 0.0891(12) 0.0450(16) -0.0086(15) -0.0221(10)
O1 0.0255(11) 0.0312(11) 0.0220(10) -0.0020(9) -0.0003(8) 0.0010(8)
O2 0.0256(11) 0.0289(10) 0.0231(10) -0.0010(8) -0.0004(8) 0.0033(8)
O3 0.0281(11) 0.0252(10) 0.0282(11) 0.0048(8) -0.0024(9) -0.0027(8)
O4 0.0279(11) 0.0237(10) 0.0250(10) 0.0019(8) -0.0009(9) -0.0045(8)
O5 0.0295(11) 0.0275(10) 0.0232(10) -0.0019(9) -0.0003(9) 0.0019(8)
O6 0.0263(11) 0.0337(11) 0.0212(10) -0.0020(9) 0.0003(8) 0.0005(8)
O7 0.0307(11) 0.0234(10) 0.0246(10) 0.0020(8) -0.0029(9) -0.0052(8)
O8 0.0299(11) 0.0246(10) 0.0268(11) 0.0039(8) -0.0024(9) -0.0060(8)
O9 0.113(3) 0.115(3) 0.091(3) -0.045(3) -0.065(3) 0.051(3)
O10 0.0442(16) 0.0638(17) 0.0476(16) -0.0012(13) -0.0183(12) -0.0104(13)
O11 0.057(2) 0.168(4) 0.096(3) 0.033(3) -0.042(2) -0.020(3)
O12 0.0437(18) 0.162(4) 0.0349(16) -0.017(2) -0.0150(13) 0.0132(19)
N1 0.0274(13) 0.0286(12) 0.0230(12) -0.0014(10) 0.0005(10) -0.0010(10)
N2 0.0265(13) 0.0265(12) 0.0239(12) -0.0038(10) 0.0008(10) -0.0012(9)
C1 0.0249(15) 0.0198(13) 0.0251(14) 0.0026(11) 0.0012(12) -0.0003(10)
C2 0.0264(15) 0.0244(13) 0.0211(14) -0.0024(11) 0.0004(11) 0.0015(11)
C3 0.0268(15) 0.0238(13) 0.0259(14) -0.0019(12) 0.0007(12) -0.0019(11)
C4 0.0297(16) 0.0362(16) 0.0232(15) 0.0005(13) 0.0013(12) 0.0010(12)
C5 0.0302(17) 0.0441(18) 0.0314(17) -0.0020(14) -0.0016(14) 0.0009(14)
C6 0.032(2) 0.090(3) 0.036(2) -0.003(2) -0.0036(16) 0.008(2)
C7 0.0298(19) 0.075(3) 0.047(2) -0.0035(18) 0.0022(16) 0.0093(19)
C8 0.0267(16) 0.0427(18) 0.0340(17) -0.0010(14) 0.0008(13) -0.0019(14)
C9 0.0281(16) 0.0318(15) 0.0301(16) -0.0041(13) 0.0059(13) -0.0018(12)
C10 0.0292(16) 0.0238(13) 0.0280(15) -0.0034(12) 0.0031(12) -0.0009(11)
C11 0.0297(16) 0.0287(14) 0.0237(14) -0.0019(12) 0.0027(12) 0.0016(11)
C12 0.0307(16) 0.0249(14) 0.0256(15) 0.0001(12) 0.0024(12) -0.0005(11)
C13 0.0373(18) 0.0325(16) 0.0325(17) 0.0003(14) 0.0086(14) 0.0077(13)
C14 0.047(2) 0.0311(16) 0.0411(19) 0.0045(15) 0.0116(16) 0.0101(14)
C15 0.084(3) 0.048(2) 0.073(3) 0.030(2) 0.038(3) 0.033(2)
C16 0.062(3) 0.042(2) 0.061(3) 0.0218(19) 0.027(2) 0.0149(18)
C17 0.0413(19) 0.0286(15) 0.0363(18) 0.0072(14) 0.0099(15) 0.0050(13)
C18 0.0334(17) 0.0283(14) 0.0265(15) 0.0006(13) 0.0040(13) 0.0011(12)
C19 0.0284(15) 0.0233(13) 0.0229(14) -0.0011(12) 0.0010(12) 0.0009(11)
C20 0.0272(15) 0.0253(14) 0.0229(14) 0.0019(12) -0.0004(12) 0.0000(11)
C21 0.0323(17) 0.0268(14) 0.0265(15) -0.0006(12) -0.0003(13) 0.0014(12)
C22 0.044(2) 0.0291(16) 0.0356(18) -0.0024(14) 0.0003(15) -0.0055(13)
C23 0.094(4) 0.040(2) 0.052(2) -0.024(2) 0.019(2) -0.0157(18)
C24 0.084(3) 0.049(2) 0.040(2) -0.012(2) 0.015(2) -0.0187(17)
C25 0.044(2) 0.0356(17) 0.0312(17) -0.0001(15) 0.0013(15) -0.0075(13)
C26 0.0328(17) 0.0358(16) 0.0246(15) 0.0018(13) 0.0000(13) -0.0013(12)
C27 0.0281(16) 0.0267(14) 0.0249(14) 0.0022(12) 0.0005(12) 0.0011(11)
C28 0.0302(16) 0.0227(13) 0.0207(14) -0.0027(12) 0.0054(12) -0.0003(11)
C29 0.0345(17) 0.0215(13) 0.0245(14) 0.0007(12) 0.0030(12) 0.0006(11)
C30 0.0445(19) 0.0246(14) 0.0245(15) -0.0045(13) 0.0080(14) -0.0029(11)
C31 0.044(2) 0.0309(16) 0.0286(16) -0.0048(14) 0.0018(14) -0.0038(13)
C32 0.051(2) 0.0403(18) 0.0328(18) -0.0099(16) 0.0031(16) -0.0066(14)
C33 0.058(3) 0.059(2) 0.053(2) -0.009(2) -0.014(2) -0.014(2)
C34 0.090(3) 0.042(2) 0.044(2) -0.021(2) 0.002(2) -0.0145(17)
C35 0.070(3) 0.0338(17) 0.0317(18) -0.0158(18) 0.0098(18) -0.0074(14)
C36 0.070(3) 0.0256(15) 0.0326(18) -0.0035(16) 0.0126(18) -0.0045(13)
C37 0.051(2) 0.0249(14) 0.0272(16) -0.0014(14) 0.0090(14) -0.0002(12)
C38 0.052(2) 0.0220(14) 0.0355(18) 0.0062(14) 0.0101(16) 0.0010(12)
C39 0.047(2) 0.0265(15) 0.0296(16) 0.0075(14) 0.0085(14) 0.0045(12)
C40 0.053(2) 0.0355(17) 0.042(2) 0.0187(16) 0.0165(17) 0.0070(15)
C41 0.050(2) 0.0421(19) 0.045(2) 0.0147(17) 0.0179(18) 0.0110(16)
C42 0.064(3) 0.057(3) 0.079(3) 0.023(2) 0.039(3) 0.017(2)
C43 0.047(2) 0.044(2) 0.051(2) 0.0034(17) 0.0195(18) 0.0093(17)
C44 0.041(2) 0.0378(17) 0.0328(17) 0.0038(15) 0.0067(15) 0.0091(14)
C45 0.0372(18) 0.0276(14) 0.0271(15) 0.0047(13) 0.0038(13) 0.0043(12)
C46 0.0377(18) 0.0277(15) 0.0256(15) 0.0056(13) 0.0018(13) 0.0017(12)
C47 0.0336(17) 0.0238(14) 0.0267(15) -0.0019(12) 0.0026(13) 0.0012(11)
C48 0.0336(17) 0.0248(14) 0.0288(16) 0.0008(12) 0.0028(13) 0.0010(12)
C49 0.050(2) 0.0328(16) 0.0298(17) 0.0009(15) 0.0061(15) 0.0006(13)
C50 0.083(3) 0.047(2) 0.0297(19) 0.011(2) 0.0131(19) 0.0074(16)
C51 0.096(4) 0.043(2) 0.039(2) 0.011(2) 0.013(2) 0.0120(17)
C52 0.059(2) 0.0301(16) 0.0333(18) 0.0009(16) 0.0049(16) 0.0069(13)
C53 0.047(2) 0.0242(14) 0.0381(18) 0.0045(14) 0.0040(15) 0.0022(13)
C54 0.0416(19) 0.0236(14) 0.0333(17) 0.0010(13) 0.0047(14) 0.0018(12)
C55 0.0321(16) 0.0204(13) 0.0234(14) 0.0028(12) 0.0032(12) -0.0032(11)
C56 0.0309(16) 0.0255(14) 0.0248(15) 0.0006(12) 0.0052(12) -0.0013(11)
C57 0.0430(19) 0.0274(14) 0.0229(15) 0.0099(13) 0.0037(13) -0.0001(11)
C58 0.0415(19) 0.0374(17) 0.0263(16) 0.0091(14) 0.0019(14) -0.0032(13)
C59 0.052(2) 0.0458(19) 0.0271(17) 0.0198(17) -0.0035(16) -0.0064(14)
C60 0.058(3) 0.087(3) 0.032(2) 0.018(2) -0.0084(18) -0.008(2)
C61 0.096(4) 0.051(2) 0.0273(18) 0.028(2) -0.003(2) 0.0032(16)
C62 0.069(3) 0.0367(18) 0.0246(16) 0.0231(18) 0.0037(17) -0.0018(13)
C63 0.066(3) 0.0321(16) 0.0281(17) 0.0133(17) 0.0150(17) 0.0047(13)
C64 0.050(2) 0.0279(15) 0.0258(16) 0.0069(14) 0.0080(14) 0.0016(12)
C65 0.045(2) 0.0311(16) 0.0303(17) -0.0024(14) 0.0148(15) 0.0008(13)
C66 0.045(2) 0.0296(15) 0.0308(17) -0.0009(14) 0.0094(14) 0.0005(13)
C67 0.062(3) 0.0298(16) 0.049(2) -0.0086(17) 0.0214(19) 0.0038(15)
C68 0.067(3) 0.0264(16) 0.047(2) -0.0084(17) 0.0166(19) -0.0025(14)
C69 0.096(4) 0.039(2) 0.075(3) -0.026(2) 0.032(3) -0.015(2)
C70 0.076(3) 0.0335(18) 0.049(2) -0.0058(19) 0.019(2) -0.0104(16)
C71 0.060(2) 0.0260(15) 0.0379(19) 0.0001(15) 0.0092(17) -0.0016(13)
C72 0.0412(19) 0.0286(15) 0.0290(16) 0.0002(14) 0.0081(14) -0.0014(12)
C73 0.0383(18) 0.0271(14) 0.0252(15) -0.0001(13) 0.0043(13) 0.0023(12)
C74 0.0295(16) 0.0289(14) 0.0227(14) -0.0003(12) 0.0015(12) -0.0019(11)
C75 0.0341(17) 0.0281(15) 0.0275(15) -0.0016(13) 0.0047(13) -0.0028(12)
C76 0.0383(18) 0.0353(16) 0.0276(16) 0.0058(14) -0.0010(14) -0.0034(13)
C77 0.053(2) 0.044(2) 0.048(2) 0.0143(18) 0.0057(18) 0.0081(17)
C78 0.038(2) 0.060(2) 0.040(2) 0.0135(18) 0.0015(16) -0.0049(17)
C79 0.0316(17) 0.0424(18) 0.0284(16) 0.0042(14) -0.0008(13) -0.0047(13)
C80 0.0339(18) 0.0413(17) 0.0292(17) -0.0029(14) 0.0094(14) -0.0031(13)
C81 0.0348(17) 0.0316(15) 0.0250(15) -0.0020(13) 0.0053(13) -0.0028(12)
C82 0.0301(16) 0.0226(13) 0.0219(14) -0.0025(12) 0.0014(12) -0.0006(11)
C83 0.0304(16) 0.0205(13) 0.0272(15) -0.0006(12) -0.0022(12) -0.0003(11)
C84 0.0316(16) 0.0237(13) 0.0242(14) -0.0002(12) 0.0032(12) 0.0022(11)
C85 0.0378(18) 0.0254(14) 0.0297(16) -0.0008(13) -0.0009(13) 0.0002(12)
C86 0.0363(19) 0.0326(16) 0.0370(18) -0.0000(14) -0.0062(14) 0.0038(13)
C87 0.052(2) 0.041(2) 0.062(3) 0.0030(18) -0.025(2) 0.0005(18)
C88 0.052(2) 0.0367(19) 0.064(3) 0.0117(17) -0.012(2) 0.0059(18)
C89 0.0368(19) 0.0319(16) 0.0421(19) 0.0043(14) -0.0015(15) 0.0078(14)
C90 0.045(2) 0.0249(14) 0.0342(17) 0.0055(14) 0.0033(15) 0.0021(12)
C91 0.0409(18) 0.0254(14) 0.0258(15) 0.0018(13) 0.0037(13) 0.0016(12)
C92 0.0456(19) 0.0219(14) 0.0286(16) 0.0016(13) -0.0008(14) -0.0036(12)
C93 0.0352(18) 0.0265(14) 0.0298(16) 0.0042(13) -0.0008(13) -0.0009(12)
C94 0.0391(19) 0.0283(15) 0.0338(17) 0.0042(14) 0.0028(14) -0.0081(13)
C95 0.0362(18) 0.0379(17) 0.0281(16) 0.0017(14) 0.0016(14) -0.0055(13)
C96 0.054(2) 0.047(2) 0.0321(18) -0.0004(17) 0.0086(16) -0.0093(15)
C97 0.043(2) 0.0404(18) 0.0354(18) 0.0010(15) 0.0066(15) 0.0071(14)
C98 0.0304(17) 0.0347(16) 0.0282(16) 0.0013(13) 0.0013(13) 0.0016(12)
C99 0.0325(17) 0.0261(14) 0.0303(16) 0.0013(13) -0.0006(13) -0.0022(12)
C100 0.0303(16) 0.0239(13) 0.0248(14) 0.0020(12) -0.0004(12) -0.0048(11)
C101 0.0342(17) 0.0259(14) 0.0286(16) -0.0050(13) 0.0001(13) -0.0015(12)
C102 0.0402(19) 0.0282(15) 0.0360(18) -0.0062(14) 0.0023(14) -0.0054(13)
C103 0.041(2) 0.0406(19) 0.052(2) -0.0114(16) 0.0114(17) -0.0090(16)
C104 0.052(3) 0.051(2) 0.089(3) -0.019(2) 0.026(2) -0.016(2)
C105 0.083(4) 0.045(2) 0.133(5) -0.034(2) 0.047(4) -0.026(3)
C106 0.058(3) 0.0359(19) 0.062(3) -0.0185(18) 0.011(2) -0.0109(17)
C107 0.054(2) 0.0265(16) 0.052(2) -0.0098(15) 0.0058(18) -0.0094(15)
C108 0.0387(18) 0.0266(14) 0.0321(16) -0.0036(13) 0.0003(14) -0.0042(12)
C109 0.042(2) 0.0429(19) 0.050(2) -0.0081(16) -0.0165(17) 0.0151(17)
C110 0.050(2) 0.059(2) 0.053(2) -0.0114(19) -0.0170(19) 0.0226(19)
C111 0.040(2) 0.053(2) 0.0328(18) -0.0008(17) -0.0104(15) 0.0026(16)
C112 0.042(2) 0.0402(19) 0.048(2) -0.0060(16) -0.0111(17) -0.0010(16)
C113 0.043(2) 0.0388(18) 0.0379(19) -0.0057(16) -0.0089(16) 0.0048(14)
C114 0.052(3) 0.074(3) 0.044(2) -0.005(2) -0.0194(19) 0.007(2)
C115 0.042(2) 0.087(3) 0.056(3) 0.004(2) -0.024(2) -0.018(2)
C116 0.0292(18) 0.051(2) 0.045(2) 0.0051(16) 0.0026(15) -0.0113(16)
C117 0.033(2) 0.066(3) 0.060(3) 0.0120(19) -0.0072(18) -0.009(2)
C118 0.0319(19) 0.059(2) 0.040(2) -0.0039(16) -0.0116(16) 0.0049(17)
C119 0.038(2) 0.075(3) 0.0291(18) -0.0028(19) -0.0024(15) -0.0040(17)
C120 0.0284(18) 0.059(2) 0.0323(18) 0.0021(16) -0.0020(14) -0.0072(16)
C121 0.039(2) 0.095(4) 0.057(3) -0.006(2) -0.019(2) 0.011(2)
C122 0.059(3) 0.207(7) 0.046(3) -0.037(4) -0.027(2) 0.024(4)
C123 0.085(3) 0.075(3) 0.073(3) 0.013(2) 0.003(3) 0.002(2)
C124 0.207(8) 0.077(4) 0.146(6) -0.011(5) 0.113(6) -0.024(4)
C125 0.274(9) 0.141(7) 0.145(6) 0.051(7) 0.140(7) 0.053(6)
C126 0.255(9) 0.407(18) 0.072(5) 0.036(12) 0.073(6) -0.014(8)
C127 0.156(7) 0.123(6) 0.209(8) -0.022(5) -0.003(7) -0.027(5)
C128 0.231(7) 0.160(7) 0.228(7) 0.002(5) 0.046(7) -0.025(5)
C129 0.246(7) 0.155(6) 0.228(7) 0.004(5) 0.059(6) -0.016(5)
C130 0.263(7) 0.165(6) 0.224(7) 0.002(5) 0.089(7) -0.003(5)
C131 0.288(8) 0.166(7) 0.230(7) 0.008(6) 0.089(7) -0.004(5)
C132 0.295(10) 0.162(8) 0.201(8) -0.002(7) 0.107(8) 0.017(6)
C133 0.296(11) 0.158(9) 0.190(10) -0.021(8) 0.004(10) -0.008(7)
C134 0.257(9) 0.234(9) 0.239(8) -0.050(7) 0.004(8) -0.092(6)
C135 0.230(9) 0.237(9) 0.253(8) -0.067(7) 0.006(7) -0.095(7)
C136 0.232(10) 0.241(9) 0.243(8) -0.057(7) 0.003(7) -0.098(7)
C137 0.249(9) 0.260(9) 0.221(8) -0.042(7) -0.000(7) -0.112(8)
C138 0.252(8) 0.252(9) 0.222(8) -0.068(8) -0.025(8) -0.070(7)

loop_
_atom_type_symbol
_atom_type_description
_atom_type_scat_dispersion_real
_atom_type_scat_dispersion_imag
_atom_type_scat_source
C C 0.0033 0.0016
;
International Tables for Crystallography
(Vol. C, Tables 4.2.6.8 and 6.1.1.4)
;
H H 0.0000 0.0000
;
International Tables for Crystallography
(Vol. C, Table 6.1.1.4)
;
N N 0.0061 0.0033
;
International Tables for Crystallography
(Vol. C, Tables 4.2.6.8 and 6.1.1.4)
;
O O 0.0106 0.0060
;
International Tables for Crystallography
(Vol. C, Tables 4.2.6.8 and 6.1.1.4)
;
Rh Rh -1.1178 0.9187
;
International Tables for Crystallography
(Vol. C, Tables 4.2.6.8 and 6.1.1.4)
;
Cl Cl 0.1484 0.1585
;
International Tables for Crystallography
(Vol. C, Tables 4.2.6.8 and 6.1.1.4)
;

loop_
_geom_angle_atom_site_label_1
_geom_angle_atom_site_label_2
_geom_angle_atom_site_label_3
_geom_angle
_geom_angle_publ_flag
_geom_angle_site_symmetry_1
Rh2 Rh1 O1 87.61(6) yes .
Rh2 Rh1 O3 88.25(6) yes .
Rh2 Rh1 O5 87.43(6) yes .
Rh2 Rh1 O7 89.08(6) yes .
Rh2 Rh1 N1 178.73(7) yes .
O1 Rh1 O3 88.96(8) yes .
O1 Rh1 O5 175.04(8) yes .
O1 Rh1 O7 89.53(8) yes .
O1 Rh1 N1 93.64(9) yes .
O3 Rh1 O5 91.08(9) yes .
O3 Rh1 O7 176.99(8) yes .
O3 Rh1 N1 91.57(8) yes .
O5 Rh1 O7 90.20(8) yes .
O5 Rh1 N1 91.32(9) yes .
O7 Rh1 N1 91.12(8) yes .
Rh1 Rh2 O2 88.31(6) yes .
Rh1 Rh2 O4 87.58(6) yes .
Rh1 Rh2 O6 88.46(6) yes .
Rh1 Rh2 O8 86.89(6) yes .
Rh1 Rh2 N2 177.56(7) yes .
O2 Rh2 O4 88.93(8) yes .
O2 Rh2 O6 176.77(8) yes .
O2 Rh2 O8 90.52(8) yes .
O2 Rh2 N2 89.27(9) yes .
O4 Rh2 O6 90.76(8) yes .
O4 Rh2 O8 174.46(8) yes .
O4 Rh2 N2 92.06(8) yes .
O6 Rh2 O8 89.47(8) yes .
O6 Rh2 N2 93.96(9) yes .
O8 Rh2 N2 93.45(8) yes .
Rh1 O1 C1 119.21(18) yes .
Rh2 O2 C1 119.28(18) yes .
Rh1 O3 C28 119.63(18) yes .
Rh2 O4 C28 119.30(17) yes .
Rh1 O5 C55 119.77(18) yes .
Rh2 O6 C55 119.24(19) yes .
Rh1 O7 C82 118.72(17) yes .
Rh2 O8 C82 119.98(18) yes .
C114 O10 C115 115.4(3) yes .
C121 O12 C122 114.3(4) yes .
Rh1 N1 C109 120.1(2) yes .
Rh1 N1 C113 121.9(2) yes .
C109 N1 C113 117.8(3) yes .
Rh2 N2 C116 122.4(2) yes .
Rh2 N2 C120 119.1(2) yes .
C116 N2 C120 118.3(3) yes .
O1 C1 O2 125.3(3) yes .
O1 C1 C2 119.8(2) yes .
O2 C1 C2 114.9(2) yes .
C1 C2 C3 118.3(2) yes .
C1 C2 C19 110.6(2) yes .
C1 C2 C20 111.7(2) yes .
C3 C2 C19 105.2(2) yes .
C3 C2 C20 104.5(2) yes .
C19 C2 C20 105.5(2) yes .
C2 C3 C4 129.2(3) yes .
C2 C3 C10 112.0(2) yes .
C4 C3 C10 118.8(3) yes .
C3 C4 C5 121.3(3) yes .
C4 C5 C6 119.3(3) yes .
C4 C5 C8 119.7(3) yes .
C6 C5 C8 121.1(3) yes .
C5 C8 C7 120.7(3) yes .
C5 C8 C9 119.0(3) yes .
C7 C8 C9 120.3(3) yes .
C8 C9 C10 121.1(3) yes .
C3 C10 C9 120.1(3) yes .
C3 C10 C11 114.6(3) yes .
C9 C10 C11 125.2(3) yes .
C10 C11 C12 106.3(2) yes .
C10 C11 C27 104.6(2) yes .
C12 C11 C27 106.1(2) yes .
C11 C12 C13 126.5(3) yes .
C11 C12 C19 113.6(3) yes .
C13 C12 C19 119.8(3) yes .
C12 C13 C14 121.2(3) yes .
C13 C14 C15 120.2(3) yes .
C13 C14 C17 119.4(3) yes .
C15 C14 C17 120.4(3) yes .
C14 C17 C16 121.8(3) yes .
C14 C17 C18 119.3(3) yes .
C16 C17 C18 118.9(3) yes .
C17 C18 C19 120.5(3) yes .
C2 C19 C12 113.3(3) yes .
C2 C19 C18 127.0(3) yes .
C12 C19 C18 119.8(3) yes .
C2 C20 C21 127.7(3) yes .
C2 C20 C27 113.0(2) yes .
C21 C20 C27 119.2(3) yes .
C20 C21 C22 121.1(3) yes .
C21 C22 C23 118.8(3) yes .
C21 C22 C25 119.6(3) yes .
C23 C22 C25 121.6(3) yes .
C22 C25 C24 121.6(3) yes .
C22 C25 C26 119.5(3) yes .
C24 C25 C26 118.8(3) yes .
C25 C26 C27 120.4(3) yes .
C11 C27 C20 113.3(3) yes .
C11 C27 C26 126.4(3) yes .
C20 C27 C26 120.2(3) yes .
O3 C28 O4 125.1(2) yes .
O3 C28 C29 114.8(2) yes .
O4 C28 C29 120.2(2) yes .
C28 C29 C30 118.6(2) yes .
C28 C29 C46 112.0(2) yes .
C28 C29 C47 109.9(2) yes .
C30 C29 C46 105.2(2) yes .
C30 C29 C47 104.4(2) yes .
C46 C29 C47 105.7(2) yes .
C29 C30 C31 129.1(3) yes .
C29 C30 C37 112.0(3) yes .
C31 C30 C37 118.9(3) yes .
C30 C31 C32 121.1(3) yes .
C31 C32 C33 119.0(3) yes .
C31 C32 C35 119.4(3) yes .
C33 C32 C35 121.7(3) yes .
C32 C35 C34 120.5(4) yes .
C32 C35 C36 119.2(3) yes .
C34 C35 C36 120.3(3) yes .
C35 C36 C37 121.6(3) yes .
C30 C37 C36 119.9(3) yes .
C30 C37 C38 114.5(3) yes .
C36 C37 C38 125.6(3) yes .
C37 C38 C39 105.5(3) yes .
C37 C38 C54 105.0(3) yes .
C39 C38 C54 106.1(3) yes .
C38 C39 C40 126.1(3) yes .
C38 C39 C46 113.7(3) yes .
C40 C39 C46 120.2(3) yes .
C39 C40 C41 121.1(3) yes .
C40 C41 C42 120.1(3) yes .
C40 C41 C44 119.0(4) yes .
C42 C41 C44 120.8(3) yes .
C41 C44 C43 121.0(3) yes .
C41 C44 C45 119.4(3) yes .
C43 C44 C45 119.6(3) yes .
C44 C45 C46 121.2(3) yes .
C29 C46 C39 113.1(3) yes .
C29 C46 C45 127.8(3) yes .
C39 C46 C45 119.1(3) yes .
C29 C47 C48 127.0(3) yes .
C29 C47 C54 113.3(3) yes .
C48 C47 C54 119.7(3) yes .
C47 C48 C49 120.7(3) yes .
C48 C49 C50 118.8(3) yes .
C48 C49 C52 119.6(3) yes .
C50 C49 C52 121.6(3) yes .
C49 C52 C51 120.8(3) yes .
C49 C52 C53 119.0(3) yes .
C51 C52 C53 120.3(3) yes .
C52 C53 C54 121.1(3) yes .
C38 C54 C47 113.6(3) yes .
C38 C54 C53 126.5(3) yes .
C47 C54 C53 119.9(3) yes .
O5 C55 O6 124.9(3) yes .
O5 C55 C56 119.8(2) yes .
O6 C55 C56 115.3(3) yes .
C55 C56 C57 118.5(3) yes .
C55 C56 C73 110.6(2) yes .
C55 C56 C74 111.4(2) yes .
C57 C56 C73 104.9(2) yes .
C57 C56 C74 104.2(2) yes .
C73 C56 C74 106.3(2) yes .
C56 C57 C58 129.3(3) yes .
C56 C57 C64 111.9(3) yes .
C58 C57 C64 118.8(3) yes .
C57 C58 C59 121.5(3) yes .
C58 C59 C60 118.7(3) yes .
C58 C59 C62 119.3(3) yes .
C60 C59 C62 122.0(3) yes .
C59 C62 C61 121.6(4) yes .
C59 C62 C63 119.3(3) yes .
C61 C62 C63 119.1(4) yes .
C62 C63 C64 121.4(3) yes .
C57 C64 C63 119.7(3) yes .
C57 C64 C65 114.5(3) yes .
C63 C64 C65 125.8(3) yes .
C64 C65 C66 105.7(3) yes .
C64 C65 C81 105.2(3) yes .
C66 C65 C81 106.3(3) yes .
C65 C66 C67 125.9(3) yes .
C65 C66 C73 113.9(3) yes .
C67 C66 C73 120.3(3) yes .
C66 C67 C68 120.6(4) yes .
C67 C68 C69 119.6(4) yes .
C67 C68 C71 119.1(3) yes .
C69 C68 C71 121.4(4) yes .
C68 C71 C70 120.7(3) yes .
C68 C71 C72 120.1(3) yes .
C70 C71 C72 119.2(3) yes .
C71 C72 C73 120.4(3) yes .
C56 C73 C66 112.9(3) yes .
C56 C73 C72 127.6(3) yes .
C66 C73 C72 119.5(3) yes .
C56 C74 C75 127.9(3) yes .
C56 C74 C81 112.6(2) yes .
C75 C74 C81 119.4(3) yes .
C74 C75 C76 121.2(3) yes .
C75 C76 C77 118.7(3) yes .
C75 C76 C79 119.4(3) yes .
C77 C76 C79 121.9(3) yes .
C76 C79 C78 122.0(3) yes .
C76 C79 C80 119.1(3) yes .
C78 C79 C80 118.9(3) yes .
C79 C80 C81 120.9(3) yes .
C65 C81 C74 113.7(3) yes .
C65 C81 C80 126.4(3) yes .
C74 C81 C80 119.9(3) yes .
O7 C82 O8 125.2(2) yes .
O7 C82 C83 115.1(2) yes .
O8 C82 C83 119.7(2) yes .
C82 C83 C84 118.9(2) yes .
C82 C83 C100 111.1(2) yes .
C82 C83 C101 111.0(3) yes .
C84 C83 C100 104.8(2) yes .
C84 C83 C101 104.2(2) yes .
C100 C83 C101 105.9(2) yes .
C83 C84 C85 128.9(3) yes .
C83 C84 C91 112.4(2) yes .
C85 C84 C91 118.7(3) yes .
C84 C85 C86 120.8(3) yes .
C85 C86 C87 118.8(3) yes .
C85 C86 C89 120.4(3) yes .
C87 C86 C89 120.8(3) yes .
C86 C89 C88 121.6(3) yes .
C86 C89 C90 118.2(3) yes .
C88 C89 C90 120.2(3) yes .
C89 C90 C91 121.4(3) yes .
C84 C91 C90 120.4(3) yes .
C84 C91 C92 114.1(3) yes .
C90 C91 C92 125.5(3) yes .
C91 C92 C93 105.7(2) yes .
C91 C92 C108 104.9(3) yes .
C93 C92 C108 107.2(3) yes .
C92 C93 C94 126.9(3) yes .
C92 C93 C100 113.2(3) yes .
C94 C93 C100 120.0(3) yes .
C93 C94 C95 121.3(3) yes .
C94 C95 C96 120.0(3) yes .
C94 C95 C98 118.7(3) yes .
C96 C95 C98 121.3(3) yes .
C95 C98 C97 121.0(3) yes .
C95 C98 C99 119.5(3) yes .
C97 C98 C99 119.4(3) yes .
C98 C99 C100 121.0(3) yes .
C83 C100 C93 113.1(2) yes .
C83 C100 C99 127.4(3) yes .
C93 C100 C99 119.4(3) yes .
C83 C101 C102 127.3(3) yes .
C83 C101 C108 113.0(3) yes .
C102 C101 C108 119.5(3) yes .
C101 C102 C103 121.3(3) yes .
C102 C103 C104 119.6(3) yes .
C102 C103 C106 119.1(4) yes .
C104 C103 C106 121.3(4) yes .
C103 C106 C105 121.4(4) yes .
C103 C106 C107 119.2(4) yes .
C105 C106 C107 119.4(3) yes .
C106 C107 C108 121.3(3) yes .
C92 C108 C101 113.6(3) yes .
C92 C108 C107 126.7(3) yes .
C101 C108 C107 119.6(3) yes .
N1 C109 C110 123.2(3) yes .
C109 C110 C111 119.0(4) yes .
C110 C111 C112 118.4(3) yes .
C110 C111 C114 119.0(4) yes .
C112 C111 C114 122.6(4) yes .
C111 C112 C113 118.6(3) yes .
N1 C113 C112 123.0(3) yes .
O9 C114 O10 124.6(4) yes .
O9 C114 C111 123.1(4) yes .
O10 C114 C111 112.3(4) yes .
N2 C116 C117 122.7(4) yes .
C116 C117 C118 119.0(4) yes .
C117 C118 C119 118.4(3) yes .
C117 C118 C121 118.0(4) yes .
C119 C118 C121 123.6(4) yes .
C118 C119 C120 118.7(4) yes .
N2 C120 C119 122.9(3) yes .
O11 C121 O12 125.4(5) yes .
O11 C121 C118 122.9(5) yes .
O12 C121 C118 111.7(4) yes .
Cl1 C123 Cl2 114.2(3) yes .
C124 C124 C125 117.5(8) yes 3_667
C124 C125 C126 113.3(8) yes .
C127 C128 C129 129.8(11) yes .
C128 C129 C130 121.3(11) yes .
C129 C130 C131 130.3(12) yes .
C130 C131 C132 122.5(12) yes .
C133 C134 C135 105.6(11) yes .
C133 C134 C138 133.8(13) yes .
C135 C134 C138 113.2(13) yes .
C134 C135 C136 94.8(11) yes .
C135 C136 C137 111.5(11) yes .
C136 C137 C138 100.9(10) yes .
C134 C138 C137 91.0(11) yes .
C3 C4 H4 119.335 no .
C5 C4 H4 119.330 no .
C5 C6 H6A 109.482 no .
C5 C6 H6B 109.472 no .
C5 C6 H6C 109.478 no .
H6A C6 H6B 109.475 no .
H6A C6 H6C 109.447 no .
H6B C6 H6C 109.472 no .
C8 C7 H7A 109.468 no .
C8 C7 H7B 109.478 no .
C8 C7 H7C 109.472 no .
H7A C7 H7B 109.471 no .
H7A C7 H7C 109.466 no .
H7B C7 H7C 109.472 no .
C8 C9 H9 119.466 no .
C10 C9 H9 119.475 no .
C10 C11 H11 113.051 no .
C12 C11 H11 113.044 no .
C27 C11 H11 113.039 no .
C12 C13 H13 119.417 no .
C14 C13 H13 119.418 no .
C14 C15 H15A 109.471 no .
C14 C15 H15B 109.459 no .
C14 C15 H15C 109.478 no .
H15A C15 H15B 109.477 no .
H15A C15 H15C 109.470 no .
H15B C15 H15C 109.472 no .
C17 C16 H16A 109.470 no .
C17 C16 H16B 109.478 no .
C17 C16 H16C 109.471 no .
H16A C16 H16B 109.452 no .
H16A C16 H16C 109.469 no .
H16B C16 H16C 109.487 no .
C17 C18 H18 119.770 no .
C19 C18 H18 119.743 no .
C20 C21 H21 119.462 no .
C22 C21 H21 119.479 no .
C22 C23 H23A 109.480 no .
C22 C23 H23B 109.484 no .
C22 C23 H23C 109.475 no .
H23A C23 H23B 109.477 no .
H23A C23 H23C 109.470 no .
H23B C23 H23C 109.442 no .
C25 C24 H24A 109.486 no .
C25 C24 H24B 109.465 no .
C25 C24 H24C 109.478 no .
H24A C24 H24B 109.468 no .
H24A C24 H24C 109.473 no .
H24B C24 H24C 109.457 no .
C25 C26 H26 119.791 no .
C27 C26 H26 119.806 no .
C30 C31 H31 119.451 no .
C32 C31 H31 119.446 no .
C32 C33 H33A 109.483 no .
C32 C33 H33B 109.458 no .
C32 C33 H33C 109.468 no .
H33A C33 H33B 109.472 no .
H33A C33 H33C 109.485 no .
H33B C33 H33C 109.462 no .
C35 C34 H34A 109.472 no .
C35 C34 H34B 109.479 no .
C35 C34 H34C 109.459 no .
H34A C34 H34B 109.464 no .
H34A C34 H34C 109.459 no .
H34B C34 H34C 109.495 no .
C35 C36 H36 119.207 no .
C37 C36 H36 119.191 no .
C37 C38 H38 113.159 no .
C39 C38 H38 113.172 no .
C54 C38 H38 113.153 no .
C39 C40 H40 119.451 no .
C41 C40 H40 119.463 no .
C41 C42 H42A 109.473 no .
C41 C42 H42B 109.459 no .
C41 C42 H42C 109.463 no .
H42A C42 H42B 109.477 no .
H42A C42 H42C 109.476 no .
H42B C42 H42C 109.480 no .
C44 C43 H43A 109.469 no .
C44 C43 H43B 109.476 no .
C44 C43 H43C 109.478 no .
H43A C43 H43B 109.459 no .
H43A C43 H43C 109.466 no .
H43B C43 H43C 109.480 no .
C44 C45 H45 119.400 no .
C46 C45 H45 119.400 no .
C47 C48 H48 119.635 no .
C49 C48 H48 119.641 no .
C49 C50 H50A 109.472 no .
C49 C50 H50B 109.463 no .
C49 C50 H50C 109.464 no .
H50A C50 H50B 109.454 no .
H50A C50 H50C 109.482 no .
H50B C50 H50C 109.492 no .
C52 C51 H51A 109.479 no .
C52 C51 H51B 109.484 no .
C52 C51 H51C 109.473 no .
H51A C51 H51B 109.459 no .
H51A C51 H51C 109.466 no .
H51B C51 H51C 109.466 no .
C52 C53 H53 119.460 no .
C54 C53 H53 119.461 no .
C57 C58 H58 119.264 no .
C59 C58 H58 119.261 no .
C59 C60 H60A 109.485 no .
C59 C60 H60B 109.466 no .
C59 C60 H60C 109.481 no .
H60A C60 H60B 109.456 no .
H60A C60 H60C 109.470 no .
H60B C60 H60C 109.469 no .
C62 C61 H61A 109.467 no .
C62 C61 H61B 109.468 no .
C62 C61 H61C 109.480 no .
H61A C61 H61B 109.463 no .
H61A C61 H61C 109.475 no .
H61B C61 H61C 109.474 no .
C62 C63 H63 119.279 no .
C64 C63 H63 119.277 no .
C64 C65 H65 113.007 no .
C66 C65 H65 113.025 no .
C81 C65 H65 113.027 no .
C66 C67 H67 119.669 no .
C68 C67 H67 119.682 no .
C68 C69 H69A 109.476 no .
C68 C69 H69B 109.476 no .
C68 C69 H69C 109.495 no .
H69A C69 H69B 109.455 no .
H69A C69 H69C 109.458 no .
H69B C69 H69C 109.467 no .
C71 C70 H70A 109.467 no .
C71 C70 H70B 109.467 no .
C71 C70 H70C 109.476 no .
H70A C70 H70B 109.464 no .
H70A C70 H70C 109.487 no .
H70B C70 H70C 109.467 no .
C71 C72 H72 119.808 no .
C73 C72 H72 119.782 no .
C74 C75 H75 119.402 no .
C76 C75 H75 119.414 no .
C76 C77 H77A 109.480 no .
C76 C77 H77B 109.472 no .
C76 C77 H77C 109.461 no .
H77A C77 H77B 109.483 no .
H77A C77 H77C 109.475 no .
H77B C77 H77C 109.456 no .
C79 C78 H78A 109.479 no .
C79 C78 H78B 109.471 no .
C79 C78 H78C 109.478 no .
H78A C78 H78B 109.467 no .
H78A C78 H78C 109.462 no .
H78B C78 H78C 109.471 no .
C79 C80 H80 119.523 no .
C81 C80 H80 119.531 no .
C84 C85 H85 119.585 no .
C86 C85 H85 119.586 no .
C86 C87 H87A 109.468 no .
C86 C87 H87B 109.471 no .
C86 C87 H87C 109.475 no .
H87A C87 H87B 109.463 no .
H87A C87 H87C 109.475 no .
H87B C87 H87C 109.476 no .
C89 C88 H88A 109.471 no .
C89 C88 H88B 109.472 no .
C89 C88 H88C 109.465 no .
H88A C88 H88B 109.483 no .
H88A C88 H88C 109.478 no .
H88B C88 H88C 109.458 no .
C89 C90 H90 119.308 no .
C91 C90 H90 119.320 no .
C91 C92 H92 112.822 no .
C93 C92 H92 112.812 no .
C108 C92 H92 112.824 no .
C93 C94 H94 119.345 no .
C95 C94 H94 119.334 no .
C95 C96 H96A 109.454 no .
C95 C96 H96B 109.463 no .
C95 C96 H96C 109.469 no .
H96A C96 H96B 109.483 no .
H96A C96 H96C 109.475 no .
H96B C96 H96C 109.483 no .
C98 C97 H97A 109.461 no .
C98 C97 H97B 109.469 no .
C98 C97 H97C 109.467 no .
H97A C97 H97B 109.469 no .
H97A C97 H97C 109.489 no .
H97B C97 H97C 109.472 no .
C98 C99 H99 119.510 no .
C100 C99 H99 119.529 no .
C101 C102 H102 119.348 no .
C103 C102 H102 119.363 no .
C103 C104 H10A 109.481 no .
C103 C104 H10B 109.476 no .
C103 C104 H10C 109.473 no .
H10A C104 H10B 109.462 no .
H10A C104 H10C 109.477 no .
H10B C104 H10C 109.457 no .
C106 C105 H10D 109.466 no .
C106 C105 H10E 109.473 no .
C106 C105 H10F 109.468 no .
H10D C105 H10E 109.475 no .
H10D C105 H10F 109.469 no .
H10E C105 H10F 109.477 no .
C106 C107 H107 119.346 no .
C108 C107 H107 119.362 no .
N1 C109 H109 118.404 no .
C110 C109 H109 118.432 no .
C109 C110 H110 120.469 no .
C111 C110 H110 120.502 no .
C111 C112 H112 120.728 no .
C113 C112 H112 120.718 no .
N1 C113 H113 118.483 no .
C112 C113 H113 118.496 no .
O10 C115 H11A 109.475 no .
O10 C115 H11B 109.472 no .
O10 C115 H11C 109.482 no .
H11A C115 H11B 109.463 no .
H11A C115 H11C 109.467 no .
H11B C115 H11C 109.469 no .
N2 C116 H116 118.687 no .
C117 C116 H116 118.659 no .
C116 C117 H117 120.512 no .
C118 C117 H117 120.516 no .
C118 C119 H119 120.666 no .
C120 C119 H119 120.670 no .
N2 C120 H120 118.531 no .
C119 C120 H120 118.521 no .
O12 C122 H12A 109.473 no .
O12 C122 H12B 109.478 no .
O12 C122 H12C 109.480 no .
H12A C122 H12B 109.467 no .
H12A C122 H12C 109.460 no .
H12B C122 H12C 109.469 no .
Cl1 C123 H12D 108.705 no .
Cl1 C123 H12E 108.700 no .
Cl2 C123 H12D 108.703 no .
Cl2 C123 H12E 108.693 no .
H12D C123 H12E 107.613 no .
C124 C124 H12M 107.952 no 3_667
C124 C124 H12N 107.936 no 3_667
C125 C124 H12M 107.924 no .
C125 C124 H12N 107.930 no .
H12M C124 H12N 107.215 no .
C124 C125 H12O 108.911 no .
C124 C125 H12P 108.912 no .
C126 C125 H12O 108.909 no .
C126 C125 H12P 108.916 no .
H12O C125 H12P 107.732 no .
C125 C126 H12Q 109.472 no .
C125 C126 H12R 109.475 no .
C125 C126 H12S 109.467 no .
H12Q C126 H12R 109.479 no .
H12Q C126 H12S 109.478 no .
H12R C126 H12S 109.458 no .
C128 C127 H12F 109.492 no .
C128 C127 H12G 109.480 no .
C128 C127 H12H 109.488 no .
H12F C127 H12G 109.455 no .
H12F C127 H12H 109.458 no .
H12G C127 H12H 109.455 no .
C127 C128 H12I 104.852 no .
C127 C128 H12J 104.841 no .
C129 C128 H12I 104.841 no .
C129 C128 H12J 104.831 no .
H12I C128 H12J 105.782 no .
C128 C129 H12K 107.000 no .
C128 C129 H12L 107.019 no .
C130 C129 H12K 107.012 no .
C130 C129 H12L 106.997 no .
H12K C129 H12L 106.757 no .
C129 C130 H13A 104.709 no .
C129 C130 H13B 104.715 no .
C131 C130 H13A 104.705 no .
C131 C130 H13B 104.706 no .
H13A C130 H13B 105.728 no .
C130 C131 H13C 106.690 no .
C130 C131 H13D 106.692 no .
C132 C131 H13C 106.696 no .
C132 C131 H13D 106.707 no .
H13C C131 H13D 106.603 no .
C131 C132 H13E 109.466 no .
C131 C132 H13F 109.470 no .
C131 C132 H13G 109.481 no .
H13E C132 H13F 109.476 no .
H13E C132 H13G 109.467 no .
H13F C132 H13G 109.467 no .
C134 C133 H13H 109.461 no .
C134 C133 H13I 109.468 no .
C134 C133 H13J 109.463 no .
H13H C133 H13I 109.475 no .
H13H C133 H13J 109.468 no .
H13I C133 H13J 109.491 no .
C133 C134 H134 98.867 no .
C135 C134 H134 98.862 no .
C138 C134 H134 98.856 no .
C134 C135 H13K 112.759 no .
C134 C135 H13L 112.776 no .
C136 C135 H13K 112.747 no .
C136 C135 H13L 112.778 no .
H13K C135 H13L 110.234 no .
C135 C136 H13M 109.298 no .
C135 C136 H13N 109.330 no .
C137 C136 H13M 109.324 no .
C137 C136 H13N 109.334 no .
H13M C136 H13N 107.973 no .
C136 C137 H13O 111.585 no .
C136 C137 H13P 111.588 no .
C138 C137 H13O 111.594 no .
C138 C137 H13P 111.597 no .
H13O C137 H13P 109.394 no .
C134 C138 H13Q 113.457 no .
C134 C138 H13R 113.459 no .
C137 C138 H13Q 113.465 no .
C137 C138 H13R 113.441 no .
H13Q C138 H13R 110.772 no .

loop_
_geom_bond_atom_site_label_1
_geom_bond_atom_site_label_2
_geom_bond_distance
_geom_bond_publ_flag
_geom_bond_site_symmetry_2
Rh1 Rh2 2.3987(6) yes .
Rh1 O1 2.042(2) yes .
Rh1 O3 2.026(2) yes .
Rh1 O5 2.047(2) yes .
Rh1 O7 2.028(2) yes .
Rh1 N1 2.220(2) yes .
Rh2 O2 2.027(2) yes .
Rh2 O4 2.049(2) yes .
Rh2 O6 2.039(2) yes .
Rh2 O8 2.052(2) yes .
Rh2 N2 2.243(2) yes .
Cl1 C123 1.717(6) yes .
Cl2 C123 1.726(6) yes .
O1 C1 1.269(3) yes .
O2 C1 1.270(3) yes .
O3 C28 1.270(3) yes .
O4 C28 1.268(3) yes .
O5 C55 1.273(4) yes .
O6 C55 1.269(3) yes .
O7 C82 1.273(3) yes .
O8 C82 1.268(3) yes .
O9 C114 1.203(6) yes .
O10 C114 1.324(6) yes .
O10 C115 1.465(5) yes .
O11 C121 1.193(6) yes .
O12 C121 1.334(6) yes .
O12 C122 1.474(6) yes .
N1 C109 1.328(4) yes .
N1 C113 1.327(4) yes .
N2 C116 1.315(4) yes .
N2 C120 1.335(4) yes .
C1 C2 1.522(4) yes .
C2 C3 1.556(4) yes .
C2 C19 1.546(4) yes .
C2 C20 1.552(4) yes .
C3 C4 1.387(4) yes .
C3 C10 1.401(4) yes .
C4 C5 1.396(5) yes .
C5 C6 1.509(5) yes .
C5 C8 1.399(5) yes .
C7 C8 1.512(5) yes .
C8 C9 1.394(4) yes .
C9 C10 1.387(4) yes .
C10 C11 1.519(4) yes .
C11 C12 1.521(4) yes .
C11 C27 1.531(4) yes .
C12 C13 1.381(4) yes .
C12 C19 1.396(4) yes .
C13 C14 1.393(5) yes .
C14 C15 1.524(5) yes .
C14 C17 1.402(5) yes .
C16 C17 1.516(6) yes .
C17 C18 1.404(4) yes .
C18 C19 1.392(4) yes .
C20 C21 1.385(4) yes .
C20 C27 1.404(4) yes .
C21 C22 1.395(4) yes .
C22 C23 1.519(5) yes .
C22 C25 1.399(5) yes .
C24 C25 1.511(5) yes .
C25 C26 1.400(5) yes .
C26 C27 1.384(4) yes .
C28 C29 1.529(4) yes .
C29 C30 1.550(4) yes .
C29 C46 1.544(5) yes .
C29 C47 1.554(4) yes .
C30 C31 1.391(5) yes .
C30 C37 1.408(4) yes .
C31 C32 1.405(5) yes .
C32 C33 1.504(6) yes .
C32 C35 1.407(5) yes .
C34 C35 1.521(5) yes .
C35 C36 1.384(6) yes .
C36 C37 1.387(5) yes .
C37 C38 1.521(5) yes .
C38 C39 1.523(5) yes .
C38 C54 1.527(5) yes .
C39 C40 1.383(5) yes .
C39 C46 1.402(4) yes .
C40 C41 1.401(5) yes .
C41 C42 1.515(6) yes .
C41 C44 1.405(5) yes .
C43 C44 1.503(5) yes .
C44 C45 1.402(5) yes .
C45 C46 1.388(4) yes .
C47 C48 1.380(4) yes .
C47 C54 1.395(4) yes .
C48 C49 1.402(4) yes .
C49 C50 1.513(5) yes .
C49 C52 1.400(5) yes .
C51 C52 1.507(5) yes .
C52 C53 1.395(5) yes .
C53 C54 1.383(5) yes .
C55 C56 1.529(4) yes .
C56 C57 1.551(4) yes .
C56 C73 1.550(4) yes .
C56 C74 1.546(4) yes .
C57 C58 1.387(5) yes .
C57 C64 1.403(5) yes .
C58 C59 1.415(5) yes .
C59 C60 1.500(6) yes .
C59 C62 1.391(6) yes .
C61 C62 1.521(5) yes .
C62 C63 1.389(6) yes .
C63 C64 1.401(4) yes .
C64 C65 1.506(5) yes .
C65 C66 1.524(5) yes .
C65 C81 1.519(4) yes .
C66 C67 1.390(5) yes .
C66 C73 1.389(5) yes .
C67 C68 1.400(5) yes .
C68 C69 1.508(5) yes .
C68 C71 1.386(6) yes .
C70 C71 1.516(5) yes .
C71 C72 1.407(4) yes .
C72 C73 1.386(4) yes .
C74 C75 1.383(4) yes .
C74 C81 1.405(4) yes .
C75 C76 1.407(5) yes .
C76 C77 1.511(5) yes .
C76 C79 1.407(5) yes .
C78 C79 1.510(5) yes .
C79 C80 1.400(5) yes .
C80 C81 1.395(5) yes .
C82 C83 1.526(4) yes .
C83 C84 1.546(4) yes .
C83 C100 1.553(4) yes .
C83 C101 1.556(4) yes .
C84 C85 1.390(4) yes .
C84 C91 1.405(4) yes .
C85 C86 1.404(4) yes .
C86 C87 1.510(5) yes .
C86 C89 1.397(5) yes .
C88 C89 1.506(5) yes .
C89 C90 1.403(5) yes .
C90 C91 1.383(5) yes .
C91 C92 1.513(4) yes .
C92 C93 1.523(4) yes .
C92 C108 1.523(5) yes .
C93 C94 1.377(5) yes .
C93 C100 1.403(4) yes .
C94 C95 1.399(5) yes .
C95 C96 1.510(5) yes .
C95 C98 1.407(4) yes .
C97 C98 1.514(5) yes .
C98 C99 1.399(5) yes .
C99 C100 1.382(4) yes .
C101 C102 1.386(5) yes .
C101 C108 1.394(4) yes .
C102 C103 1.398(5) yes .
C103 C104 1.512(6) yes .
C103 C106 1.406(5) yes .
C105 C106 1.515(7) yes .
C106 C107 1.392(6) yes .
C107 C108 1.390(5) yes .
C109 C110 1.379(5) yes .
C110 C111 1.378(6) yes .
C111 C112 1.379(5) yes .
C111 C114 1.502(5) yes .
C112 C113 1.392(5) yes .
C116 C117 1.397(5) yes .
C117 C118 1.379(6) yes .
C118 C119 1.382(5) yes .
C118 C121 1.511(6) yes .
C119 C120 1.385(5) yes .
C124 C124 1.431(12) yes 3_667
C124 C125 1.493(12) yes .
C125 C126 1.586(16) yes .
C127 C128 1.405(16) yes .
C128 C129 1.373(17) yes .
C129 C130 1.379(17) yes .
C130 C131 1.342(19) yes .
C131 C132 1.425(16) yes .
C133 C134 1.41(2) yes .
C134 C135 1.48(2) yes .
C134 C138 1.51(2) yes .
C135 C136 1.475(19) yes .
C136 C137 1.549(18) yes .
C137 C138 1.527(19) yes .
C4 H4 0.950 no .
C6 H6A 0.980 no .
C6 H6B 0.980 no .
C6 H6C 0.980 no .
C7 H7A 0.980 no .
C7 H7B 0.980 no .
C7 H7C 0.980 no .
C9 H9 0.950 no .
C11 H11 1.000 no .
C13 H13 0.950 no .
C15 H15A 0.980 no .
C15 H15B 0.980 no .
C15 H15C 0.980 no .
C16 H16A 0.980 no .
C16 H16B 0.980 no .
C16 H16C 0.980 no .
C18 H18 0.950 no .
C21 H21 0.950 no .
C23 H23A 0.980 no .
C23 H23B 0.980 no .
C23 H23C 0.980 no .
C24 H24A 0.980 no .
C24 H24B 0.980 no .
C24 H24C 0.980 no .
C26 H26 0.950 no .
C31 H31 0.950 no .
C33 H33A 0.980 no .
C33 H33B 0.980 no .
C33 H33C 0.980 no .
C34 H34A 0.980 no .
C34 H34B 0.980 no .
C34 H34C 0.980 no .
C36 H36 0.950 no .
C38 H38 1.000 no .
C40 H40 0.950 no .
C42 H42A 0.980 no .
C42 H42B 0.980 no .
C42 H42C 0.980 no .
C43 H43A 0.980 no .
C43 H43B 0.980 no .
C43 H43C 0.980 no .
C45 H45 0.950 no .
C48 H48 0.950 no .
C50 H50A 0.980 no .
C50 H50B 0.980 no .
C50 H50C 0.980 no .
C51 H51A 0.980 no .
C51 H51B 0.980 no .
C51 H51C 0.980 no .
C53 H53 0.950 no .
C58 H58 0.950 no .
C60 H60A 0.980 no .
C60 H60B 0.980 no .
C60 H60C 0.980 no .
C61 H61A 0.980 no .
C61 H61B 0.980 no .
C61 H61C 0.980 no .
C63 H63 0.950 no .
C65 H65 1.000 no .
C67 H67 0.950 no .
C69 H69A 0.980 no .
C69 H69B 0.980 no .
C69 H69C 0.980 no .
C70 H70A 0.980 no .
C70 H70B 0.980 no .
C70 H70C 0.980 no .
C72 H72 0.950 no .
C75 H75 0.950 no .
C77 H77A 0.980 no .
C77 H77B 0.980 no .
C77 H77C 0.980 no .
C78 H78A 0.980 no .
C78 H78B 0.980 no .
C78 H78C 0.980 no .
C80 H80 0.950 no .
C85 H85 0.950 no .
C87 H87A 0.980 no .
C87 H87B 0.980 no .
C87 H87C 0.980 no .
C88 H88A 0.980 no .
C88 H88B 0.980 no .
C88 H88C 0.980 no .
C90 H90 0.950 no .
C92 H92 1.000 no .
C94 H94 0.950 no .
C96 H96A 0.980 no .
C96 H96B 0.980 no .
C96 H96C 0.980 no .
C97 H97A 0.980 no .
C97 H97B 0.980 no .
C97 H97C 0.980 no .
C99 H99 0.950 no .
C102 H102 0.950 no .
C104 H10A 0.980 no .
C104 H10B 0.980 no .
C104 H10C 0.980 no .
C105 H10D 0.980 no .
C105 H10E 0.980 no .
C105 H10F 0.980 no .
C107 H107 0.950 no .
C109 H109 0.950 no .
C110 H110 0.950 no .
C112 H112 0.950 no .
C113 H113 0.950 no .
C115 H11A 0.980 no .
C115 H11B 0.980 no .
C115 H11C 0.980 no .
C116 H116 0.950 no .
C117 H117 0.950 no .
C119 H119 0.950 no .
C120 H120 0.950 no .
C122 H12A 0.980 no .
C122 H12B 0.980 no .
C122 H12C 0.980 no .
C123 H12D 0.990 no .
C123 H12E 0.990 no .
C124 H12M 0.990 no .
C124 H12N 0.990 no .
C125 H12O 0.990 no .
C125 H12P 0.990 no .
C126 H12Q 0.980 no .
C126 H12R 0.980 no .
C126 H12S 0.980 no .
C127 H12F 0.980 no .
C127 H12G 0.980 no .
C127 H12H 0.980 no .
C128 H12I 0.990 no .
C128 H12J 0.990 no .
C129 H12K 0.990 no .
C129 H12L 0.990 no .
C130 H13A 0.990 no .
C130 H13B 0.990 no .
C131 H13C 0.990 no .
C131 H13D 0.990 no .
C132 H13E 0.980 no .
C132 H13F 0.980 no .
C132 H13G 0.980 no .
C133 H13H 0.980 no .
C133 H13I 0.980 no .
C133 H13J 0.980 no .
C134 H134 1.000 no .
C135 H13K 0.990 no .
C135 H13L 0.990 no .
C136 H13M 0.990 no .
C136 H13N 0.990 no .
C137 H13O 0.990 no .
C137 H13P 0.990 no .
C138 H13Q 0.990 no .
C138 H13R 0.990 no .

loop_
_geom_contact_atom_site_label_1
_geom_contact_atom_site_label_2
_geom_contact_distance
_geom_contact_publ_flag
_geom_contact_site_symmetry_2
O1 O8 3.600(3) no .
O1 C3 2.908(4) no .
O1 C4 2.837(4) no .
O1 C19 3.442(3) no .
O1 C20 3.569(3) no .
O1 C28 3.520(3) no .
O1 C82 3.443(4) no .
O1 C113 3.380(4) no .
O2 O3 3.594(3) no .
O2 C18 3.040(4) no .
O2 C19 2.964(4) no .
O2 C20 2.877(4) no .
O2 C21 2.931(4) no .
O2 C28 3.469(3) no .
O2 C82 3.534(3) no .
O2 C120 3.208(4) no .
O3 C1 3.419(3) no .
O3 C45 3.056(4) no .
O3 C46 2.955(4) no .
O3 C47 2.885(3) no .
O3 C48 2.925(4) no .
O3 C55 3.596(4) no .
O3 C109 3.350(4) no .
O4 C1 3.477(3) no .
O4 C30 2.923(4) no .
O4 C31 2.845(4) no .
O4 C46 3.515(4) no .
O4 C47 3.515(3) no .
O4 C55 3.526(4) no .
O4 C120 3.310(4) no .
O5 C28 3.480(3) no .
O5 C57 2.917(4) no .
O5 C58 2.843(4) no .
O5 C73 3.469(4) no .
O5 C74 3.551(4) no .
O5 C82 3.534(3) no .
O5 C109 3.235(4) no .
O6 C28 3.553(4) no .
O6 C72 3.046(4) no .
O6 C73 2.956(4) no .
O6 C74 2.907(4) no .
O6 C75 2.968(4) no .
O6 C82 3.516(3) no .
O6 C116 3.454(4) no .
O7 C1 3.558(4) no .
O7 C55 3.481(3) no .
O7 C99 3.000(4) no .
O7 C100 2.925(4) no .
O7 C101 2.936(3) no .
O7 C102 3.020(4) no .
O7 C113 3.310(4) no .
O8 C1 3.502(4) no .
O8 C55 3.489(3) no .
O8 C84 2.913(4) no .
O8 C85 2.832(4) no .
O8 C100 3.520(4) no .
O8 C101 3.505(4) no .
O8 C116 3.380(4) no .
O9 C110 2.832(6) no .
O9 C115 2.656(7) no .
O10 C112 2.749(4) no .
O11 C117 2.814(6) no .
O11 C122 2.659(7) no .
O12 C119 2.769(5) no .
N1 C111 2.776(4) no .
N2 C118 2.776(4) no .
C1 C4 3.166(4) no .
C1 C18 2.935(4) no .
C1 C21 2.985(4) no .
C2 C11 2.617(4) no .
C3 C8 2.810(4) no .
C3 C12 2.822(4) no .
C3 C21 3.593(4) no .
C3 C27 2.830(4) no .
C4 C9 2.765(4) no .
C4 C43 3.588(5) no .
C5 C10 2.788(4) no .
C6 C7 2.951(6) no .
C9 C27 3.523(4) no .
C10 C13 3.596(4) no .
C10 C19 2.817(4) no .
C10 C20 2.791(4) no .
C10 C26 3.548(4) no .
C12 C17 2.797(5) no .
C12 C20 2.831(4) no .
C13 C18 2.774(5) no .
C13 C27 3.582(4) no .
C14 C19 2.797(4) no .
C15 C16 2.973(7) no .
C18 C102 3.362(4) no .
C19 C27 2.817(4) no .
C20 C25 2.799(4) no .
C21 C26 2.777(5) no .
C21 C45 3.540(4) no .
C22 C27 2.790(4) no .
C23 C24 2.986(7) no .
C28 C31 3.172(4) no .
C28 C45 2.989(4) no .
C28 C48 2.931(4) no .
C29 C38 2.620(4) no .
C30 C35 2.814(5) no .
C30 C39 2.819(5) no .
C30 C48 3.582(4) no .
C30 C54 2.831(4) no .
C31 C36 2.770(5) no .
C32 C37 2.797(5) no .
C33 C34 2.968(6) no .
C36 C39 3.590(5) no .
C36 C54 3.552(5) no .
C37 C40 3.563(5) no .
C37 C46 2.814(4) no .
C37 C47 2.788(4) no .
C37 C53 3.558(4) no .
C39 C44 2.797(5) no .
C39 C47 2.828(5) no .
C40 C45 2.773(5) no .
C41 C46 2.811(5) no .
C42 C43 2.957(6) no .
C46 C54 2.820(4) no .
C47 C52 2.799(5) no .
C48 C53 2.769(4) no .
C48 C72 3.566(5) no .
C49 C54 2.788(5) no .
C50 C51 2.962(6) no .
C55 C58 3.171(4) no .
C55 C72 2.955(4) no .
C55 C75 2.976(4) no .
C56 C65 2.609(5) no .
C57 C62 2.821(4) no .
C57 C66 2.825(5) no .
C57 C75 3.589(4) no .
C57 C81 2.799(5) no .
C58 C63 2.764(5) no .
C59 C64 2.801(5) no .
C60 C61 2.982(7) no .
C63 C66 3.578(5) no .
C63 C81 3.564(5) no .
C64 C67 3.572(5) no .
C64 C73 2.791(4) no .
C64 C74 2.801(4) no .
C64 C80 3.550(5) no .
C66 C71 2.782(5) no .
C66 C74 2.818(4) no .
C67 C72 2.772(5) no .
C67 C81 3.588(4) no .
C68 C73 2.804(5) no .
C69 C70 2.946(7) no .
C73 C81 2.833(4) no .
C74 C79 2.814(5) no .
C75 C80 2.780(5) no .
C76 C81 2.802(4) no .
C77 C78 3.005(6) no .
C82 C85 3.167(4) no .
C82 C99 2.966(4) no .
C82 C102 2.967(4) no .
C83 C92 2.613(4) no .
C84 C89 2.824(4) no .
C84 C93 2.833(4) no .
C84 C99 3.596(4) no .
C84 C102 3.587(5) no .
C84 C108 2.796(4) no .
C85 C90 2.772(4) no .
C86 C91 2.784(4) no .
C87 C88 2.959(5) no .
C90 C93 3.563(4) no .
C90 C108 3.544(5) no .
C91 C94 3.567(4) no .
C91 C100 2.792(4) no .
C91 C101 2.806(5) no .
C91 C107 3.528(5) no .
C93 C98 2.791(4) no .
C93 C101 2.826(5) no .
C94 C99 2.770(4) no .
C95 C100 2.805(5) no .
C96 C97 2.970(5) no .
C100 C108 2.844(4) no .
C101 C106 2.801(5) no .
C102 C107 2.764(5) no .
C103 C108 2.800(5) no .
C104 C105 2.979(6) no .
C109 C112 2.704(5) no .
C110 C113 2.701(5) no .
C116 C119 2.713(5) no .
C117 C120 2.702(6) no .
C133 C136 3.447(18) no .
C133 C137 3.556(19) no .
O10 C119 3.598(5) no 4_454
O11 C97 3.357(5) no 4_555
O12 C112 3.588(5) no 4_555
C9 C61 3.521(5) no 4_455
C18 C115 3.499(5) no 4_555
C19 C115 3.411(5) no 4_555
C20 C115 3.465(5) no 4_555
C53 C88 3.410(5) no 2_656
C60 C87 3.560(6) no 4_454
C61 C9 3.521(5) no 4_554
C72 C123 3.361(6) no .
C73 C123 3.459(6) no .
C87 C60 3.560(6) no 4_555
C88 C53 3.410(5) no 2_646
C97 O11 3.357(5) no 4_454
C98 C122 3.558(7) no 4_454
C99 C122 3.429(6) no 4_454
C100 C122 3.582(6) no 4_454
C112 O12 3.588(5) no 4_454
C115 C18 3.499(5) no 4_454
C115 C19 3.411(5) no 4_454
C115 C20 3.465(5) no 4_454
C119 O10 3.598(5) no 4_555
C122 C98 3.558(7) no 4_555
C122 C99 3.429(6) no 4_555
C122 C100 3.582(6) no 4_555
C123 C72 3.361(6) no .
C123 C73 3.459(6) no .
Rh1 H48 3.5879 no .
Rh1 H109 3.0928 no .
Rh1 H113 3.1353 no .
Rh2 H116 3.1581 no .
Rh2 H120 3.0939 no .
O1 H4 2.2017 no .
O1 H18 3.3042 no .
O1 H21 3.5329 no .
O1 H45 3.1930 no .
O1 H102 2.8219 no .
O1 H113 2.9575 no .
O2 H18 2.5564 no .
O2 H21 2.4381 no .
O2 H120 2.8387 no .
O3 H45 2.5777 no .
O3 H48 2.4317 no .
O3 H109 2.9758 no .
O4 H21 2.9096 no .
O4 H31 2.2084 no .
O4 H45 3.4341 no .
O4 H48 3.3830 no .
O4 H72 3.1060 no .
O4 H120 2.8588 no .
O5 H48 2.7996 no .
O5 H50B 3.5079 no .
O5 H58 2.2097 no .
O5 H72 3.3314 no .
O5 H75 3.5003 no .
O5 H99 3.1809 no .
O5 H109 2.8155 no .
O6 H72 2.5858 no .
O6 H75 2.4723 no .
O6 H116 3.0667 no .
O7 H99 2.5309 no .
O7 H102 2.5097 no .
O7 H113 2.9623 no .
O8 H18 3.0630 no .
O8 H75 2.9581 no .
O8 H85 2.1954 no .
O8 H99 3.4169 no .
O8 H102 3.4098 no .
O8 H116 2.9995 no .
O9 H11A 2.5909 no .
O9 H11B 2.6570 no .
O9 H110 2.5532 no .
O10 H112 2.4512 no .
O11 H12A 2.6414 no .
O11 H12C 2.6061 no .
O11 H117 2.5273 no .
O12 H119 2.4774 no .
N1 H58 3.5776 no .
N1 H110 3.2284 no .
N1 H112 3.2374 no .
N2 H117 3.2257 no .
N2 H119 3.2393 no .
C1 H4 2.8768 no .
C1 H18 2.6050 no .
C1 H21 2.6624 no .
C1 H45 3.2807 no .
C1 H102 3.1742 no .
C2 H4 2.8623 no .
C2 H10B 3.5249 no .
C2 H18 2.8233 no .
C2 H21 2.8301 no .
C2 H43A 3.5584 no .
C3 H9 3.2706 no .
C3 H10B 3.0125 no .
C3 H11 3.3213 no .
C3 H43A 2.8665 no .
C4 H6A 2.5386 no .
C4 H6B 3.0866 no .
C4 H6C 3.1702 no .
C4 H10B 2.9499 no .
C4 H43A 2.7487 no .
C4 H43B 3.5981 no .
C5 H7A 3.3219 no .
C5 H7B 2.8099 no .
C5 H7C 2.7455 no .
C5 H9 3.2640 no .
C5 H10B 3.5630 no .
C5 H43A 3.0766 no .
C5 H43B 3.3809 no .
C6 H4 2.6439 no .
C6 H7B 2.9392 no .
C6 H7C 2.8301 no .
C7 H6B 2.9455 no .
C7 H6C 2.8248 no .
C7 H9 2.6672 no .
C8 H4 3.2712 no .
C8 H6A 3.3218 no .
C8 H6B 2.8147 no .
C8 H6C 2.7447 no .
C8 H43A 3.4566 no .
C9 H7A 2.5576 no .
C9 H7B 3.1223 no .
C9 H7C 3.1615 no .
C9 H11 2.7197 no .
C9 H43A 3.5556 no .
C10 H4 3.2575 no .
C10 H43A 3.3052 no .
C11 H9 2.7614 no .
C11 H13 2.7810 no .
C11 H26 2.7966 no .
C12 H18 3.2684 no .
C13 H11 2.7410 no .
C13 H15A 3.1653 no .
C13 H15B 2.5662 no .
C13 H15C 3.1342 no .
C14 H16A 2.7617 no .
C14 H16B 2.8392 no .
C14 H16C 3.3357 no .
C14 H18 3.2797 no .
C15 H13 2.6711 no .
C15 H16A 2.8436 no .
C15 H16B 2.9763 no .
C16 H15A 2.8735 no .
C16 H15C 2.9378 no .
C16 H18 2.6554 no .
C17 H10C 3.5186 no .
C17 H13 3.2699 no .
C17 H15A 2.7752 no .
C17 H15B 3.3324 no .
C17 H15C 2.7943 no .
C18 H10B 3.4539 no .
C18 H10C 3.4485 no .
C18 H16A 3.1785 no .
C18 H16B 3.0957 no .
C18 H16C 2.5427 no .
C18 H102 3.0315 no .
C19 H10B 3.2969 no .
C19 H10C 3.5074 no .
C19 H11 3.3089 no .
C19 H13 3.2586 no .
C19 H102 3.5598 no .
C20 H11 3.3205 no .
C20 H26 3.2742 no .
C20 H43A 3.3200 no .
C20 H45 3.5054 no .
C21 H23A 2.5363 no .
C21 H23B 3.1452 no .
C21 H23C 3.1214 no .
C21 H43A 3.5220 no .
C21 H45 3.0560 no .
C21 H120 3.2433 no .
C22 H24A 3.3285 no .
C22 H24B 2.7633 no .
C22 H24C 2.8164 no .
C22 H26 3.2756 no .
C23 H21 2.6436 no .
C23 H24B 2.8747 no .
C23 H24C 2.9721 no .
C24 H23B 2.9214 no .
C24 H23C 2.9292 no .
C24 H26 2.6491 no .
C25 H21 3.2699 no .
C25 H23A 3.3354 no .
C25 H23B 2.7923 no .
C25 H23C 2.8015 no .
C26 H11 2.7511 no .
C26 H24A 2.5316 no .
C26 H24B 3.1416 no .
C26 H24C 3.1213 no .
C27 H21 3.2640 no .
C28 H21 3.2024 no .
C28 H31 2.8823 no .
C28 H45 2.6638 no .
C28 H48 2.5939 no .
C28 H72 3.3144 no .
C29 H31 2.8614 no .
C29 H45 2.8280 no .
C29 H48 2.8164 no .
C30 H23A 3.1521 no .
C30 H36 3.2732 no .
C30 H38 3.3296 no .
C30 H70A 2.9443 no .
C31 H23A 2.8866 no .
C31 H33A 2.5319 no .
C31 H33B 3.1627 no .
C31 H33C 3.0975 no .
C31 H70A 2.7854 no .
C32 H23A 3.4271 no .
C32 H34A 2.8344 no .
C32 H34B 3.3318 no .
C32 H34C 2.7405 no .
C32 H36 3.2632 no .
C32 H70A 3.1613 no .
C32 H70C 3.5063 no .
C33 H31 2.6454 no .
C33 H34A 2.9954 no .
C33 H34C 2.8117 no .
C34 H33B 2.8488 no .
C34 H33C 2.9555 no .
C34 H36 2.6600 no .
C35 H31 3.2825 no .
C35 H33A 3.3305 no .
C35 H33B 2.7623 no .
C35 H33C 2.8171 no .
C36 H34A 3.1022 no .
C36 H34B 2.5642 no .
C36 H34C 3.1776 no .
C36 H38 2.7307 no .
C37 H31 3.2686 no .
C37 H70A 3.4252 no .
C38 H36 2.7666 no .
C38 H40 2.7771 no .
C38 H53 2.7882 no .
C39 H45 3.2631 no .
C40 H38 2.7389 no .
C40 H42A 2.5618 no .
C40 H42B 3.1678 no .
C40 H42C 3.1292 no .
C41 H43A 3.3187 no .
C41 H43B 2.8426 no .
C41 H43C 2.7170 no .
C41 H45 3.2793 no .
C42 H40 2.6726 no .
C42 H43B 3.0279 no .
C42 H43C 2.7585 no .
C43 H42B 2.8490 no .
C43 H42C 2.9348 no .
C43 H45 2.6532 no .
C44 H40 3.2757 no .
C44 H42A 3.3313 no .
C44 H42B 2.7608 no .
C44 H42C 2.8106 no .
C45 H21 3.1691 no .
C45 H43A 2.5466 no .
C45 H43B 3.0694 no .
C45 H43C 3.1905 no .
C46 H38 3.3183 no .
C46 H40 3.2691 no .
C47 H38 3.3123 no .
C47 H53 3.2605 no .
C47 H70A 3.3953 no .
C47 H72 3.5618 no .
C48 H50A 3.1113 no .
C48 H50B 2.5347 no .
C48 H50C 3.1565 no .
C48 H70A 3.5652 no .
C48 H72 3.0533 no .
C48 H109 3.2866 no .
C49 H51A 3.3200 no .
C49 H51B 2.7664 no .
C49 H51C 2.7789 no .
C49 H53 3.2655 no .
C50 H48 2.6490 no .
C50 H51B 2.8874 no .
C50 H51C 2.9026 no .
C51 H50A 2.9539 no .
C51 H50C 2.8482 no .
C51 H53 2.6642 no .
C52 H48 3.2778 no .
C52 H50A 2.8203 no .
C52 H50B 3.3300 no .
C52 H50C 2.7633 no .
C53 H38 2.7490 no .
C53 H51A 2.5522 no .
C53 H51B 3.1470 no .
C53 H51C 3.1305 no .
C54 H48 3.2571 no .
C55 H48 3.1951 no .
C55 H58 2.8798 no .
C55 H72 2.6312 no .
C55 H75 2.6503 no .
C55 H99 3.3284 no .
C56 H50B 3.5616 no .
C56 H58 2.8575 no .
C56 H72 2.8331 no .
C56 H75 2.8268 no .
C57 H50B 2.9932 no .
C57 H63 3.2778 no .
C57 H65 3.3126 no .
C57 H97C 3.0666 no .
C58 H50B 2.7885 no .
C58 H60A 2.5291 no .
C58 H60B 3.1689 no .
C58 H60C 3.0959 no .
C58 H97A 3.4755 no .
C58 H97C 2.9400 no .
C58 H109 3.5326 no .
C59 H50B 3.3140 no .
C59 H61A 2.7474 no .
C59 H61B 2.8413 no .
C59 H61C 3.3263 no .
C59 H63 3.2545 no .
C59 H97A 3.4596 no .
C59 H97C 3.3693 no .
C60 H58 2.6446 no .
C60 H61A 2.8362 no .
C60 H61B 3.0168 no .
C61 H60B 2.8479 no .
C61 H60C 2.9945 no .
C61 H63 2.6419 no .
C62 H58 3.2749 no .
C62 H60A 3.3142 no .
C62 H60B 2.7422 no .
C62 H60C 2.8190 no .
C63 H61A 3.1747 no .
C63 H61B 3.0875 no .
C63 H61C 2.5448 no .
C63 H65 2.7241 no .
C64 H58 3.2579 no .
C64 H97C 3.5412 no .
C65 H63 2.7736 no .
C65 H67 2.7837 no .
C65 H80 2.7939 no .
C66 H72 3.2551 no .
C67 H65 2.7373 no .
C67 H69A 3.1694 no .
C67 H69B 2.5459 no .
C67 H69C 3.1037 no .
C68 H70A 3.3094 no .
C68 H70B 2.7167 no .
C68 H70C 2.8295 no .
C68 H72 3.2744 no .
C69 H67 2.6602 no .
C69 H70B 2.7814 no .
C69 H70C 2.9854 no .
C70 H69A 2.7989 no .
C70 H69C 2.9678 no .
C70 H72 2.6655 no .
C71 H67 3.2593 no .
C71 H69A 2.7409 no .
C71 H69B 3.3119 no .
C71 H69C 2.8105 no .
C72 H48 3.1847 no .
C72 H70A 2.5525 no .
C72 H70B 3.1920 no .
C72 H70C 3.0924 no .
C73 H50B 3.4676 no .
C73 H65 3.3064 no .
C73 H67 3.2640 no .
C74 H65 3.3158 no .
C74 H80 3.2785 no .
C74 H97C 3.3906 no .
C74 H99 3.5987 no .
C75 H77A 2.5436 no .
C75 H77B 3.0628 no .
C75 H77C 3.1993 no .
C75 H97C 3.5308 no .
C75 H99 3.1188 no .
C76 H78A 2.8466 no .
C76 H78B 2.7569 no .
C76 H78C 3.3364 no .
C76 H80 3.2777 no .
C77 H75 2.6471 no .
C77 H78A 3.0448 no .
C77 H78B 2.8493 no .
C78 H77B 3.1107 no .
C78 H77C 2.7905 no .
C78 H80 2.6438 no .
C79 H75 3.2854 no .
C79 H77A 3.3305 no .
C79 H77B 2.8786 no .
C79 H77C 2.7271 no .
C80 H65 2.7467 no .
C80 H78A 3.0840 no .
C80 H78B 3.1729 no .
C80 H78C 2.5350 no .
C81 H75 3.2648 no .
C82 H18 3.2630 no .
C82 H75 3.2500 no .
C82 H85 2.8775 no .
C82 H99 2.6383 no .
C82 H102 2.6350 no .
C83 H16C 3.5114 no .
C83 H85 2.8534 no .
C83 H99 2.8241 no .
C83 H102 2.8283 no .
C84 H16C 2.9197 no .
C84 H77A 3.0748 no .
C84 H90 3.2717 no .
C84 H92 3.3138 no .
C85 H16C 2.8108 no .
C85 H77A 2.8890 no .
C85 H87A 3.1312 no .
C85 H87B 2.5313 no .
C85 H87C 3.1357 no .
C86 H16C 3.2905 no .
C86 H77A 3.3690 no .
C86 H88A 2.8194 no .
C86 H88B 2.7491 no .
C86 H88C 3.3214 no .
C86 H90 3.2610 no .
C87 H85 2.6475 no .
C87 H88A 2.9530 no .
C87 H88B 2.8397 no .
C88 H87A 2.8905 no .
C88 H87C 2.8955 no .
C88 H90 2.6672 no .
C89 H85 3.2832 no .
C89 H87A 2.7649 no .
C89 H87B 3.3194 no .
C89 H87C 2.7822 no .
C90 H88A 3.1078 no .
C90 H88B 3.1780 no .
C90 H88C 2.5569 no .
C90 H92 2.7111 no .
C91 H16C 3.4484 no .
C91 H85 3.2638 no .
C92 H90 2.7563 no .
C92 H94 2.7847 no .
C92 H107 2.7948 no .
C93 H99 3.2627 no .
C94 H92 2.7434 no .
C94 H96A 3.1544 no .
C94 H96B 2.5515 no .
C94 H96C 3.1276 no .
C95 H97A 2.9510 no .
C95 H97B 2.6548 no .
C95 H97C 3.3010 no .
C95 H99 3.2805 no .
C96 H94 2.6619 no .
C96 H97A 3.2268 no .
C96 H97B 2.6290 no .
C97 H96A 2.8673 no .
C97 H96C 2.9418 no .
C97 H99 2.6574 no .
C98 H94 3.2714 no .
C98 H96A 2.7707 no .
C98 H96B 3.3325 no .
C98 H96C 2.8075 no .
C99 H75 3.2300 no .
C99 H97A 2.9645 no .
C99 H97B 3.2640 no .
C99 H97C 2.5987 no .
C100 H77A 3.5332 no .
C100 H92 3.3100 no .
C100 H94 3.2625 no .
C101 H16C 3.2295 no .
C101 H18 3.4744 no .
C101 H92 3.3062 no .
C101 H107 3.2613 no .
C102 H10A 3.1952 no .
C102 H10B 2.5545 no .
C102 H10C 3.0740 no .
C102 H16C 3.3690 no .
C102 H18 2.9252 no .
C102 H113 3.5514 no .
C103 H10D 3.3337 no .
C103 H10E 2.8471 no .
C103 H10F 2.7455 no .
C103 H107 3.2701 no .
C104 H10E 3.0196 no .
C104 H10F 2.8168 no .
C104 H102 2.6572 no .
C105 H10A 2.8141 no .
C105 H10C 3.0199 no .
C105 H107 2.6494 no .
C106 H10A 2.7405 no .
C106 H10B 3.3303 no .
C106 H10C 2.8435 no .
C106 H102 3.2735 no .
C107 H10D 2.5446 no .
C107 H10E 3.1019 no .
C107 H10F 3.1648 no .
C107 H92 2.7493 no .
C108 H102 3.2571 no .
C109 H58 3.1240 no .
C109 H60A 3.2816 no .
C109 H113 3.1294 no .
C110 H60A 3.0534 no .
C110 H112 3.2355 no .
C111 H109 3.2265 no .
C111 H113 3.2340 no .
C112 H6A 3.4912 no .
C112 H110 3.2344 no .
C113 H4 3.3352 no .
C113 H6A 3.4606 no .
C113 H109 3.1286 no .
C114 H11A 2.5841 no .
C114 H11B 2.6103 no .
C114 H11C 3.1715 no .
C114 H110 2.6340 no .
C114 H112 2.7114 no .
C116 H85 3.2177 no .
C116 H87B 3.2728 no .
C116 H120 3.1290 no .
C117 H87B 3.1444 no .
C117 H119 3.2375 no .
C118 H116 3.2420 no .
C118 H120 3.2326 no .
C119 H33A 3.4519 no .
C119 H117 3.2368 no .
C120 H31 3.2705 no .
C120 H33A 3.4587 no .
C120 H116 3.1329 no .
C121 H12A 2.5993 no .
C121 H12B 3.1781 no .
C121 H12C 2.5901 no .
C121 H117 2.6220 no .
C121 H119 2.7380 no .
C124 H12O 2.7736 no 3_667
C124 H12P 2.6605 no 3_667
C124 H12Q 2.7101 no .
C124 H12R 3.3895 no .
C124 H12S 2.8581 no .
C125 H12M 2.6816 no 3_667
C125 H12N 2.6815 no 3_667
C126 H12M 2.6633 no .
C126 H12N 2.7922 no .
C127 H12K 2.7382 no .
C127 H12L 2.7425 no .
C128 H13A 2.4912 no .
C128 H13B 2.6183 no .
C129 H12F 2.7317 no .
C129 H12G 2.8618 no .
C129 H12H 3.2686 no .
C129 H13C 2.6898 no .
C129 H13D 2.6954 no .
C130 H12I 2.5504 no .
C130 H12J 2.5552 no .
C130 H13E 3.0171 no .
C130 H13F 2.4847 no .
C130 H13G 3.0793 no .
C131 H12K 2.6553 no .
C131 H12L 2.7603 no .
C132 H13A 2.5707 no .
C132 H13B 2.5775 no .
C133 H13K 2.4915 no .
C133 H13L 2.6450 no .
C133 H13Q 2.9773 no .
C133 H13R 3.1525 no .
C134 H13M 2.8705 no .
C134 H13N 2.8514 no .
C134 H13O 2.4595 no .
C134 H13P 3.0789 no .
C135 H13H 2.5653 no .
C135 H13I 2.3950 no .
C135 H13J 3.1690 no .
C135 H13O 2.9442 no .
C135 H13P 3.3048 no .
C135 H13Q 3.3636 no .
C135 H13R 2.7792 no .
C136 H13Q 3.2636 no .
C136 H13R 2.6775 no .
C136 H134 2.2663 no .
C137 H13K 3.1703 no .
C137 H13L 3.1531 no .
C137 H134 2.0550 no .
C138 H13H 3.3767 no .
C138 H13I 3.1712 no .
C138 H13J 2.8174 no .
C138 H13K 3.3283 no .
C138 H13L 2.9045 no .
C138 H13M 2.7986 no .
C138 H13N 3.2055 no .
H4 H6A 2.3109 no .
H4 H6B 3.2419 no .
H4 H6C 3.3653 no .
H4 H10B 3.0442 no .
H4 H43A 3.0606 no .
H4 H45 3.3952 no .
H4 H113 2.9076 no .
H6A H112 3.4159 no .
H6A H113 3.3642 no .
H6B H7B 3.0939 no .
H6B H7C 2.5034 no .
H6B H43B 3.0662 no .
H6C H7B 2.4921 no .
H6C H7C 2.8311 no .
H7A H9 2.3411 no .
H7B H9 3.2876 no .
H7C H9 3.3672 no .
H9 H11 2.5426 no .
H10A H10E 2.5432 no .
H10A H10F 2.7509 no .
H10A H102 3.3935 no .
H10B H18 3.5916 no .
H10B H102 2.3327 no .
H10B H113 3.5989 no .
H10C H10E 3.2323 no .
H10C H10F 2.5460 no .
H10C H102 3.2355 no .
H10D H107 2.3210 no .
H10E H107 3.2438 no .
H10F H107 3.3734 no .
H11 H13 2.5742 no .
H11 H26 2.5914 no .
H12F H12I 2.7315 no .
H12F H12J 2.3038 no .
H12F H12K 2.9802 no .
H12F H12L 2.5984 no .
H12G H12I 2.1497 no .
H12G H12J 2.7209 no .
H12G H12K 2.7420 no .
H12G H12L 3.2173 no .
H12H H12I 2.2469 no .
H12H H12J 2.1025 no .
H12H H12L 3.5238 no .
H12I H12K 2.1903 no .
H12I H12L 2.7011 no .
H12I H13A 2.2463 no .
H12I H13B 2.9007 no .
H12J H12K 2.7011 no .
H12J H12L 2.1853 no .
H12J H13A 2.6900 no .
H12J H13B 2.3862 no .
H12K H13A 2.2597 no .
H12K H13B 2.7003 no .
H12K H13C 2.5011 no .
H12K H13D 2.9158 no .
H12L H13A 2.6969 no .
H12L H13B 2.1259 no .
H12L H13C 3.0989 no .
H12L H13D 2.6225 no .
H12M H12M 2.7774 no 3_667
H12M H12N 2.2746 no 3_667
H12M H12O 2.8271 no .
H12M H12O 2.5886 no 3_667
H12M H12P 2.3909 no .
H12M H12P 2.8918 no 3_667
H12M H12Q 2.8090 no .
H12M H12R 3.5875 no .
H12M H12S 2.6061 no .
H12N H12N 2.7774 no 3_667
H12N H12O 2.2887 no .
H12N H12O 3.0749 no 3_667
H12N H12P 2.8287 no .
H12N H12P 2.4652 no 3_667
H12N H12Q 2.5789 no .
H12N H12S 3.2324 no .
H12O H12Q 2.4880 no .
H12O H12R 2.3573 no .
H12O H12S 2.9003 no .
H12P H12Q 2.9029 no .
H12P H12R 2.4721 no .
H12P H12S 2.3707 no .
H13 H15A 3.3491 no .
H13 H15B 2.3444 no .
H13 H15C 3.3150 no .
H13A H13C 2.1601 no .
H13A H13D 2.6750 no .
H13A H13E 3.3635 no .
H13A H13F 2.3653 no .
H13A H13G 3.0602 no .
H13B H13C 2.6752 no .
H13B H13D 2.1530 no .
H13B H13E 2.9472 no .
H13B H13F 2.4405 no .
H13B H13G 3.4292 no .
H13C H13E 2.6172 no .
H13C H13F 2.5886 no .
H13C H13G 2.0374 no .
H13D H13E 2.0422 no .
H13D H13F 2.6472 no .
H13D H13G 2.5544 no .
H13H H13K 2.3695 no .
H13H H13L 3.0693 no .
H13H H134 1.9615 no .
H13I H13K 2.5967 no .
H13I H13L 2.3595 no .
H13I H13Q 3.5932 no .
H13I H13R 3.3648 no .
H13I H134 2.6474 no .
H13J H13K 3.4419 no .
H13J H13L 3.4829 no .
H13J H13Q 2.7828 no .
H13J H13R 3.2843 no .
H13J H134 2.3173 no .
H13K H13M 2.7105 no .
H13K H13N 2.1858 no .
H13K H13O 3.3732 no .
H13K H134 2.1694 no .
H13L H13M 2.1870 no .
H13L H13N 2.7232 no .
H13L H13R 2.8532 no .
H13L H134 2.7712 no .
H13M H13O 2.8717 no .
H13M H13P 2.2861 no .
H13M H13R 2.7630 no .
H13M H134 3.1677 no .
H13N H13O 2.3020 no .
H13N H13P 2.5954 no .
H13N H134 2.6421 no .
H13O H13Q 2.3787 no .
H13O H13R 2.9226 no .
H13O H134 1.9208 no .
H13P H13Q 2.5734 no .
H13P H13R 2.3990 no .
H13P H134 3.0379 no .
H13Q H134 2.3088 no .
H13R H134 2.7901 no .
H15A H16A 2.4256 no .
H15A H16B 3.0207 no .
H15C H16A 2.9493 no .
H15C H16B 2.6184 no .
H16A H18 3.3820 no .
H16B H18 3.2470 no .
H16B H87A 3.5167 no .
H16C H18 2.3209 no .
H16C H85 3.0090 no .
H18 H85 3.5243 no .
H18 H102 2.5254 no .
H21 H23A 2.3034 no .
H21 H23B 3.3170 no .
H21 H23C 3.2958 no .
H21 H45 2.6375 no .
H21 H120 2.7176 no .
H23A H31 2.9113 no .
H23A H120 3.2012 no .
H23B H24B 2.9430 no .
H23B H24C 2.5865 no .
H23C H24B 2.4987 no .
H23C H24C 3.0633 no .
H24A H26 2.3081 no .
H24B H26 3.3396 no .
H24C H26 3.2826 no .
H31 H33A 2.3054 no .
H31 H33B 3.3567 no .
H31 H33C 3.2559 no .
H31 H70A 3.0318 no .
H31 H72 3.5093 no .
H31 H120 2.8146 no .
H33A H119 3.3761 no .
H33A H120 3.3734 no .
H33B H34A 2.5582 no .
H33B H34C 2.8082 no .
H33C H34A 3.1487 no .
H33C H34C 2.4833 no .
H33C H70C 3.1838 no .
H34A H36 3.2547 no .
H34B H36 2.3419 no .
H34C H36 3.3823 no .
H36 H38 2.5524 no .
H38 H40 2.5687 no .
H38 H53 2.5843 no .
H40 H42A 2.3438 no .
H40 H42B 3.3651 no .
H40 H42C 3.3011 no .
H42B H43B 3.0793 no .
H42B H43C 2.3365 no .
H42C H43B 2.6834 no .
H42C H43C 2.8573 no .
H43A H45 2.3296 no .
H43B H45 3.2136 no .
H43C H45 3.4037 no .
H48 H50A 3.2680 no .
H48 H50B 2.3086 no .
H48 H50C 3.3523 no .
H48 H72 2.6131 no .
H48 H109 2.7748 no .
H50A H51B 2.5560 no .
H50A H51C 3.0463 no .
H50A H60C 3.5828 no .
H50A H109 3.5526 no .
H50B H58 2.8927 no .
H50B H109 3.1889 no .
H50C H51B 2.9073 no .
H50C H51C 2.4675 no .
H51A H53 2.3340 no .
H51B H53 3.3344 no .
H51C H53 3.3171 no .
H58 H60A 2.3005 no .
H58 H60B 3.3609 no .
H58 H60C 3.2497 no .
H58 H97A 3.5008 no .
H58 H97C 3.1425 no .
H58 H99 3.4254 no .
H58 H109 2.7489 no .
H60A H97A 3.4862 no .
H60A H109 3.2950 no .
H60A H110 2.9173 no .
H60B H61A 2.8102 no .
H60B H61B 2.5672 no .
H60B H97A 3.2966 no .
H60C H61A 2.5339 no .
H60C H61B 3.1937 no .
H60C H110 3.4024 no .
H61A H63 3.3728 no .
H61B H63 3.2284 no .
H61C H63 2.3139 no .
H63 H65 2.5532 no .
H65 H67 2.5704 no .
H65 H80 2.5844 no .
H67 H69A 3.3693 no .
H67 H69B 2.3274 no .
H67 H69C 3.2718 no .
H69A H70B 2.3163 no .
H69A H70C 2.9776 no .
H69C H70B 2.9458 no .
H69C H70C 2.6814 no .
H70A H72 2.3373 no .
H70B H72 3.4046 no .
H70C H72 3.2402 no .
H75 H77A 2.3212 no .
H75 H77B 3.1941 no .
H75 H77C 3.4085 no .
H75 H99 2.6750 no .
H75 H116 3.1229 no .
H77A H85 3.0181 no .
H77B H78A 3.3289 no .
H77B H78B 2.6521 no .
H77C H78A 2.5313 no .
H77C H78B 2.7124 no .
H78A H80 3.2393 no .
H78B H80 3.3677 no .
H78C H80 2.3077 no .
H85 H87A 3.3149 no .
H85 H87B 2.3033 no .
H85 H87C 3.3054 no .
H85 H116 2.7782 no .
H87A H88A 2.5612 no .
H87A H88B 2.9099 no .
H87B H116 3.1456 no .
H87B H117 2.9455 no .
H87C H88A 3.0382 no .
H87C H88B 2.4553 no .
H88A H90 3.2726 no .
H88B H90 3.3805 no .
H88C H90 2.3393 no .
H90 H92 2.5340 no .
H92 H94 2.5782 no .
H92 H107 2.5865 no .
H94 H96A 3.3513 no .
H94 H96B 2.3302 no .
H94 H96C 3.2947 no .
H96A H97A 2.8263 no .
H96A H97B 2.5788 no .
H96B H97B 3.5994 no .
H96C H97A 3.3776 no .
H96C H97B 2.3235 no .
H97A H99 3.0468 no .
H97B H99 3.5099 no .
H97C H99 2.4122 no .
H102 H113 3.0096 no .
H109 H110 2.3133 no .
H112 H113 2.3303 no .
H116 H117 2.3344 no .
H119 H120 2.3235 no .
Cl1 H6B 2.9683 no 1_655
Cl1 H7C 2.9112 no 1_655
Cl1 H13H 3.3410 no 1_655
Cl1 H13K 3.4808 no 1_655
Cl1 H116 3.4058 no .
Cl1 H117 3.5038 no .
Cl1 H134 3.4713 no 1_655
Cl2 H33A 3.4032 no .
Cl2 H33C 3.5920 no .
Cl2 H70C 3.2901 no .
O2 H11A 3.1069 no 4_555
O6 H12D 2.6242 no .
O7 H12A 3.2762 no 4_454
O9 H12G 3.0693 no .
O9 H13M 3.3441 no .
O9 H15C 3.3381 no 4_454
O9 H16B 2.9107 no 4_454
O10 H78C 2.8848 no 1_455
O10 H119 3.3445 no 4_454
O11 H7A 3.4538 no 1_655
O11 H60A 3.5208 no 4_555
O11 H60B 3.4279 no 4_555
O11 H96A 3.2099 no 4_555
O11 H97A 2.4801 no 4_555
O12 H112 3.3938 no 4_555
N1 H12A 3.4806 no 4_454
N1 H13P 3.0288 no .
N2 H11A 3.5738 no 4_555
N2 H12D 3.5505 no .
C6 H13N 3.4182 no .
C6 H13O 3.2718 no .
C6 H78B 2.8633 no 1_455
C7 H60B 3.3499 no 4_455
C7 H61B 2.9660 no 4_455
C7 H77B 3.5870 no 1_455
C7 H87C 3.1999 no 1_455
C7 H117 3.1196 no 1_455
C8 H61B 2.9993 no 4_455
C9 H61B 2.7411 no 4_455
C9 H97A 3.5084 no 4_455
C9 H97B 3.0567 no 4_455
C10 H97B 3.2787 no 4_455
C11 H97B 3.0732 no 4_455
C12 H11B 2.8779 no 4_555
C13 H11B 2.9816 no 4_555
C13 H13E 3.5335 no 2_546
C13 H63 3.2265 no 4_455
C13 H65 3.2533 no 4_455
C13 H80 3.1234 no 4_455
C14 H11B 3.1528 no 4_555
C15 H12K 3.3323 no 4_555
C15 H13D 3.5355 no 2_546
C16 H12G 3.3338 no 4_555
C16 H69A 3.3262 no 2_646
C17 H11A 3.4780 no 4_555
C17 H11B 3.2271 no 4_555
C18 H11A 3.0240 no 4_555
C18 H11B 3.1026 no 4_555
C19 H11A 3.2169 no 4_555
C19 H11B 2.9382 no 4_555
C19 H11C 3.5469 no 4_555
C20 H11A 3.5528 no 4_555
C20 H11B 3.4109 no 4_555
C20 H11C 2.9004 no 4_555
C21 H11C 2.8923 no 4_555
C22 H11C 3.1226 no 4_555
C23 H12M 3.1680 no 3_667
C23 H12N 3.1798 no .
C23 H12P 3.4296 no 3_667
C24 H34B 3.1755 no 3_667
C24 H77C 3.2531 no 4_455
C24 H78A 3.1830 no 4_455
C24 H96C 3.2743 no 4_455
C25 H11C 3.3222 no 4_555
C25 H78A 3.1257 no 4_455
C25 H96C 2.9930 no 4_455
C26 H11C 3.3096 no 4_555
C26 H78A 2.9407 no 4_455
C26 H96C 2.8698 no 4_455
C26 H97B 2.9215 no 4_455
C27 H11B 3.3278 no 4_555
C27 H11C 3.1249 no 4_555
C27 H96C 3.4763 no 4_455
C27 H97B 3.1815 no 4_455
C32 H12N 3.3300 no .
C33 H12Q 3.4407 no .
C34 H12M 3.1216 no .
C34 H12N 3.2597 no .
C34 H12Q 3.3745 no .
C34 H24B 3.2403 no 3_667
C34 H90 3.1658 no 2_656
C34 H92 3.2746 no 2_656
C34 H94 3.1488 no 2_656
C35 H12M 3.5153 no .
C35 H12N 3.0677 no .
C35 H90 3.1889 no 2_656
C36 H12N 3.5650 no .
C36 H12P 3.1175 no 3_667
C36 H88C 3.1904 no 2_656
C36 H90 3.3720 no 2_656
C37 H12P 3.2664 no 3_667
C37 H88C 3.3137 no 2_656
C38 H88C 3.5348 no 2_656
C39 H12P 3.4972 no 3_667
C39 H13Q 3.1025 no .
C40 H12P 3.4806 no 3_667
C40 H12R 3.0839 no 3_667
C40 H12S 3.5322 no 3_667
C40 H13Q 3.0730 no .
C41 H12R 3.3771 no 3_667
C41 H12S 3.3805 no 3_667
C41 H13J 3.5333 no .
C41 H13Q 3.0652 no .
C42 H10D 3.3401 no 2_556
C42 H12R 3.2804 no 3_667
C42 H12S 3.4006 no 3_667
C42 H13J 3.3098 no .
C43 H13O 3.3807 no .
C43 H96A 3.4227 no 4_455
C43 H96C 3.3201 no 4_455
C44 H13O 3.4002 no .
C44 H13Q 3.0751 no .
C45 H13O 3.5010 no .
C45 H13Q 3.0948 no .
C46 H13Q 3.1293 no .
C50 H12J 3.5187 no .
C50 H51B 3.1751 no 3_666
C50 H51C 3.3874 no 3_666
C51 H12H 3.5931 no 3_666
C51 H12J 3.2283 no .
C51 H13B 3.1086 no .
C51 H50A 3.1396 no 3_666
C51 H50C 3.2740 no 3_666
C51 H61A 3.1195 no 3_666
C51 H88A 3.5099 no 2_656
C52 H13B 3.5777 no .
C52 H88A 3.4374 no 2_656
C53 H88A 3.3470 no 2_656
C53 H88B 3.2614 no 2_656
C53 H88C 3.0574 no 2_656
C54 H88C 3.2372 no 2_656
C55 H12D 3.4305 no .
C56 H12D 3.3536 no .
C59 H9 3.3905 no 4_554
C60 H7A 3.3970 no 4_554
C60 H12H 3.5953 no .
C60 H87A 3.0911 no 4_454
C60 H87C 3.3554 no 4_454
C61 H7A 3.5327 no 4_554
C61 H9 3.0689 no 4_554
C61 H13E 3.5816 no 3_666
C61 H51A 2.8583 no 3_666
C61 H53 3.4861 no 3_666
C62 H9 3.0423 no 4_554
C62 H51A 3.1994 no 3_666
C63 H9 3.5875 no 4_554
C63 H11 3.3085 no 4_554
C63 H13 3.1344 no 4_554
C63 H13D 3.1835 no 3_666
C63 H13E 3.2645 no 3_666
C64 H11 3.5344 no 4_554
C64 H13 3.3227 no 4_554
C65 H13 2.9851 no 4_554
C65 H13D 3.4979 no 3_666
C66 H12E 3.0757 no .
C67 H12E 3.1197 no .
C67 H12L 3.0288 no 3_666
C67 H13I 3.4124 no 1_655
C67 H13K 3.5753 no 1_655
C68 H12E 3.1232 no .
C68 H12L 3.4064 no 3_666
C69 H13I 3.3868 no 1_655
C69 H16A 2.9956 no 2_656
C70 H88C 3.3136 no 2_656
C70 H90 3.1117 no 2_656
C71 H12D 3.5894 no .
C71 H12E 3.0787 no .
C72 H12D 2.9462 no .
C72 H12E 3.0115 no .
C73 H12D 2.9681 no .
C73 H12E 3.0088 no .
C74 H12D 3.1600 no .
C75 H12D 3.3086 no .
C76 H26 3.4534 no 4_554
C77 H24A 3.3652 no 4_554
C78 H6C 3.2788 no 1_655
C78 H11B 3.5944 no 1_655
C78 H13N 3.2568 no 1_655
C78 H26 3.3439 no 4_554
C79 H13N 3.5538 no 1_655
C79 H26 3.1616 no 4_554
C80 H11 3.5619 no 4_554
C80 H13 3.1375 no 4_554
C80 H13K 3.0974 no 1_655
C80 H13N 3.3946 no 1_655
C81 H13 3.3296 no 4_554
C81 H13K 3.4015 no 1_655
C87 H7A 3.5596 no 1_655
C87 H7B 3.5278 no 1_655
C87 H60B 3.1144 no 4_555
C87 H60C 3.1506 no 4_555
C88 H53 3.2205 no 2_646
C88 H70B 3.0901 no 2_646
C89 H70B 3.3621 no 2_646
C90 H34B 3.5059 no 2_646
C90 H34C 3.4425 no 2_646
C90 H70B 3.0738 no 2_646
C91 H34C 3.5973 no 2_646
C92 H34C 3.1188 no 2_646
C93 H12C 3.1711 no 4_454
C93 H34C 3.4754 no 2_646
C94 H12C 3.0452 no 4_454
C94 H34B 3.5596 no 2_646
C94 H34C 3.2288 no 2_646
C95 H12C 2.8940 no 4_454
C95 H24A 3.3764 no 4_554
C96 H24B 3.5503 no 4_554
C96 H42B 3.3580 no 4_554
C96 H43C 2.7175 no 4_554
C97 H9 2.9990 no 4_554
C97 H11 3.1843 no 4_554
C97 H26 3.0983 no 4_554
C98 H12A 3.3298 no 4_454
C98 H12C 2.8876 no 4_454
C98 H26 3.3742 no 4_554
C99 H12A 3.0468 no 4_454
C99 H12C 2.9933 no 4_454
C100 H12A 3.4568 no 4_454
C100 H12B 3.5907 no 4_454
C100 H12C 3.1292 no 4_454
C101 H12B 3.4731 no 4_454
C102 H12B 3.5695 no 4_454
C105 H13G 3.4624 no 2_546
C105 H13J 3.3055 no 2_546
C105 H40 3.3692 no 2_546
C105 H42A 3.2627 no 2_546
C109 H13P 2.6650 no .
C110 H13M 3.2169 no .
C110 H13P 2.8201 no .
C111 H13M 3.2317 no .
C111 H13P 3.3039 no .
C112 H12A 3.3145 no 4_454
C112 H13P 3.5888 no .
C113 H12A 3.0529 no 4_454
C113 H12B 3.4335 no 4_454
C113 H13P 3.4457 no .
C114 H13M 3.2925 no .
C114 H78C 3.5399 no 1_455
C115 H78C 3.1527 no 1_455
C115 H120 3.5101 no 4_454
C116 H12D 3.1795 no .
C117 H7C 3.5511 no 1_655
C119 H11A 3.3440 no 4_555
C120 H11A 3.0737 no 4_555
C120 H11C 3.5186 no 4_555
C122 H113 3.5200 no 4_555
C123 H13H 3.1483 no 1_655
C123 H116 3.4334 no .
C124 H23B 3.5119 no .
C124 H23C 3.4329 no .
C124 H23C 3.0437 no 3_667
C124 H34A 2.9353 no .
C125 H23C 3.1413 no 3_667
C125 H34A 3.5189 no .
C126 H23C 3.5402 no 3_667
C126 H33B 3.4539 no .
C126 H34A 3.0011 no .
C126 H40 3.4615 no 3_667
C126 H42A 3.5043 no 3_667
C126 H42B 3.5565 no 3_667
C127 H16B 3.2799 no 4_454
C127 H51C 3.2000 no 3_666
C127 H87A 3.4403 no 4_454
C127 H88A 3.4317 no 4_454
C127 H110 3.2904 no .
C128 H50A 3.4129 no .
C128 H51B 3.2474 no .
C128 H51C 3.5906 no 3_666
C128 H110 3.5473 no .
C129 H51B 3.5591 no .
C130 H13R 3.1703 no .
C130 H51B 3.4064 no .
C131 H15A 3.5854 no 2_556
C131 H15B 3.4808 no 2_556
C131 H63 3.1675 no 3_666
C132 H10C 3.5761 no 2_556
C132 H10F 3.1027 no 2_556
C132 H15A 3.4687 no 2_556
C132 H61C 3.3036 no 3_666
C132 H63 3.1120 no 3_666
C133 H10D 3.5406 no 2_556
C133 H12E 3.4110 no 1_455
C133 H13G 3.5077 no .
C133 H42C 3.2456 no .
C133 H69C 3.5890 no 1_455
C135 H80 3.3676 no 1_455
C136 H78C 3.5389 no 1_455
C136 H80 3.4687 no 1_455
C137 H6A 3.4573 no .
C138 H13A 3.1072 no .
H4 H13O 3.4837 no .
H6A C137 3.4573 no .
H6A H13N 2.9716 no .
H6A H13O 2.8540 no .
H6A H13P 3.5455 no .
H6A H78B 2.8589 no 1_455
H6B Cl1 2.9683 no 1_455
H6B H13N 3.0156 no .
H6B H13O 2.8882 no .
H6B H78B 2.9727 no 1_455
H6B H134 3.5418 no .
H6C C78 3.2788 no 1_455
H6C H77B 2.9473 no 1_455
H6C H78B 2.3100 no 1_455
H7A O11 3.4538 no 1_455
H7A C60 3.3970 no 4_455
H7A C61 3.5327 no 4_455
H7A C87 3.5596 no 1_455
H7A H60B 2.4292 no 4_455
H7A H61B 2.6376 no 4_455
H7A H87B 3.3930 no 1_455
H7A H87C 2.8699 no 1_455
H7A H97A 3.5526 no 4_455
H7A H117 2.7382 no 1_455
H7B C87 3.5278 no 1_455
H7B H60B 3.5574 no 4_455
H7B H61B 2.8596 no 4_455
H7B H77B 2.8944 no 1_455
H7B H87B 3.5902 no 1_455
H7B H87C 2.6777 no 1_455
H7B H117 3.5708 no 1_455
H7C Cl1 2.9112 no 1_455
H7C C117 3.5511 no 1_455
H7C H77B 3.3847 no 1_455
H7C H117 2.6628 no 1_455
H9 C59 3.3905 no 4_455
H9 C61 3.0689 no 4_455
H9 C62 3.0423 no 4_455
H9 C63 3.5875 no 4_455
H9 C97 2.9990 no 4_455
H9 H60B 3.1399 no 4_455
H9 H61B 2.3783 no 4_455
H9 H61C 3.4962 no 4_455
H9 H97A 2.7662 no 4_455
H9 H97B 2.5936 no 4_455
H9 H97C 3.1588 no 4_455
H10C C132 3.5761 no 2_546
H10C H13E 2.9914 no 2_546
H10C H13G 3.4193 no 2_546
H10D C42 3.3401 no 2_546
H10D C133 3.5406 no 2_546
H10D H13J 2.6890 no 2_546
H10D H40 3.2811 no 2_546
H10D H42A 2.5959 no 2_546
H10D H42C 3.2873 no 2_546
H10E H40 2.7359 no 2_546
H10E H42A 3.0534 no 2_546
H10F C132 3.1027 no 2_546
H10F H13E 3.2678 no 2_546
H10F H13F 3.0572 no 2_546
H10F H13G 2.5115 no 2_546
H10F H13J 3.0716 no 2_546
H11 C63 3.3085 no 4_455
H11 C64 3.5344 no 4_455
H11 C80 3.5619 no 4_455
H11 C97 3.1843 no 4_455
H11 H63 3.3431 no 4_455
H11 H80 3.5745 no 4_455
H11 H97B 2.6025 no 4_455
H11 H97C 2.9057 no 4_455
H11A O2 3.1069 no 4_454
H11A N2 3.5738 no 4_454
H11A C17 3.4780 no 4_454
H11A C18 3.0240 no 4_454
H11A C19 3.2169 no 4_454
H11A C20 3.5528 no 4_454
H11A C119 3.3440 no 4_454
H11A C120 3.0737 no 4_454
H11A H18 3.1435 no 4_454
H11A H119 3.5075 no 4_454
H11A H120 3.0556 no 4_454
H11B C12 2.8779 no 4_454
H11B C13 2.9816 no 4_454
H11B C14 3.1528 no 4_454
H11B C17 3.2271 no 4_454
H11B C18 3.1026 no 4_454
H11B C19 2.9382 no 4_454
H11B C20 3.4109 no 4_454
H11B C27 3.3278 no 4_454
H11B C78 3.5944 no 1_455
H11B H13 3.4888 no 4_454
H11B H78A 3.5216 no 1_455
H11B H78C 2.8485 no 1_455
H11B H80 3.3792 no 1_455
H11C C19 3.5469 no 4_454
H11C C20 2.9004 no 4_454
H11C C21 2.8923 no 4_454
H11C C22 3.1226 no 4_454
H11C C25 3.3222 no 4_454
H11C C26 3.3096 no 4_454
H11C C27 3.1249 no 4_454
H11C C120 3.5186 no 4_454
H11C H21 3.3102 no 4_454
H11C H78A 3.2181 no 1_455
H11C H78C 3.1907 no 1_455
H11C H119 3.4599 no 4_454
H11C H120 3.1350 no 4_454
H12A O7 3.2762 no 4_555
H12A N1 3.4806 no 4_555
H12A C98 3.3298 no 4_555
H12A C99 3.0468 no 4_555
H12A C100 3.4568 no 4_555
H12A C112 3.3145 no 4_555
H12A C113 3.0529 no 4_555
H12A H97A 3.3199 no 4_555
H12A H99 3.1249 no 4_555
H12A H112 3.5471 no 4_555
H12A H113 3.1050 no 4_555
H12B C100 3.5907 no 4_555
H12B C101 3.4731 no 4_555
H12B C102 3.5695 no 4_555
H12B C113 3.4335 no 4_555
H12B H112 3.4613 no 4_555
H12B H113 3.0970 no 4_555
H12C C93 3.1711 no 4_555
H12C C94 3.0452 no 4_555
H12C C95 2.8940 no 4_555
H12C C98 2.8876 no 4_555
H12C C99 2.9933 no 4_555
H12C C100 3.1292 no 4_555
H12C H94 3.5971 no 4_555
H12C H96A 3.4797 no 4_555
H12C H97A 3.3809 no 4_555
H12C H99 3.5201 no 4_555
H12D O6 2.6242 no .
H12D N2 3.5505 no .
H12D C55 3.4305 no .
H12D C56 3.3536 no .
H12D C71 3.5894 no .
H12D C72 2.9462 no .
H12D C73 2.9681 no .
H12D C74 3.1600 no .
H12D C75 3.3086 no .
H12D C116 3.1795 no .
H12D H72 3.0508 no .
H12D H75 3.3716 no .
H12D H116 2.8531 no .
H12E C66 3.0757 no .
H12E C67 3.1197 no .
H12E C68 3.1232 no .
H12E C71 3.0787 no .
H12E C72 3.0115 no .
H12E C73 3.0088 no .
H12E C133 3.4110 no 1_655
H12E H13H 2.4857 no 1_655
H12E H13K 3.0698 no 1_655
H12E H72 3.5178 no .
H12F H16B 3.3413 no 4_454
H12F H50C 3.5828 no 3_666
H12F H51C 2.9997 no 3_666
H12F H69A 2.8966 no 3_666
H12F H87A 3.4809 no 4_454
H12F H88A 2.8157 no 4_454
H12G O9 3.0693 no .
H12G C16 3.3338 no 4_454
H12G H15C 2.9402 no 4_454
H12G H16A 3.4875 no 4_454
H12G H16B 2.4259 no 4_454
H12G H87A 3.2679 no 4_454
H12G H110 3.0101 no .
H12H C51 3.5931 no 3_666
H12H C60 3.5953 no .
H12H H50A 3.0137 no .
H12H H51C 2.6973 no 3_666
H12H H60C 2.7172 no .
H12H H87A 3.0170 no 4_454
H12H H88A 3.2455 no 4_454
H12H H110 2.9228 no .
H12I H13M 3.4236 no .
H12I H13R 2.9360 no .
H12I H50A 3.4017 no .
H12I H110 2.8380 no .
H12J C50 3.5187 no .
H12J C51 3.2283 no .
H12J H50A 2.6566 no .
H12J H50C 3.0526 no 3_666
H12J H51B 2.3063 no .
H12J H51C 2.9406 no 3_666
H12K C15 3.3323 no 4_454
H12K H15A 3.2128 no 4_454
H12K H15B 3.5714 no 4_454
H12K H15C 2.7298 no 4_454
H12K H67 3.4775 no 3_666
H12K H69B 3.4410 no 3_666
H12L C67 3.0288 no 3_666
H12L C68 3.4064 no 3_666
H12L H50C 3.3876 no 3_666
H12L H51B 3.5815 no .
H12L H67 2.8840 no 3_666
H12L H69B 3.4361 no 3_666
H12M C23 3.1680 no 3_667
H12M C34 3.1216 no .
H12M C35 3.5153 no .
H12M H23B 3.0590 no 3_667
H12M H23C 2.4295 no 3_667
H12M H24B 2.8517 no 3_667
H12M H24C 3.5015 no 3_667
H12M H34A 2.4225 no .
H12M H34B 3.1974 no .
H12N C23 3.1798 no .
H12N C32 3.3300 no .
H12N C34 3.2597 no .
H12N C35 3.0677 no .
H12N C36 3.5650 no .
H12N H23A 3.2455 no .
H12N H23B 2.8650 no .
H12N H23C 2.9048 no .
H12N H33B 3.1912 no .
H12N H34A 2.6326 no .
H12O H23B 3.1335 no .
H12O H36 3.3788 no 3_667
H12P C23 3.4296 no 3_667
H12P C36 3.1175 no 3_667
H12P C37 3.2664 no 3_667
H12P C39 3.4972 no 3_667
H12P C40 3.4806 no 3_667
H12P H23A 3.4323 no 3_667
H12P H23C 2.6553 no 3_667
H12P H36 3.1931 no 3_667
H12P H40 3.5142 no 3_667
H12Q C33 3.4407 no .
H12Q C34 3.3745 no .
H12Q H33B 2.4844 no .
H12Q H34A 2.4565 no .
H12R C40 3.0839 no 3_667
H12R C41 3.3771 no 3_667
H12R C42 3.2804 no 3_667
H12R H40 2.6994 no 3_667
H12R H42A 2.7971 no 3_667
H12R H42B 3.2506 no 3_667
H12S C40 3.5322 no 3_667
H12S C41 3.3805 no 3_667
H12S C42 3.4006 no 3_667
H12S H23C 2.9590 no 3_667
H12S H24B 3.3826 no 3_667
H12S H34A 2.8566 no .
H12S H40 3.5702 no 3_667
H12S H42A 3.3494 no 3_667
H12S H42B 2.9861 no 3_667
H12S H96B 3.3221 no 2_656
H13 C63 3.1344 no 4_455
H13 C64 3.3227 no 4_455
H13 C65 2.9851 no 4_455
H13 C80 3.1375 no 4_455
H13 C81 3.3296 no 4_455
H13 H11B 3.4888 no 4_555
H13 H13D 3.5262 no 2_546
H13 H13E 3.3809 no 2_546
H13 H63 2.5896 no 4_455
H13 H65 2.3319 no 4_455
H13 H80 2.5840 no 4_455
H13A C138 3.1072 no .
H13A H13L 3.4898 no .
H13A H13Q 3.5487 no .
H13A H13R 2.1840 no .
H13A H51B 3.5901 no .
H13B C51 3.1086 no .
H13B C52 3.5777 no .
H13B H51A 2.9421 no .
H13B H51B 2.5727 no .
H13B H63 3.2742 no 3_666
H13C H13I 3.2292 no .
H13C H13L 3.3966 no .
H13C H15A 3.1904 no 2_556
H13C H15B 3.3089 no 2_556
H13D C15 3.5355 no 2_556
H13D C63 3.1835 no 3_666
H13D C65 3.4979 no 3_666
H13D H13 3.5262 no 2_556
H13D H15A 3.3977 no 2_556
H13D H15B 2.8763 no 2_556
H13D H63 2.5001 no 3_666
H13D H65 2.8385 no 3_666
H13D H67 3.2915 no 3_666
H13E C13 3.5335 no 2_556
H13E C61 3.5816 no 3_666
H13E C63 3.2645 no 3_666
H13E H10C 2.9914 no 2_556
H13E H10F 3.2678 no 2_556
H13E H13 3.3809 no 2_556
H13E H15A 3.3804 no 2_556
H13E H15B 3.4588 no 2_556
H13E H61C 2.6750 no 3_666
H13E H63 2.3680 no 3_666
H13F H10F 3.0572 no 2_556
H13F H13R 3.4213 no .
H13F H53 3.3331 no .
H13F H61C 3.0947 no 3_666
H13F H63 3.5188 no 3_666
H13G C105 3.4624 no 2_556
H13G C133 3.5077 no .
H13G H10C 3.4193 no 2_556
H13G H10F 2.5115 no 2_556
H13G H13I 2.9534 no .
H13G H13J 3.2294 no .
H13G H15A 2.9862 no 2_556
H13H Cl1 3.3410 no 1_455
H13H C123 3.1483 no 1_455
H13H H12E 2.4857 no 1_455
H13H H42C 3.0190 no .
H13H H69C 3.3811 no 1_455
H13I C67 3.4124 no 1_455
H13I C69 3.3868 no 1_455
H13I H13C 3.2292 no .
H13I H13G 2.9534 no .
H13I H67 2.9877 no 1_455
H13I H69B 2.9795 no 1_455
H13I H69C 3.1559 no 1_455
H13J C41 3.5333 no .
H13J C42 3.3098 no .
H13J C105 3.3055 no 2_556
H13J H10D 2.6890 no 2_556
H13J H10F 3.0716 no 2_556
H13J H13G 3.2294 no .
H13J H42A 3.3164 no .
H13J H42C 2.7245 no .
H13K Cl1 3.4808 no 1_455
H13K C67 3.5753 no 1_455
H13K C80 3.0974 no 1_455
H13K C81 3.4015 no 1_455
H13K H12E 3.0698 no 1_455
H13K H65 3.4428 no 1_455
H13K H67 3.3480 no 1_455
H13K H80 2.8714 no 1_455
H13L H13A 3.4898 no .
H13L H13C 3.3966 no .
H13L H15B 3.1215 no 4_454
H13L H15C 3.2986 no 4_454
H13L H67 3.3008 no 1_455
H13L H80 3.4568 no 1_455
H13M O9 3.3441 no .
H13M C110 3.2169 no .
H13M C111 3.2317 no .
H13M C114 3.2925 no .
H13M H12I 3.4236 no .
H13M H15C 3.3699 no 4_454
H13M H78C 3.5611 no 1_455
H13M H80 3.5101 no 1_455
H13M H110 3.1793 no .
H13N C6 3.4182 no .
H13N C78 3.2568 no 1_455
H13N C79 3.5538 no 1_455
H13N C80 3.3946 no 1_455
H13N H6A 2.9716 no .
H13N H6B 3.0156 no .
H13N H78B 3.2024 no 1_455
H13N H78C 2.6894 no 1_455
H13N H80 2.9839 no 1_455
H13O C6 3.2718 no .
H13O C43 3.3807 no .
H13O C44 3.4002 no .
H13O C45 3.5010 no .
H13O H4 3.4837 no .
H13O H6A 2.8540 no .
H13O H6B 2.8882 no .
H13O H43A 3.4961 no .
H13O H43B 2.8111 no .
H13O H45 3.4809 no .
H13P N1 3.0288 no .
H13P C109 2.6650 no .
H13P C110 2.8201 no .
H13P C111 3.3039 no .
H13P C112 3.5888 no .
H13P C113 3.4457 no .
H13P H6A 3.5455 no .
H13P H109 2.9213 no .
H13P H110 3.1621 no .
H13Q C39 3.1025 no .
H13Q C40 3.0730 no .
H13Q C41 3.0652 no .
H13Q C44 3.0751 no .
H13Q C45 3.0948 no .
H13Q C46 3.1293 no .
H13Q H13A 3.5487 no .
H13Q H40 3.5974 no .
H13R C130 3.1703 no .
H13R H12I 2.9360 no .
H13R H13A 2.1840 no .
H13R H13F 3.4213 no .
H15A C131 3.5854 no 2_546
H15A C132 3.4687 no 2_546
H15A H12K 3.2128 no 4_555
H15A H13C 3.1904 no 2_546
H15A H13D 3.3977 no 2_546
H15A H13E 3.3804 no 2_546
H15A H13G 2.9862 no 2_546
H15A H69B 2.7711 no 2_646
H15B C131 3.4808 no 2_546
H15B H12K 3.5714 no 4_555
H15B H13C 3.3089 no 2_546
H15B H13D 2.8763 no 2_546
H15B H13E 3.4588 no 2_546
H15B H13L 3.1215 no 4_555
H15B H65 2.7186 no 4_455
H15B H80 3.4834 no 4_455
H15C O9 3.3381 no 4_555
H15C H12G 2.9402 no 4_555
H15C H12K 2.7298 no 4_555
H15C H13L 3.2986 no 4_555
H15C H13M 3.3699 no 4_555
H16A C69 2.9956 no 2_646
H16A H12G 3.4875 no 4_555
H16A H69A 2.5803 no 2_646
H16A H69B 2.7737 no 2_646
H16A H69C 3.1543 no 2_646
H16B O9 2.9107 no 4_555
H16B C127 3.2799 no 4_555
H16B H12F 3.3413 no 4_555
H16B H12G 2.4259 no 4_555
H16B H69A 3.3417 no 2_646
H18 H11A 3.1435 no 4_555
H21 H11C 3.3102 no 4_555
H23A H12N 3.2455 no .
H23A H12P 3.4323 no 3_667
H23B C124 3.5119 no .
H23B H12M 3.0590 no 3_667
H23B H12N 2.8650 no .
H23B H12O 3.1335 no .
H23C C124 3.4329 no .
H23C C124 3.0437 no 3_667
H23C C125 3.1413 no 3_667
H23C C126 3.5402 no 3_667
H23C H12M 2.4295 no 3_667
H23C H12N 2.9048 no .
H23C H12P 2.6553 no 3_667
H23C H12S 2.9590 no 3_667
H24A C77 3.3652 no 4_455
H24A C95 3.3764 no 4_455
H24A H34B 3.1124 no 3_667
H24A H77C 2.4903 no 4_455
H24A H78A 2.9756 no 4_455
H24A H96C 3.1931 no 4_455
H24B C34 3.2403 no 3_667
H24B C96 3.5503 no 4_455
H24B H12M 2.8517 no 3_667
H24B H12S 3.3826 no 3_667
H24B H34A 2.9490 no 3_667
H24B H34B 2.6557 no 3_667
H24B H96B 3.4298 no 4_455
H24B H96C 3.0680 no 4_455
H24C H12M 3.5015 no 3_667
H24C H34B 3.2538 no 3_667
H24C H77C 3.1905 no 4_455
H24C H78A 2.9699 no 4_455
H26 C76 3.4534 no 4_455
H26 C78 3.3439 no 4_455
H26 C79 3.1616 no 4_455
H26 C97 3.0983 no 4_455
H26 C98 3.3742 no 4_455
H26 H77C 3.4188 no 4_455
H26 H78A 2.7148 no 4_455
H26 H96C 2.9408 no 4_455
H26 H97B 2.5080 no 4_455
H26 H97C 3.1106 no 4_455
H33A Cl2 3.4032 no .
H33B C126 3.4539 no .
H33B H12N 3.1912 no .
H33B H12Q 2.4844 no .
H33C Cl2 3.5920 no .
H33C H92 3.5329 no 2_656
H34A C124 2.9353 no .
H34A C125 3.5189 no .
H34A C126 3.0011 no .
H34A H12M 2.4225 no .
H34A H12N 2.6326 no .
H34A H12Q 2.4565 no .
H34A H12S 2.8566 no .
H34A H24B 2.9490 no 3_667
H34A H94 3.1751 no 2_656
H34B C24 3.1755 no 3_667
H34B C90 3.5059 no 2_656
H34B C94 3.5596 no 2_656
H34B H12M 3.1974 no .
H34B H24A 3.1124 no 3_667
H34B H24B 2.6557 no 3_667
H34B H24C 3.2538 no 3_667
H34B H90 3.0574 no 2_656
H34B H92 3.4338 no 2_656
H34B H94 3.1802 no 2_656
H34C C90 3.4425 no 2_656
H34C C91 3.5973 no 2_656
H34C C92 3.1188 no 2_656
H34C C93 3.4754 no 2_656
H34C C94 3.2288 no 2_656
H34C H90 2.8125 no 2_656
H34C H92 2.3736 no 2_656
H34C H94 2.5954 no 2_656
H36 H12O 3.3788 no 3_667
H36 H12P 3.1931 no 3_667
H36 H88C 3.1351 no 2_656
H36 H90 3.4063 no 2_656
H38 H88C 3.4821 no 2_656
H40 C105 3.3692 no 2_556
H40 C126 3.4615 no 3_667
H40 H10D 3.2811 no 2_556
H40 H10E 2.7359 no 2_556
H40 H12P 3.5142 no 3_667
H40 H12R 2.6994 no 3_667
H40 H12S 3.5702 no 3_667
H40 H13Q 3.5974 no .
H42A C105 3.2627 no 2_556
H42A C126 3.5043 no 3_667
H42A H10D 2.5959 no 2_556
H42A H10E 3.0534 no 2_556
H42A H12R 2.7971 no 3_667
H42A H12S 3.3494 no 3_667
H42A H13J 3.3164 no .
H42B C96 3.3580 no 4_455
H42B C126 3.5565 no 3_667
H42B H12R 3.2506 no 3_667
H42B H12S 2.9861 no 3_667
H42B H96A 3.3420 no 4_455
H42B H96B 2.6582 no 4_455
H42C C133 3.2456 no .
H42C H10D 3.2873 no 2_556
H42C H13H 3.0190 no .
H42C H13J 2.7245 no .
H42C H134 3.2240 no .
H43A H13O 3.4961 no .
H43A H96C 3.3758 no 4_455
H43B H13O 2.8111 no .
H43B H134 2.9848 no .
H43C C96 2.7175 no 4_455
H43C H96A 2.5018 no 4_455
H43C H96B 2.7156 no 4_455
H43C H96C 2.4786 no 4_455
H45 H13O 3.4809 no .
H50A C51 3.1396 no 3_666
H50A C128 3.4129 no .
H50A H12H 3.0137 no .
H50A H12I 3.4017 no .
H50A H12J 2.6566 no .
H50A H51A 3.3766 no 3_666
H50A H51B 2.8967 no 3_666
H50A H51C 2.6692 no 3_666
H50C C51 3.2740 no 3_666
H50C H12F 3.5828 no 3_666
H50C H12J 3.0526 no 3_666
H50C H12L 3.3876 no 3_666
H50C H51A 3.5227 no 3_666
H50C H51B 2.5923 no 3_666
H50C H51C 3.2503 no 3_666
H51A C61 2.8583 no 3_666
H51A C62 3.1994 no 3_666
H51A H13B 2.9421 no .
H51A H50A 3.3766 no 3_666
H51A H50C 3.5227 no 3_666
H51A H60C 3.2634 no 3_666
H51A H61A 2.1663 no 3_666
H51A H61C 3.0040 no 3_666
H51A H88A 3.3824 no 2_656
H51B C50 3.1751 no 3_666
H51B C128 3.2474 no .
H51B C129 3.5591 no .
H51B C130 3.4064 no .
H51B H12J 2.3063 no .
H51B H12L 3.5815 no .
H51B H13A 3.5901 no .
H51B H13B 2.5727 no .
H51B H50A 2.8967 no 3_666
H51B H50C 2.5923 no 3_666
H51B H51B 3.4389 no 3_666
H51B H51C 3.2780 no 3_666
H51C C50 3.3874 no 3_666
H51C C127 3.2000 no 3_666
H51C C128 3.5906 no 3_666
H51C H12F 2.9997 no 3_666
H51C H12H 2.6973 no 3_666
H51C H12J 2.9406 no 3_666
H51C H50A 2.6692 no 3_666
H51C H50C 3.2503 no 3_666
H51C H51B 3.2780 no 3_666
H51C H60C 3.5091 no 3_666
H51C H61A 3.4377 no 3_666
H51C H88A 3.1797 no 2_656
H53 C61 3.4861 no 3_666
H53 C88 3.2205 no 2_656
H53 H13F 3.3331 no .
H53 H61A 2.8652 no 3_666
H53 H61C 3.2060 no 3_666
H53 H88A 3.2646 no 2_656
H53 H88B 2.8086 no 2_656
H53 H88C 3.0612 no 2_656
H60A O11 3.5208 no 4_454
H60A H87A 3.4394 no 4_454
H60B O11 3.4279 no 4_454
H60B C7 3.3499 no 4_554
H60B C87 3.1144 no 4_454
H60B H7A 2.4292 no 4_554
H60B H7B 3.5574 no 4_554
H60B H9 3.1399 no 4_554
H60B H87A 2.9159 no 4_454
H60B H87B 3.1431 no 4_454
H60B H87C 2.7661 no 4_454
H60C C87 3.1506 no 4_454
H60C H12H 2.7172 no .
H60C H51A 3.2634 no 3_666
H60C H51C 3.5091 no 3_666
H60C H87A 2.4962 no 4_454
H60C H87B 3.4786 no 4_454
H60C H87C 3.0506 no 4_454
H61A C51 3.1195 no 3_666
H61A H51A 2.1663 no 3_666
H61A H51C 3.4377 no 3_666
H61A H53 2.8652 no 3_666
H61A H87C 3.1910 no 4_454
H61A H88A 3.5120 no 4_454
H61A H88B 2.9819 no 4_454
H61B C7 2.9660 no 4_554
H61B C8 2.9993 no 4_554
H61B C9 2.7411 no 4_554
H61B H7A 2.6376 no 4_554
H61B H7B 2.8596 no 4_554
H61B H9 2.3783 no 4_554
H61B H87C 3.2708 no 4_454
H61C C132 3.3036 no 3_666
H61C H9 3.4962 no 4_554
H61C H13E 2.6750 no 3_666
H61C H13F 3.0947 no 3_666
H61C H51A 3.0040 no 3_666
H61C H53 3.2060 no 3_666
H63 C13 3.2265 no 4_554
H63 C131 3.1675 no 3_666
H63 C132 3.1120 no 3_666
H63 H11 3.3431 no 4_554
H63 H13 2.5896 no 4_554
H63 H13B 3.2742 no 3_666
H63 H13D 2.5001 no 3_666
H63 H13E 2.3680 no 3_666
H63 H13F 3.5188 no 3_666
H65 C13 3.2533 no 4_554
H65 H13 2.3319 no 4_554
H65 H13D 2.8385 no 3_666
H65 H13K 3.4428 no 1_655
H65 H15B 2.7186 no 4_554
H67 H12K 3.4775 no 3_666
H67 H12L 2.8840 no 3_666
H67 H13D 3.2915 no 3_666
H67 H13I 2.9877 no 1_655
H67 H13K 3.3480 no 1_655
H67 H13L 3.3008 no 1_655
H69A C16 3.3262 no 2_656
H69A H12F 2.8966 no 3_666
H69A H16A 2.5803 no 2_656
H69A H16B 3.3417 no 2_656
H69B H12K 3.4410 no 3_666
H69B H12L 3.4361 no 3_666
H69B H13I 2.9795 no 1_655
H69B H15A 2.7711 no 2_656
H69B H16A 2.7737 no 2_656
H69C C133 3.5890 no 1_655
H69C H13H 3.3811 no 1_655
H69C H13I 3.1559 no 1_655
H69C H16A 3.1543 no 2_656
H69C H107 3.4520 no 2_656
H70A H88C 3.1829 no 2_656
H70A H90 3.3222 no 2_656
H70B C88 3.0901 no 2_656
H70B C89 3.3621 no 2_656
H70B C90 3.0738 no 2_656
H70B H88A 2.9946 no 2_656
H70B H88C 2.5926 no 2_656
H70B H90 2.5580 no 2_656
H70C Cl2 3.2901 no .
H70C H90 2.9841 no 2_656
H72 H12D 3.0508 no .
H72 H12E 3.5178 no .
H75 H12D 3.3716 no .
H77B C7 3.5870 no 1_655
H77B H6C 2.9473 no 1_655
H77B H7B 2.8944 no 1_655
H77B H7C 3.3847 no 1_655
H77C C24 3.2531 no 4_554
H77C H24A 2.4903 no 4_554
H77C H24C 3.1905 no 4_554
H77C H26 3.4188 no 4_554
H78A C24 3.1830 no 4_554
H78A C25 3.1257 no 4_554
H78A C26 2.9407 no 4_554
H78A H11B 3.5216 no 1_655
H78A H11C 3.2181 no 1_655
H78A H24A 2.9756 no 4_554
H78A H24C 2.9699 no 4_554
H78A H26 2.7148 no 4_554
H78B C6 2.8633 no 1_655
H78B H6A 2.8589 no 1_655
H78B H6B 2.9727 no 1_655
H78B H6C 2.3100 no 1_655
H78B H13N 3.2024 no 1_655
H78C O10 2.8848 no 1_655
H78C C114 3.5399 no 1_655
H78C C115 3.1527 no 1_655
H78C C136 3.5389 no 1_655
H78C H11B 2.8485 no 1_655
H78C H11C 3.1907 no 1_655
H78C H13M 3.5611 no 1_655
H78C H13N 2.6894 no 1_655
H80 C13 3.1234 no 4_554
H80 C135 3.3676 no 1_655
H80 C136 3.4687 no 1_655
H80 H11 3.5745 no 4_554
H80 H11B 3.3792 no 1_655
H80 H13 2.5840 no 4_554
H80 H13K 2.8714 no 1_655
H80 H13L 3.4568 no 1_655
H80 H13M 3.5101 no 1_655
H80 H13N 2.9839 no 1_655
H80 H15B 3.4834 no 4_554
H87A C60 3.0911 no 4_555
H87A C127 3.4403 no 4_555
H87A H12F 3.4809 no 4_555
H87A H12G 3.2679 no 4_555
H87A H12H 3.0170 no 4_555
H87A H60A 3.4394 no 4_555
H87A H60B 2.9159 no 4_555
H87A H60C 2.4962 no 4_555
H87B H7A 3.3930 no 1_655
H87B H7B 3.5902 no 1_655
H87B H60B 3.1431 no 4_555
H87B H60C 3.4786 no 4_555
H87C C7 3.1999 no 1_655
H87C C60 3.3554 no 4_555
H87C H7A 2.8699 no 1_655
H87C H7B 2.6777 no 1_655
H87C H60B 2.7661 no 4_555
H87C H60C 3.0506 no 4_555
H87C H61A 3.1910 no 4_555
H87C H61B 3.2708 no 4_555
H88A C51 3.5099 no 2_646
H88A C52 3.4374 no 2_646
H88A C53 3.3470 no 2_646
H88A C127 3.4317 no 4_555
H88A H12F 2.8157 no 4_555
H88A H12H 3.2455 no 4_555
H88A H51A 3.3824 no 2_646
H88A H51C 3.1797 no 2_646
H88A H53 3.2646 no 2_646
H88A H61A 3.5120 no 4_555
H88A H70B 2.9946 no 2_646
H88B C53 3.2614 no 2_646
H88B H53 2.8086 no 2_646
H88B H61A 2.9819 no 4_555
H88C C36 3.1904 no 2_646
H88C C37 3.3137 no 2_646
H88C C38 3.5348 no 2_646
H88C C53 3.0574 no 2_646
H88C C54 3.2372 no 2_646
H88C C70 3.3136 no 2_646
H88C H36 3.1351 no 2_646
H88C H38 3.4821 no 2_646
H88C H53 3.0612 no 2_646
H88C H70A 3.1829 no 2_646
H88C H70B 2.5926 no 2_646
H90 C34 3.1658 no 2_646
H90 C35 3.1889 no 2_646
H90 C36 3.3720 no 2_646
H90 C70 3.1117 no 2_646
H90 H34B 3.0574 no 2_646
H90 H34C 2.8125 no 2_646
H90 H36 3.4063 no 2_646
H90 H70A 3.3222 no 2_646
H90 H70B 2.5580 no 2_646
H90 H70C 2.9841 no 2_646
H92 C34 3.2746 no 2_646
H92 H33C 3.5329 no 2_646
H92 H34B 3.4338 no 2_646
H92 H34C 2.3736 no 2_646
H94 C34 3.1488 no 2_646
H94 H12C 3.5971 no 4_454
H94 H34A 3.1751 no 2_646
H94 H34B 3.1802 no 2_646
H94 H34C 2.5954 no 2_646
H96A O11 3.2099 no 4_454
H96A C43 3.4227 no 4_554
H96A H12C 3.4797 no 4_454
H96A H42B 3.3420 no 4_554
H96A H43C 2.5018 no 4_554
H96B H12S 3.3221 no 2_646
H96B H24B 3.4298 no 4_554
H96B H42B 2.6582 no 4_554
H96B H43C 2.7156 no 4_554
H96C C24 3.2743 no 4_554
H96C C25 2.9930 no 4_554
H96C C26 2.8698 no 4_554
H96C C27 3.4763 no 4_554
H96C C43 3.3201 no 4_554
H96C H24A 3.1931 no 4_554
H96C H24B 3.0680 no 4_554
H96C H26 2.9408 no 4_554
H96C H43A 3.3758 no 4_554
H96C H43C 2.4786 no 4_554
H97A O11 2.4801 no 4_454
H97A C9 3.5084 no 4_554
H97A H7A 3.5526 no 4_554
H97A H9 2.7662 no 4_554
H97A H12A 3.3199 no 4_454
H97A H12C 3.3809 no 4_454
H97B C9 3.0567 no 4_554
H97B C10 3.2787 no 4_554
H97B C11 3.0732 no 4_554
H97B C26 2.9215 no 4_554
H97B C27 3.1815 no 4_554
H97B H9 2.5936 no 4_554
H97B H11 2.6025 no 4_554
H97B H26 2.5080 no 4_554
H97C H9 3.1588 no 4_554
H97C H11 2.9057 no 4_554
H97C H26 3.1106 no 4_554
H99 H12A 3.1249 no 4_454
H99 H12C 3.5201 no 4_454
H107 H69C 3.4520 no 2_646
H109 H13P 2.9213 no .
H110 C127 3.2904 no .
H110 C128 3.5473 no .
H110 H12G 3.0101 no .
H110 H12H 2.9228 no .
H110 H12I 2.8380 no .
H110 H13M 3.1793 no .
H110 H13P 3.1621 no .
H112 O12 3.3938 no 4_454
H112 H12A 3.5471 no 4_454
H112 H12B 3.4613 no 4_454
H113 C122 3.5200 no 4_454
H113 H12A 3.1050 no 4_454
H113 H12B 3.0970 no 4_454
H116 Cl1 3.4058 no .
H116 C123 3.4334 no .
H116 H12D 2.8531 no .
H117 Cl1 3.5038 no .
H117 C7 3.1196 no 1_655
H117 H7A 2.7382 no 1_655
H117 H7B 3.5708 no 1_655
H117 H7C 2.6628 no 1_655
H119 O10 3.3445 no 4_555
H119 H11A 3.5075 no 4_555
H119 H11C 3.4599 no 4_555
H120 C115 3.5101 no 4_555
H120 H11A 3.0556 no 4_555
H120 H11C 3.1350 no 4_555
H134 Cl1 3.4713 no 1_455
H134 H6B 3.5418 no .
H134 H42C 3.2240 no .
H134 H43B 2.9848 no .

loop_
_geom_torsion_atom_site_label_1
_geom_torsion_atom_site_label_2
_geom_torsion_atom_site_label_3
_geom_torsion_atom_site_label_4
_geom_torsion
_geom_torsion_publ_flag
_geom_torsion_site_symmetry_1
_geom_torsion_site_symmetry_3
_geom_torsion_site_symmetry_4
Rh2 Rh1 O1 C1 5.10(13) no . . .
O1 Rh1 Rh2 O2 -2.37(6) no . . .
O1 Rh1 Rh2 O4 -91.37(6) no . . .
O1 Rh1 Rh2 O6 177.81(6) no . . .
O1 Rh1 Rh2 O8 88.25(6) no . . .
Rh2 Rh1 O3 C28 4.35(14) no . . .
O3 Rh1 Rh2 O2 86.67(6) no . . .
O3 Rh1 Rh2 O4 -2.33(6) no . . .
O3 Rh1 Rh2 O6 -93.16(6) no . . .
O3 Rh1 Rh2 O8 177.28(6) no . . .
Rh2 Rh1 O5 C55 4.63(13) no . . .
O5 Rh1 Rh2 O2 177.83(6) no . . .
O5 Rh1 Rh2 O4 88.82(6) no . . .
O5 Rh1 Rh2 O6 -2.00(6) no . . .
O5 Rh1 Rh2 O8 -91.56(6) no . . .
Rh2 Rh1 O7 C82 3.15(14) no . . .
O7 Rh1 Rh2 O2 -91.93(6) no . . .
O7 Rh1 Rh2 O4 179.06(6) no . . .
O7 Rh1 Rh2 O6 88.24(6) no . . .
O7 Rh1 Rh2 O8 -1.32(6) no . . .
O1 Rh1 O3 C28 92.00(15) no . . .
O3 Rh1 O1 C1 -83.20(14) no . . .
O1 Rh1 O7 C82 -84.47(15) no . . .
O7 Rh1 O1 C1 94.20(14) no . . .
O1 Rh1 N1 C109 141.12(17) no . . .
O1 Rh1 N1 C113 -43.94(19) no . . .
N1 Rh1 O1 C1 -174.71(14) no . . .
O3 Rh1 O5 C55 92.83(15) no . . .
O5 Rh1 O3 C28 -83.04(15) no . . .
O3 Rh1 N1 C109 52.06(18) no . . .
O3 Rh1 N1 C113 -133.00(18) no . . .
N1 Rh1 O3 C28 -174.39(16) no . . .
O5 Rh1 O7 C82 90.57(15) no . . .
O7 Rh1 O5 C55 -84.44(15) no . . .
O5 Rh1 N1 C109 -39.06(18) no . . .
O5 Rh1 N1 C113 135.88(18) no . . .
N1 Rh1 O5 C55 -175.57(15) no . . .
O7 Rh1 N1 C109 -129.28(18) no . . .
O7 Rh1 N1 C113 45.66(19) no . . .
N1 Rh1 O7 C82 -178.10(16) no . . .
Rh1 Rh2 O2 C1 0.49(13) no . . .
Rh1 Rh2 O4 C28 1.19(14) no . . .
Rh1 Rh2 O6 C55 0.14(13) no . . .
Rh1 Rh2 O8 C82 -0.05(14) no . . .
O2 Rh2 O4 C28 -87.17(15) no . . .
O4 Rh2 O2 C1 88.10(14) no . . .
O2 Rh2 O8 C82 88.23(16) no . . .
O8 Rh2 O2 C1 -86.38(14) no . . .
O2 Rh2 N2 C116 131.48(17) no . . .
O2 Rh2 N2 C120 -44.17(16) no . . .
N2 Rh2 O2 C1 -179.83(15) no . . .
O4 Rh2 O6 C55 -87.42(14) no . . .
O6 Rh2 O4 C28 89.62(15) no . . .
O4 Rh2 N2 C116 -139.62(17) no . . .
O4 Rh2 N2 C120 44.73(16) no . . .
N2 Rh2 O4 C28 -176.40(15) no . . .
O6 Rh2 O8 C82 -88.54(16) no . . .
O8 Rh2 O6 C55 87.04(14) no . . .
O6 Rh2 N2 C116 -48.71(17) no . . .
O6 Rh2 N2 C120 135.64(16) no . . .
N2 Rh2 O6 C55 -179.53(14) no . . .
O8 Rh2 N2 C116 41.00(17) no . . .
O8 Rh2 N2 C120 -134.65(16) no . . .
N2 Rh2 O8 C82 177.53(16) no . . .
Rh1 O1 C1 O2 -6.5(3) no . . .
Rh1 O1 C1 C2 174.84(13) no . . .
Rh2 O2 C1 O1 3.6(3) no . . .
Rh2 O2 C1 C2 -177.67(12) no . . .
Rh1 O3 C28 O4 -4.8(4) no . . .
Rh1 O3 C28 C29 174.56(13) no . . .
Rh2 O4 C28 O3 2.0(4) no . . .
Rh2 O4 C28 C29 -177.40(15) no . . .
Rh1 O5 C55 O6 -6.1(3) no . . .
Rh1 O5 C55 C56 175.74(13) no . . .
Rh2 O6 C55 O5 3.6(3) no . . .
Rh2 O6 C55 C56 -178.14(12) no . . .
Rh1 O7 C82 O8 -4.2(4) no . . .
Rh1 O7 C82 C83 175.24(14) no . . .
Rh2 O8 C82 O7 2.7(4) no . . .
Rh2 O8 C82 C83 -176.79(15) no . . .
C115 O10 C114 O9 -1.7(6) no . . .
C115 O10 C114 C111 176.7(3) no . . .
C122 O12 C121 O11 -1.8(8) no . . .
C122 O12 C121 C118 -178.7(4) no . . .
Rh1 N1 C109 C110 175.6(2) no . . .
Rh1 N1 C113 C112 -176.0(2) no . . .
C109 N1 C113 C112 -1.0(5) no . . .
C113 N1 C109 C110 0.4(5) no . . .
Rh2 N2 C116 C117 -175.0(2) no . . .
Rh2 N2 C120 C119 174.7(2) no . . .
C116 N2 C120 C119 -1.2(5) no . . .
C120 N2 C116 C117 0.6(5) no . . .
O1 C1 C2 C3 -7.9(3) no . . .
O1 C1 C2 C19 113.5(2) no . . .
O1 C1 C2 C20 -129.3(2) no . . .
O2 C1 C2 C3 173.3(2) no . . .
O2 C1 C2 C19 -65.3(3) no . . .
O2 C1 C2 C20 51.9(3) no . . .
C1 C2 C3 C4 -2.4(4) no . . .
C1 C2 C3 C10 -179.8(2) no . . .
C1 C2 C19 C12 176.3(2) no . . .
C1 C2 C19 C18 -3.0(4) no . . .
C1 C2 C20 C21 8.9(4) no . . .
C1 C2 C20 C27 -174.1(2) no . . .
C3 C2 C19 C12 -54.8(3) no . . .
C3 C2 C19 C18 125.8(3) no . . .
C19 C2 C3 C4 -126.4(3) no . . .
C19 C2 C3 C10 56.1(3) no . . .
C3 C2 C20 C21 -120.2(3) no . . .
C3 C2 C20 C27 56.8(3) no . . .
C20 C2 C3 C4 122.7(3) no . . .
C20 C2 C3 C10 -54.8(3) no . . .
C19 C2 C20 C21 129.1(3) no . . .
C19 C2 C20 C27 -53.9(3) no . . .
C20 C2 C19 C12 55.3(3) no . . .
C20 C2 C19 C18 -124.0(3) no . . .
C2 C3 C4 C5 -175.5(2) no . . .
C2 C3 C10 C9 174.8(2) no . . .
C2 C3 C10 C11 -2.0(3) no . . .
C4 C3 C10 C9 -2.9(4) no . . .
C4 C3 C10 C11 -179.8(2) no . . .
C10 C3 C4 C5 1.8(4) no . . .
C3 C4 C5 C6 178.8(3) no . . .
C3 C4 C5 C8 0.7(5) no . . .
C4 C5 C8 C7 176.4(3) no . . .
C4 C5 C8 C9 -2.0(5) no . . .
C6 C5 C8 C7 -1.7(5) no . . .
C6 C5 C8 C9 179.9(3) no . . .
C5 C8 C9 C10 0.9(4) no . . .
C7 C8 C9 C10 -177.5(3) no . . .
C8 C9 C10 C3 1.6(4) no . . .
C8 C9 C10 C11 178.1(2) no . . .
C3 C10 C11 C12 -54.1(3) no . . .
C3 C10 C11 C27 57.9(3) no . . .
C9 C10 C11 C12 129.3(3) no . . .
C9 C10 C11 C27 -118.7(3) no . . .
C10 C11 C12 C13 -126.1(3) no . . .
C10 C11 C12 C19 55.6(3) no . . .
C10 C11 C27 C20 -55.6(3) no . . .
C10 C11 C27 C26 121.3(3) no . . .
C12 C11 C27 C20 56.5(3) no . . .
C12 C11 C27 C26 -126.6(3) no . . .
C27 C11 C12 C13 122.9(3) no . . .
C27 C11 C12 C19 -55.4(3) no . . .
C11 C12 C13 C14 -178.3(2) no . . .
C11 C12 C19 C2 -0.7(3) no . . .
C11 C12 C19 C18 178.6(2) no . . .
C13 C12 C19 C2 -179.2(2) no . . .
C13 C12 C19 C18 0.2(4) no . . .
C19 C12 C13 C14 -0.1(4) no . . .
C12 C13 C14 C15 177.8(3) no . . .
C12 C13 C14 C17 -0.9(5) no . . .
C13 C14 C17 C16 -179.3(3) no . . .
C13 C14 C17 C18 1.8(5) no . . .
C15 C14 C17 C16 2.1(5) no . . .
C15 C14 C17 C18 -176.9(3) no . . .
C14 C17 C18 C19 -1.7(4) no . . .
C16 C17 C18 C19 179.3(3) no . . .
C17 C18 C19 C2 -180.0(2) no . . .
C17 C18 C19 C12 0.7(4) no . . .
C2 C20 C21 C22 176.7(2) no . . .
C2 C20 C27 C11 -1.3(3) no . . .
C2 C20 C27 C26 -178.5(2) no . . .
C21 C20 C27 C11 176.0(2) no . . .
C21 C20 C27 C26 -1.2(4) no . . .
C27 C20 C21 C22 -0.2(4) no . . .
C20 C21 C22 C23 -177.7(2) no . . .
C20 C21 C22 C25 0.9(5) no . . .
C21 C22 C25 C24 -177.7(3) no . . .
C21 C22 C25 C26 -0.3(5) no . . .
C23 C22 C25 C24 0.9(5) no . . .
C23 C22 C25 C26 178.3(3) no . . .
C22 C25 C26 C27 -1.1(5) no . . .
C24 C25 C26 C27 176.4(3) no . . .
C25 C26 C27 C11 -174.9(3) no . . .
C25 C26 C27 C20 1.8(4) no . . .
O3 C28 C29 C30 -176.5(2) no . . .
O3 C28 C29 C46 60.7(3) no . . .
O3 C28 C29 C47 -56.5(3) no . . .
O4 C28 C29 C30 3.0(4) no . . .
O4 C28 C29 C46 -119.9(3) no . . .
O4 C28 C29 C47 122.9(3) no . . .
C28 C29 C30 C31 -0.2(5) no . . .
C28 C29 C30 C37 177.6(2) no . . .
C28 C29 C46 C39 -174.6(2) no . . .
C28 C29 C46 C45 6.7(4) no . . .
C28 C29 C47 C48 -7.6(4) no . . .
C28 C29 C47 C54 174.5(2) no . . .
C30 C29 C46 C39 55.2(3) no . . .
C30 C29 C46 C45 -123.5(3) no . . .
C46 C29 C30 C31 126.0(3) no . . .
C46 C29 C30 C37 -56.2(3) no . . .
C30 C29 C47 C48 120.6(3) no . . .
C30 C29 C47 C54 -57.2(3) no . . .
C47 C29 C30 C31 -122.9(3) no . . .
C47 C29 C30 C37 54.9(3) no . . .
C46 C29 C47 C48 -128.7(3) no . . .
C46 C29 C47 C54 53.4(3) no . . .
C47 C29 C46 C39 -54.8(3) no . . .
C47 C29 C46 C45 126.4(3) no . . .
C29 C30 C31 C32 177.9(3) no . . .
C29 C30 C37 C36 -177.5(2) no . . .
C29 C30 C37 C38 1.3(4) no . . .
C31 C30 C37 C36 0.5(5) no . . .
C31 C30 C37 C38 179.4(3) no . . .
C37 C30 C31 C32 0.3(5) no . . .
C30 C31 C32 C33 -179.8(3) no . . .
C30 C31 C32 C35 -1.1(5) no . . .
C31 C32 C35 C34 -178.2(3) no . . .
C31 C32 C35 C36 1.2(5) no . . .
C33 C32 C35 C34 0.4(6) no . . .
C33 C32 C35 C36 179.8(3) no . . .
C32 C35 C36 C37 -0.5(6) no . . .
C34 C35 C36 C37 179.0(3) no . . .
C35 C36 C37 C30 -0.4(5) no . . .
C35 C36 C37 C38 -179.1(3) no . . .
C30 C37 C38 C39 54.8(3) no . . .
C30 C37 C38 C54 -57.0(3) no . . .
C36 C37 C38 C39 -126.4(3) no . . .
C36 C37 C38 C54 121.7(3) no . . .
C37 C38 C39 C40 122.4(3) no . . .
C37 C38 C39 C46 -55.9(3) no . . .
C37 C38 C54 C47 54.8(3) no . . .
C37 C38 C54 C53 -122.1(3) no . . .
C39 C38 C54 C47 -56.6(3) no . . .
C39 C38 C54 C53 126.4(3) no . . .
C54 C38 C39 C40 -126.5(3) no . . .
C54 C38 C39 C46 55.2(3) no . . .
C38 C39 C40 C41 -178.9(3) no . . .
C38 C39 C46 C29 0.8(4) no . . .
C38 C39 C46 C45 179.7(2) no . . .
C40 C39 C46 C29 -177.7(3) no . . .
C40 C39 C46 C45 1.2(4) no . . .
C46 C39 C40 C41 -0.7(5) no . . .
C39 C40 C41 C42 179.6(3) no . . .
C39 C40 C41 C44 0.1(5) no . . .
C40 C41 C44 C43 -179.3(3) no . . .
C40 C41 C44 C45 -0.1(5) no . . .
C42 C41 C44 C43 1.2(5) no . . .
C42 C41 C44 C45 -179.6(3) no . . .
C41 C44 C45 C46 0.6(4) no . . .
C43 C44 C45 C46 179.9(3) no . . .
C44 C45 C46 C29 177.5(3) no . . .
C44 C45 C46 C39 -1.2(4) no . . .
C29 C47 C48 C49 -177.3(2) no . . .
C29 C47 C54 C38 1.9(4) no . . .
C29 C47 C54 C53 179.1(2) no . . .
C48 C47 C54 C38 -176.1(2) no . . .
C48 C47 C54 C53 1.0(4) no . . .
C54 C47 C48 C49 0.4(4) no . . .
C47 C48 C49 C50 178.1(3) no . . .
C47 C48 C49 C52 -1.3(5) no . . .
C48 C49 C52 C51 -179.8(3) no . . .
C48 C49 C52 C53 0.7(5) no . . .
C50 C49 C52 C51 0.8(5) no . . .
C50 C49 C52 C53 -178.7(3) no . . .
C49 C52 C53 C54 0.8(5) no . . .
C51 C52 C53 C54 -178.7(3) no . . .
C52 C53 C54 C38 175.1(3) no . . .
C52 C53 C54 C47 -1.7(5) no . . .
O5 C55 C56 C57 -5.5(4) no . . .
O5 C55 C56 C73 115.6(2) no . . .
O5 C55 C56 C74 -126.4(2) no . . .
O6 C55 C56 C57 176.2(2) no . . .
O6 C55 C56 C73 -62.7(3) no . . .
O6 C55 C56 C74 55.3(3) no . . .
C55 C56 C57 C58 -2.8(4) no . . .
C55 C56 C57 C64 178.4(2) no . . .
C55 C56 C73 C66 174.3(2) no . . .
C55 C56 C73 C72 -6.1(4) no . . .
C55 C56 C74 C75 7.3(4) no . . .
C55 C56 C74 C81 -175.2(2) no . . .
C57 C56 C73 C66 -56.8(3) no . . .
C57 C56 C73 C72 122.8(3) no . . .
C73 C56 C57 C58 -126.7(3) no . . .
C73 C56 C57 C64 54.4(3) no . . .
C57 C56 C74 C75 -121.7(3) no . . .
C57 C56 C74 C81 55.8(3) no . . .
C74 C56 C57 C58 121.7(3) no . . .
C74 C56 C57 C64 -57.2(3) no . . .
C73 C56 C74 C75 127.8(3) no . . .
C73 C56 C74 C81 -54.7(3) no . . .
C74 C56 C73 C66 53.2(3) no . . .
C74 C56 C73 C72 -127.2(3) no . . .
C56 C57 C58 C59 179.4(3) no . . .
C56 C57 C64 C63 -179.1(2) no . . .
C56 C57 C64 C65 1.7(3) no . . .
C58 C57 C64 C63 1.9(4) no . . .
C58 C57 C64 C65 -177.4(2) no . . .
C64 C57 C58 C59 -1.8(4) no . . .
C57 C58 C59 C60 -179.6(3) no . . .
C57 C58 C59 C62 0.3(5) no . . .
C58 C59 C62 C61 -179.0(3) no . . .
C58 C59 C62 C63 1.1(5) no . . .
C60 C59 C62 C61 0.9(5) no . . .
C60 C59 C62 C63 -179.0(3) no . . .
C59 C62 C63 C64 -1.1(5) no . . .
C61 C62 C63 C64 179.1(3) no . . .
C62 C63 C64 C57 -0.5(5) no . . .
C62 C63 C64 C65 178.7(3) no . . .
C57 C64 C65 C66 -56.8(3) no . . .
C57 C64 C65 C81 55.4(3) no . . .
C63 C64 C65 C66 124.1(3) no . . .
C63 C64 C65 C81 -123.8(3) no . . .
C64 C65 C66 C67 -124.6(3) no . . .
C64 C65 C66 C73 54.5(3) no . . .
C64 C65 C81 C74 -56.7(3) no . . .
C64 C65 C81 C80 121.6(3) no . . .
C66 C65 C81 C74 55.1(3) no . . .
C66 C65 C81 C80 -126.6(3) no . . .
C81 C65 C66 C67 124.0(3) no . . .
C81 C65 C66 C73 -56.9(3) no . . .
C65 C66 C67 C68 178.0(3) no . . .
C65 C66 C73 C56 2.2(4) no . . .
C65 C66 C73 C72 -177.4(2) no . . .
C67 C66 C73 C56 -178.7(3) no . . .
C67 C66 C73 C72 1.7(5) no . . .
C73 C66 C67 C68 -1.0(5) no . . .
C66 C67 C68 C69 179.1(3) no . . .
C66 C67 C68 C71 -0.7(5) no . . .
C67 C68 C71 C70 -178.1(3) no . . .
C67 C68 C71 C72 1.6(5) no . . .
C69 C68 C71 C70 2.1(5) no . . .
C69 C68 C71 C72 -178.2(3) no . . .
C68 C71 C72 C73 -0.9(5) no . . .
C70 C71 C72 C73 178.9(3) no . . .
C71 C72 C73 C56 179.6(3) no . . .
C71 C72 C73 C66 -0.8(4) no . . .
C56 C74 C75 C76 177.2(2) no . . .
C56 C74 C81 C65 0.6(3) no . . .
C56 C74 C81 C80 -177.8(2) no . . .
C75 C74 C81 C65 178.3(2) no . . .
C75 C74 C81 C80 -0.1(4) no . . .
C81 C74 C75 C76 -0.1(4) no . . .
C74 C75 C76 C77 -180.0(2) no . . .
C74 C75 C76 C79 -0.3(4) no . . .
C75 C76 C79 C78 -178.6(2) no . . .
C75 C76 C79 C80 0.8(4) no . . .
C77 C76 C79 C78 1.1(5) no . . .
C77 C76 C79 C80 -179.5(3) no . . .
C76 C79 C80 C81 -1.1(4) no . . .
C78 C79 C80 C81 178.4(3) no . . .
C79 C80 C81 C65 -177.5(3) no . . .
C79 C80 C81 C74 0.7(4) no . . .
O7 C82 C83 C84 179.8(2) no . . .
O7 C82 C83 C100 58.1(3) no . . .
O7 C82 C83 C101 -59.4(3) no . . .
O8 C82 C83 C84 -0.7(4) no . . .
O8 C82 C83 C100 -122.4(3) no . . .
O8 C82 C83 C101 120.1(3) no . . .
C82 C83 C84 C85 2.7(5) no . . .
C82 C83 C84 C91 -179.0(2) no . . .
C82 C83 C100 C93 -173.7(2) no . . .
C82 C83 C100 C99 8.0(4) no . . .
C82 C83 C101 C102 -8.1(4) no . . .
C82 C83 C101 C108 176.2(2) no . . .
C84 C83 C100 C93 56.6(3) no . . .
C84 C83 C100 C99 -121.7(3) no . . .
C100 C83 C84 C85 127.6(3) no . . .
C100 C83 C84 C91 -54.2(3) no . . .
C84 C83 C101 C102 121.1(3) no . . .
C84 C83 C101 C108 -54.7(3) no . . .
C101 C83 C84 C85 -121.4(3) no . . .
C101 C83 C84 C91 56.8(3) no . . .
C100 C83 C101 C102 -128.7(3) no . . .
C100 C83 C101 C108 55.5(3) no . . .
C101 C83 C100 C93 -53.1(3) no . . .
C101 C83 C100 C99 128.6(3) no . . .
C83 C84 C85 C86 179.2(3) no . . .
C83 C84 C91 C90 179.5(2) no . . .
C83 C84 C91 C92 -1.9(4) no . . .
C85 C84 C91 C90 -2.1(5) no . . .
C85 C84 C91 C92 176.5(3) no . . .
C91 C84 C85 C86 1.1(5) no . . .
C84 C85 C86 C87 -177.6(3) no . . .
C84 C85 C86 C89 0.5(5) no . . .
C85 C86 C89 C88 179.5(3) no . . .
C85 C86 C89 C90 -1.1(5) no . . .
C87 C86 C89 C88 -2.4(5) no . . .
C87 C86 C89 C90 177.0(3) no . . .
C86 C89 C90 C91 0.1(5) no . . .
C88 C89 C90 C91 179.6(3) no . . .
C89 C90 C91 C84 1.5(5) no . . .
C89 C90 C91 C92 -176.9(3) no . . .
C84 C91 C92 C93 57.6(3) no . . .
C84 C91 C92 C108 -55.5(3) no . . .
C90 C91 C92 C93 -123.9(3) no . . .
C90 C91 C92 C108 123.0(3) no . . .
C91 C92 C93 C94 123.6(3) no . . .
C91 C92 C93 C100 -55.0(3) no . . .
C91 C92 C108 C101 57.8(3) no . . .
C91 C92 C108 C107 -118.4(3) no . . .
C93 C92 C108 C101 -54.2(3) no . . .
C93 C92 C108 C107 129.6(3) no . . .
C108 C92 C93 C94 -124.9(3) no . . .
C108 C92 C93 C100 56.5(3) no . . .
C92 C93 C94 C95 -177.6(3) no . . .
C92 C93 C100 C83 -1.9(4) no . . .
C92 C93 C100 C99 176.5(2) no . . .
C94 C93 C100 C83 179.4(3) no . . .
C94 C93 C100 C99 -2.1(4) no . . .
C100 C93 C94 C95 0.8(5) no . . .
C93 C94 C95 C96 -177.9(3) no . . .
C93 C94 C95 C98 1.5(5) no . . .
C94 C95 C98 C97 -179.5(3) no . . .
C94 C95 C98 C99 -2.5(5) no . . .
C96 C95 C98 C97 -0.0(5) no . . .
C96 C95 C98 C99 176.9(3) no . . .
C95 C98 C99 C100 1.2(5) no . . .
C97 C98 C99 C100 178.2(3) no . . .
C98 C99 C100 C83 179.3(3) no . . .
C98 C99 C100 C93 1.1(4) no . . .
C83 C101 C102 C103 -172.2(2) no . . .
C83 C101 C108 C92 -2.1(3) no . . .
C83 C101 C108 C107 174.4(2) no . . .
C102 C101 C108 C92 -178.3(2) no . . .
C102 C101 C108 C107 -1.8(4) no . . .
C108 C101 C102 C103 3.3(4) no . . .
C101 C102 C103 C104 175.2(3) no . . .
C101 C102 C103 C106 -2.3(5) no . . .
C102 C103 C106 C105 177.1(3) no . . .
C102 C103 C106 C107 -0.2(5) no . . .
C104 C103 C106 C105 -0.3(6) no . . .
C104 C103 C106 C107 -177.6(3) no . . .
C103 C106 C107 C108 1.7(6) no . . .
C105 C106 C107 C108 -175.7(4) no . . .
C106 C107 C108 C92 175.3(3) no . . .
C106 C107 C108 C101 -0.7(5) no . . .
N1 C109 C110 C111 0.0(6) no . . .
C109 C110 C111 C112 0.1(6) no . . .
C109 C110 C111 C114 179.5(3) no . . .
C110 C111 C112 C113 -0.6(5) no . . .
C110 C111 C114 O9 0.9(6) no . . .
C110 C111 C114 O10 -177.5(4) no . . .
C112 C111 C114 O9 -179.7(4) no . . .
C112 C111 C114 O10 1.9(6) no . . .
C114 C111 C112 C113 180.0(3) no . . .
C111 C112 C113 N1 1.1(6) no . . .
N2 C116 C117 C118 1.0(6) no . . .
C116 C117 C118 C119 -2.0(6) no . . .
C116 C117 C118 C121 178.4(3) no . . .
C117 C118 C119 C120 1.5(6) no . . .
C117 C118 C121 O11 0.7(7) no . . .
C117 C118 C121 O12 177.7(4) no . . .
C119 C118 C121 O11 -178.9(4) no . . .
C119 C118 C121 O12 -1.9(6) no . . .
C121 C118 C119 C120 -178.9(4) no . . .
C118 C119 C120 N2 0.1(6) no . . .
C124 C124 C125 C126 -171.3(6) no 3_667 . .
C125 C124 C124 C125 180.0(6) no . 3_667 3_667
C127 C128 C129 C130 179.6(10) no . . .
C128 C129 C130 C131 -169.9(11) no . . .
C129 C130 C131 C132 179.5(11) no . . .
C133 C134 C135 C136 -169.7(10) no . . .
C133 C134 C138 C137 161.1(16) no . . .
C135 C134 C138 C137 -54.0(13) no . . .
C138 C134 C135 C136 35.8(14) no . . .
C134 C135 C136 C137 -1.4(13) no . . .
C135 C136 C137 C138 -30.5(14) no . . .
C136 C137 C138 C134 44.6(11) no . . .

loop_
_platon_squeeze_void_nr
_platon_squeeze_void_average_x
_platon_squeeze_void_average_y
_platon_squeeze_void_average_z
_platon_squeeze_void_volume
_platon_squeeze_void_count_electrons
_platon_squeeze_void_content
1 0.500 0.000 0.500 870 68 ' '
2 0.000 0.500 1.000 870 68 ' '
3 0.000 0.500 0.500 29 2 ' '
4 0.500 0.000 0.000 29 2 ' '
